data_1572630
loop_
_publ_author_name
'Zhu, Chen'
'Lu, Luyao'
'Li, Fei'
'Kang, Xi'
'Zhu, Manzhou'

_publ_section_title
;
 Size disproportionation among nanocluster transformations.
;
_journal_issue 40
_journal_name_full 'Chemical science'
_journal_page_first 16637
_journal_page_last 16644
_journal_paper_doi 10.1039/d4sc04884a
_journal_volume 15
_journal_year 2024
_chemical_formula_moiety '2(C336 H225 Ag24 Au2 Cu17 F90 P7 S30), C192 H138 Ag8 Cl1 Cu6 F36 P6 S12'
_chemical_formula_sum 'C864 H588 Ag56 Au4 Cl Cu40 F216 P20 S72'
_chemical_formula_weight 27406.67
_space_group_crystal_system trigonal
_space_group_IT_number 148
_space_group_name_Hall '-R 3'
_space_group_name_H-M_alt 'R -3 :H'
_atom_sites_solution_hydrogens geom
_atom_sites_solution_primary dual
_audit_creation_date 2024-05-14
_audit_creation_method
;
Olex2 1.5
(compiled 2022.04.07 svn.rca3783a0 for OlexSys, GUI svn.r6498)
;
_audit_update_record
;
2024-07-12 deposited with the CCDC.	2024-09-16 downloaded from the CCDC.
;
_cell_angle_alpha 90
_cell_angle_beta 90
_cell_angle_gamma 120
_cell_formula_units_Z 3
_cell_length_a 34.523(4)
_cell_length_b 34.523(4)
_cell_length_c 82.326(9)
_cell_measurement_reflns_used 2711
_cell_measurement_temperature 120
_cell_measurement_theta_max 67.22
_cell_measurement_theta_min 1.92
_cell_volume 84974(17)
_computing_cell_refinement
;
X-Area Recipe 1.37.0.0 (STOE, 2021)
;
_computing_data_collection
;
X-Area Pilatus3_SV 1.31.175.0 (STOE, 2021)
;
_computing_data_reduction
;
X-Area Integrate 2.5.1.0 (STOE, 2021)
X-Area LANA 2.6.2.0 (STOE, 2021)
;
_computing_molecular_graphics 'Olex2 1.5 (Dolomanov et al., 2009)'
_computing_publication_material 'Olex2 1.5 (Dolomanov et al., 2009)'
_computing_structure_refinement 'SHELXL 2018/3 (Sheldrick, 2015)'
_computing_structure_solution 'SHELXT 2014/5 (Sheldrick, 2014)'
_diffrn_ambient_temperature 120
_diffrn_detector Pilatus300K
_diffrn_detector_area_resol_mean 5.81
_diffrn_detector_type 'DECTRIS PILATUS 300K'
_diffrn_measured_fraction_theta_full 0.969
_diffrn_measured_fraction_theta_max 0.969
_diffrn_measurement_details '546 frames, detector distance = 60 mm'
_diffrn_measurement_device 'Eulerian 4-circle diffractometer'
_diffrn_measurement_device_type 'STOE STADIVARI'
_diffrn_measurement_method 'rotation method, \w scans'
_diffrn_radiation_collimation '1.2 mm, 0.6 diameter'
_diffrn_radiation_monochromator 'Graded multilayer mirror'
_diffrn_radiation_polarisn_norm 270
_diffrn_radiation_probe x-ray
_diffrn_radiation_type 'Cu K\a'
_diffrn_radiation_wavelength 1.54186
_diffrn_reflns_av_R_equivalents 0.0867
_diffrn_reflns_av_unetI/netI 0.0971
_diffrn_reflns_Laue_measured_fraction_full 0.969
_diffrn_reflns_Laue_measured_fraction_max 0.969
_diffrn_reflns_limit_h_max 30
_diffrn_reflns_limit_h_min -38
_diffrn_reflns_limit_k_max 39
_diffrn_reflns_limit_k_min -36
_diffrn_reflns_limit_l_max 67
_diffrn_reflns_limit_l_min -94
_diffrn_reflns_number 61390
_diffrn_reflns_point_group_measured_fraction_full 0.969
_diffrn_reflns_point_group_measured_fraction_max 0.969
_diffrn_reflns_theta_full 62.499
_diffrn_reflns_theta_max 62.499
_diffrn_reflns_theta_min 4.116
_diffrn_source 'GeniX 3D HF Cu'
_diffrn_source_current 0.600
_diffrn_source_power 0.030
_diffrn_source_voltage 50
_exptl_absorpt_coefficient_mu 11.485
_exptl_absorpt_correction_T_max 1.0000
_exptl_absorpt_correction_T_min 1.0000
_exptl_absorpt_correction_type multi-scan
_exptl_absorpt_process_details
;
STOE LANA, absorption correction by scaling of reflection intensities.
J. Koziskova, F. Hahn, J. Richter, J. Kozisek, "Comparison of different
absorption corrections on the model structure of tetrakis(\m~2~-acetato)-
diaqua-di-copper(II)", Acta Chimica Slovaca, vol. 9, no. 2, 2016, pp. 136 - 140.
;
_exptl_crystal_colour 'metallic blackish black'
_exptl_crystal_colour_lustre metallic
_exptl_crystal_colour_modifier blackish
_exptl_crystal_colour_primary black
_exptl_crystal_density_diffrn 1.607
_exptl_crystal_density_method 'not measured'
_exptl_crystal_description cube
_exptl_crystal_F_000 39879
_exptl_crystal_size_max 0.1
_exptl_crystal_size_mid 0.1
_exptl_crystal_size_min 0.1
_refine_diff_density_max 1.865
_refine_diff_density_min -1.438
_refine_diff_density_rms 0.177
_refine_ls_extinction_method none
_refine_ls_goodness_of_fit_ref 1.023
_refine_ls_hydrogen_treatment constr
_refine_ls_matrix_type full
_refine_ls_number_parameters 1711
_refine_ls_number_reflns 29216
_refine_ls_number_restraints 2174
_refine_ls_restrained_S_all 1.011
_refine_ls_R_factor_all 0.1489
_refine_ls_R_factor_gt 0.0954
_refine_ls_shift/su_max 0.002
_refine_ls_shift/su_mean 0.000
_refine_ls_structure_factor_coef Fsqd
_refine_ls_weighting_details 'w=1/[\s^2^(Fo^2^)+(0.1982P)^2^] where P=(Fo^2^+2Fc^2^)/3'
_refine_ls_weighting_scheme calc
_refine_ls_wR_factor_gt 0.2882
_refine_ls_wR_factor_ref 0.3291
_reflns_Friedel_coverage 0.000
_reflns_number_gt 14759
_reflns_number_total 29216
_reflns_threshold_expression 'I > 2\s(I)'
_cod_data_source_file d4sc04884a2.cif
_cod_data_source_block 1_CCDC1
_cod_depositor_comments 'Adding full bibliography for 1572629--1572632.cif.'
_cod_original_cell_volume 84971(21)
_cod_original_sg_symbol_H-M 'R -3'
_cod_database_code 1572630
_shelx_shelxl_version_number 2018/3
_shelx_space_group_comment
;
The symmetry employed for this shelxl refinement is uniquely defined
by the following loop, which should always be used as a source of
symmetry information in preference to the above space-group names.
They are only intended as comments.
;
_shelx_estimated_absorpt_t_max 0.393
_shelx_estimated_absorpt_t_min 0.393
_olex2_refinement_description
;
1. Restrained distances
 C8-C054
 1.51 with sigma of 0.01
 C8-F
 1.35 with sigma of 0.01
 C048-C040
 1.65 with sigma of 0.01
 F04L-F056
 1.9 with sigma of 0.01
 F046-F056
 2 with sigma of 0.01
 C04H-C38
 1.65 with sigma of 0.01
 F046-C38
 1.1 with sigma of 0.01
 C123-C89
 1.518 with sigma of 0.01
 F5-F3
 1.9 with sigma of 0.01
 C89-F3
 1.3 with sigma of 0.01
 C89-F5
 1.3 with sigma of 0.01
 F28-C89
 1.3 with sigma of 0.01
 C225-C40
 1.55 with sigma of 0.01
 C40-F4B
 1.3 with sigma of 0.01
2. Uiso/Uaniso restraints and constraints
C01A \\sim C02J \\sim C03N \\sim C02F \\sim C02X \\sim C01D \\sim C01B \\sim
C01R \\sim C029 \\sim C02A \\sim C01M \\sim C019 \\sim C01C \\sim C01F \\sim
C024 \\sim C01G \\sim C02E \\sim C033 \\sim C02T \\sim C01H \\sim C01Q \\sim
C01U \\sim C02N \\sim C031 \\sim C025 \\sim C01V \\sim C01E \\sim C01Z \\sim
C020 \\sim C028 \\sim C02G \\sim C01X \\sim C02K \\sim C02S \\sim C022 \\sim
C01J \\sim C02L \\sim C03Z \\sim C03G \\sim C034 \\sim C02P \\sim C02O \\sim
C02Q \\sim C01O \\sim C01K \\sim C02C \\sim C01Y \\sim C02H \\sim C02R \\sim
C02V \\sim C04S \\sim C053 \\sim C03V \\sim C04R \\sim C04Y \\sim C02W \\sim
C032 \\sim C037 \\sim C04E \\sim C03L \\sim C048 \\sim C043 \\sim C03P \\sim
C038 \\sim C039 \\sim C04C \\sim C057 \\sim C041 \\sim C03B \\sim C04O \\sim
C03D \\sim C04D \\sim C05I \\sim C155 \\sim C63 \\sim C051 \\sim C03J \\sim
C03M \\sim C030 \\sim C02D \\sim C023 \\sim C03H \\sim C03K \\sim C01I \\sim
C018 \\sim C017 \\sim C016 \\sim C027 \\sim C03Q \\sim C03R \\sim C123 \\sim
C157 \\sim C04X \\sim C036 \\sim C044 \\sim C040 \\sim C042 \\sim C04H \\sim
C03T \\sim C049 \\sim C02U \\sim C03S \\sim C04B \\sim C04K \\sim C054 \\sim
C052 \\sim C04W \\sim C045 \\sim C04T \\sim C05M \\sim C225 \\sim C104 \\sim
C05E \\sim C04N \\sim C05Q \\sim C04Z \\sim C27 \\sim C192 \\sim C1 \\sim C2
\\sim C50 \\sim C05C \\sim C02Z \\sim C03E \\sim C05L \\sim C134 \\sim C34
\\sim C9 \\sim C38 \\sim C40 \\sim C8 \\sim C39 \\sim C21 \\sim C45 \\sim C42
\\sim C25 \\sim C36 \\sim C32 \\sim C35 \\sim C4 \\sim C3 \\sim C15 \\sim C33:
within 2A with sigma of 0.01 and sigma for terminal atoms of 0.02 within 2A
C89 \\sim F3 \\sim F5 \\sim F28: within 2A with sigma of 0.01 and sigma for
terminal atoms of 0.02 within 2A
F013 \\sim F014 \\sim F015 \\sim F01L \\sim F01N \\sim F01P \\sim F01S \\sim
F01T \\sim F01W \\sim F021 \\sim F026 \\sim F02B \\sim F02I \\sim F02M \\sim
F02Y \\sim F035 \\sim F03A \\sim F03C \\sim F03F \\sim F03O \\sim F03W \\sim
F046 \\sim F047 \\sim F04G \\sim F04L \\sim F04M \\sim F056 \\sim F7 \\sim F
\\sim F161 \\sim F3 \\sim F5 \\sim F28 \\sim F16 \\sim F23 \\sim F79 \\sim F2
\\sim F24 \\sim F29 \\sim F4B \\sim F1B \\sim F13 \\sim F1A: within 2A with
sigma of 0.01 and sigma for terminal atoms of 0.02 within 2A
Uanis(C01A) \\sim Ueq, Uanis(C02J) \\sim Ueq, Uanis(C03N) \\sim Ueq,
Uanis(C02F) \\sim Ueq, Uanis(C02X) \\sim Ueq, Uanis(C01D) \\sim Ueq,
Uanis(C01B) \\sim Ueq, Uanis(C01R) \\sim Ueq, Uanis(C029) \\sim Ueq,
Uanis(C02A) \\sim Ueq, Uanis(C01M) \\sim Ueq, Uanis(C019) \\sim Ueq,
Uanis(C01C) \\sim Ueq, Uanis(C01F) \\sim Ueq, Uanis(C024) \\sim Ueq,
Uanis(C01G) \\sim Ueq, Uanis(C02E) \\sim Ueq, Uanis(C033) \\sim Ueq,
Uanis(C02T) \\sim Ueq, Uanis(C01H) \\sim Ueq, Uanis(C01Q) \\sim Ueq,
Uanis(C01U) \\sim Ueq, Uanis(C02N) \\sim Ueq, Uanis(C031) \\sim Ueq,
Uanis(C025) \\sim Ueq, Uanis(C01V) \\sim Ueq, Uanis(C01E) \\sim Ueq,
Uanis(C01Z) \\sim Ueq, Uanis(C020) \\sim Ueq, Uanis(C028) \\sim Ueq,
Uanis(C02G) \\sim Ueq, Uanis(C01X) \\sim Ueq, Uanis(C02K) \\sim Ueq,
Uanis(C02S) \\sim Ueq, Uanis(C022) \\sim Ueq, Uanis(C01J) \\sim Ueq,
Uanis(C02L) \\sim Ueq, Uanis(C03Z) \\sim Ueq, Uanis(C03G) \\sim Ueq,
Uanis(C034) \\sim Ueq, Uanis(C02P) \\sim Ueq, Uanis(C02O) \\sim Ueq,
Uanis(C02Q) \\sim Ueq, Uanis(C01O) \\sim Ueq, Uanis(C01K) \\sim Ueq,
Uanis(C02C) \\sim Ueq, Uanis(C01Y) \\sim Ueq, Uanis(C02H) \\sim Ueq,
Uanis(C02R) \\sim Ueq, Uanis(C02V) \\sim Ueq, Uanis(C04S) \\sim Ueq,
Uanis(C053) \\sim Ueq, Uanis(C03V) \\sim Ueq, Uanis(C04R) \\sim Ueq,
Uanis(C04Y) \\sim Ueq, Uanis(C02W) \\sim Ueq, Uanis(C032) \\sim Ueq,
Uanis(C037) \\sim Ueq, Uanis(C04E) \\sim Ueq, Uanis(C03L) \\sim Ueq,
Uanis(C048) \\sim Ueq, Uanis(C043) \\sim Ueq, Uanis(C03P) \\sim Ueq,
Uanis(C038) \\sim Ueq, Uanis(C039) \\sim Ueq, Uanis(C04C) \\sim Ueq,
Uanis(C057) \\sim Ueq, Uanis(C041) \\sim Ueq, Uanis(C03B) \\sim Ueq,
Uanis(C04O) \\sim Ueq, Uanis(C03D) \\sim Ueq, Uanis(C04D) \\sim Ueq,
Uanis(C05I) \\sim Ueq, Uanis(C155) \\sim Ueq, Uanis(C63) \\sim Ueq, Uanis(C051)
\\sim Ueq, Uanis(C03J) \\sim Ueq, Uanis(C03M) \\sim Ueq, Uanis(C030) \\sim Ueq,
Uanis(C02D) \\sim Ueq, Uanis(C023) \\sim Ueq, Uanis(C03H) \\sim Ueq,
Uanis(C03K) \\sim Ueq, Uanis(C01I) \\sim Ueq, Uanis(C018) \\sim Ueq,
Uanis(C017) \\sim Ueq, Uanis(C016) \\sim Ueq, Uanis(C027) \\sim Ueq,
Uanis(C03Q) \\sim Ueq, Uanis(C03R) \\sim Ueq, Uanis(C123) \\sim Ueq,
Uanis(C157) \\sim Ueq, Uanis(C04X) \\sim Ueq, Uanis(C036) \\sim Ueq,
Uanis(C044) \\sim Ueq, Uanis(C040) \\sim Ueq, Uanis(C042) \\sim Ueq,
Uanis(C04H) \\sim Ueq, Uanis(C03T) \\sim Ueq, Uanis(C049) \\sim Ueq,
Uanis(C02U) \\sim Ueq, Uanis(C03S) \\sim Ueq, Uanis(C04B) \\sim Ueq,
Uanis(C04K) \\sim Ueq, Uanis(C054) \\sim Ueq, Uanis(C052) \\sim Ueq,
Uanis(C04W) \\sim Ueq, Uanis(C045) \\sim Ueq, Uanis(C04T) \\sim Ueq,
Uanis(C05M) \\sim Ueq, Uanis(C225) \\sim Ueq, Uanis(C104) \\sim Ueq,
Uanis(C05E) \\sim Ueq, Uanis(C04N) \\sim Ueq, Uanis(C05Q) \\sim Ueq,
Uanis(C04Z) \\sim Ueq, Uanis(C27) \\sim Ueq, Uanis(C192) \\sim Ueq, Uanis(C1)
\\sim Ueq, Uanis(C2) \\sim Ueq, Uanis(C50) \\sim Ueq, Uanis(C05C) \\sim Ueq,
Uanis(C02Z) \\sim Ueq, Uanis(C03E) \\sim Ueq, Uanis(C05L) \\sim Ueq,
Uanis(C134) \\sim Ueq, Uanis(C34) \\sim Ueq, Uanis(C9) \\sim Ueq, Uanis(C38)
\\sim Ueq, Uanis(C40) \\sim Ueq, Uanis(C8) \\sim Ueq, Uanis(C39) \\sim Ueq,
Uanis(C21) \\sim Ueq, Uanis(C45) \\sim Ueq, Uanis(C42) \\sim Ueq, Uanis(C25)
\\sim Ueq, Uanis(C36) \\sim Ueq, Uanis(C32) \\sim Ueq, Uanis(C35) \\sim Ueq,
Uanis(C4) \\sim Ueq, Uanis(C3) \\sim Ueq, Uanis(C15) \\sim Ueq, Uanis(C33)
\\sim Ueq: with sigma of 0.01 and sigma for terminal atoms of 0.02
Uanis(F3) \\sim Ueq, Uanis(F5) \\sim Ueq, Uanis(F28) \\sim Ueq, Uanis(C89)
\\sim Ueq: with sigma of 0.01 and sigma for terminal atoms of 0.02
Uanis(F013) \\sim Ueq, Uanis(F014) \\sim Ueq, Uanis(F015) \\sim Ueq,
Uanis(F01L) \\sim Ueq, Uanis(F01N) \\sim Ueq, Uanis(F01P) \\sim Ueq,
Uanis(F01S) \\sim Ueq, Uanis(F01T) \\sim Ueq, Uanis(F01W) \\sim Ueq,
Uanis(F021) \\sim Ueq, Uanis(F026) \\sim Ueq, Uanis(F02B) \\sim Ueq,
Uanis(F02I) \\sim Ueq, Uanis(F02M) \\sim Ueq, Uanis(F02Y) \\sim Ueq,
Uanis(F035) \\sim Ueq, Uanis(F03A) \\sim Ueq, Uanis(F03C) \\sim Ueq,
Uanis(F03F) \\sim Ueq, Uanis(F03O) \\sim Ueq, Uanis(F03W) \\sim Ueq,
Uanis(F046) \\sim Ueq, Uanis(F047) \\sim Ueq, Uanis(F04G) \\sim Ueq,
Uanis(F04L) \\sim Ueq, Uanis(F04M) \\sim Ueq, Uanis(F056) \\sim Ueq, Uanis(F7)
\\sim Ueq, Uanis(F) \\sim Ueq, Uanis(F161) \\sim Ueq, Uanis(F3) \\sim Ueq,
Uanis(F5) \\sim Ueq, Uanis(F28) \\sim Ueq, Uanis(F16) \\sim Ueq, Uanis(F23)
\\sim Ueq, Uanis(F79) \\sim Ueq, Uanis(F2) \\sim Ueq, Uanis(F24) \\sim Ueq,
Uanis(F29) \\sim Ueq, Uanis(F4B) \\sim Ueq, Uanis(F1B) \\sim Ueq, Uanis(F13)
\\sim Ueq, Uanis(F1A) \\sim Ueq: with sigma of 0.01 and sigma for terminal
atoms of 0.02
3. Rigid body (RIGU) restrains
 C89
 with sigma for 1-2 distances of 0.01 and sigma for 1-3 distances of 0.02
4. Others
 Sof(F1B)=1-FVAR(1)
 Sof(F1A)=FVAR(1)
 Fixed Sof: F01L(0.7) F01W(0.5) F03F(0.5) F046(0.6) F04L(0.45) F056(0.6)
 F16(0.4) F23(0.55) F79(0.4) F2(0.5) F24(0.3) F29(0.5)
5.a Aromatic/amide H refined with riding coordinates:
 C02J(H02J), C03N(H03N), C02F(H02F), C02X(H02X), C01D(H01D), C01B(H01B),
 C029(H029), C02A(H02A), C019(H019), C024(H024), C01G(H01G), C033(H033),
 C02T(H02T), C01U(H01U), C02N(H02N), C031(H031), C025(H025), C01E(H01E),
 C020(H020), C01Q(H01Q), C02W(H02W), C028(H028), C02G(H02G), C01X(H01X),
 C02S(H02S), C022(H022), C02L(H02L), C03Z(H03Z), C03G(H03G), C034(H034),
 C02O(H02O), C02Q(H02Q), C01K(H01K), C02C(H02C), C01Y(H01Y), C02H(H02H),
 C04S(H04S), C053(H053), C03V(H03V), C04R(H04R), C04Y(H04Y), C04E(H04E),
 C03L(H03L), C043(H043), C03P(H03P), C039(H039), C057(H057), C041(H041),
 C04O(H04O), C04D(H04D), C05I(H05I), C155(H155), C63(H63), C051(H051),
 C03J(H03J), C030(H030), C02D(H02D), C03H(H03H), C03K(H03K), C018(H018),
 C017(H017), C027(H027), C03R(H03R), C157(H157), C04X(H04X), C044(H044),
 C042(H042), C03T(H03T), C049(H049), C03S(H03S), C04K(H04K), C052(H052),
 C04W(H04W), C04T(H04T), C05M(H05M), C104(H104), C05E(H05E), C05Q(H05Q),
 C27(H27), C192(H192), C1(H1), C2(H2), C50(H50), C05C(H05C), C03E(H03E),
 C05L(H05L), C134(H134), C34(H34), C39(H39), C45(H45), C42(H42), C25(H25),
 C36(H36), C32(H32), C35(H35), C4(H4), C15(H15), C33(H33)
5.b Fitted hexagon refined as free rotating group:
 C01A(C02J,C03N,C02F,C02X,C01D), C01B(C01R,C029,C02A,C01M,C019), C01F(C024,
 C01G,C02E,C033,C02T), C01U(C02N,C031,C025,C01V,C01E), C020(C01C,C01Q,C02W,C01Z,
 C028), C02G(C01X,C02K,C02S,C022,C01J), C02L(C03Z,C03G,C034,C02P,C02O),
 C02Q(C01O,C01K,C02C,C01Y,C02H), C02V(C04S,C053,C03V,C04R,C04Y), C037(C04E,C03L,
 C048,C043,C03P), C039(C04C,C057,C041,C03B,C04O), C03D(C04D,C05I,C155,C63,C051),
  C03J(C03M,C030,C02D,C023,C03H), C03K(C01I,C018,C017,C016,C027), C03R(C123,
 C157,C04X,C036,C044), C042(C04H,C03T,C049,C02U,C03S), C04K(C054,C052,C04W,C045,
 C04T), C05M(C225,C104,C05E,C04N,C05Q), C04Z(C27,C192,C1,C2,C50), C05C(C02Z,
 C03E,C05L,C134,C34), C39(C21,C45,C42,C25,C36), C32(C35,C4,C3,C15,C33)
;
_smtbx_masks_void_probe_radius 1.2
_smtbx_masks_void_truncation_radius 1.2
_olex2_submission_special_instructions 'No special instructions were received'
_stoe_detector_distance '60.0 mm'
_stoe_detector_pixelsize_x '0.172 mm'
_stoe_detector_pixelsize_y '0.172 mm'
_stoe_detector_size_x '8.4 cm'
_stoe_detector_size_y '10.6 cm'
_stoe_evaluation_integration_a 5.5
_stoe_evaluation_integration_b -0.6
_stoe_evaluation_integration_ems 0.010
_stoe_evaluation_lana_bis_l_even_max -
_stoe_evaluation_lana_bis_l_odd_max -
_stoe_evaluation_lana_bos_l_even_max 4
_stoe_evaluation_lana_bos_l_odd_max 1
_stoe_evaluation_lana_completeness 93.1
_stoe_evaluation_lana_dxs_max_order 3
_stoe_evaluation_lana_dys_max_order 3
_stoe_evaluation_lana_fs_max_order 3
_stoe_evaluation_lana_max_2theta_available 140.9
_stoe_evaluation_lana_max_2theta_desired 140.9
_stoe_evaluation_lana_mean_redundancy 2.0
_stoe_evaluation_lana_number_refls_after_or 68898
_stoe_evaluation_lana_number_refls_outliers 6933
_stoe_evaluation_lana_number_refls_total 75831
_stoe_evaluation_lana_number_refls_unique 33626
_stoe_evaluation_lana_number_refls_written 68898
_stoe_evaluation_lana_or_c1 0.035
_stoe_evaluation_lana_or_c2 0
_stoe_evaluation_lana_or_c3 0
_stoe_evaluation_lana_or_c4 0.7
_stoe_evaluation_lana_point_group -3
_stoe_evaluation_lana_table
;
#----------------------------------------------------------------------------
2Theta          15.3   30.1   44.9   59.7   74.5   89.3  104.1  118.9  133.7
#----------------------------------------------------------------------------
<Resolution>    4.77   2.84   2.00   1.54   1.26   1.10   0.98   0.90   0.85
N(total)         497   2159   4137   5313  14765  15014  14494  12575   6877
<Redundancy>     1.7    1.8    1.7    1.5    2.6    2.4    2.2    1.9    1.7
Complet. [%%]    81.5   96.8   96.9   92.8   97.5   98.4   98.4   97.2   71.1
<I/sigma>       53.5   45.7   30.0    9.6    5.2    2.2    1.3    1.0    0.6
R(int)         0.043  0.038  0.043  0.071  0.083  0.195  0.292  0.349  0.480
#----------------------------------------------------------------------------
;
_stoe_measurement_identifier 1
_stoe_measurement_max_exposure_per_frame '25.0 s'
_stoe_measurement_mean_exposure_per_frame '20.2 s'
_stoe_measurement_min_exposure_per_frame '3.0 s'
_stoe_measurement_total_exposure_time '3.1 h'
_stoe_measurement_total_frame_number 546
_stoe_measurement_total_run_number 13
_stoe_measurement_tube_power '30.0 W'

loop_
_space_group_symop_operation_xyz
'x, y, z'
'-y, x-y, z'
'-x+y, -x, z'
'x+2/3, y+1/3, z+1/3'
'-y+2/3, x-y+1/3, z+1/3'
'-x+y+2/3, -x+1/3, z+1/3'
'x+1/3, y+2/3, z+2/3'
'-y+1/3, x-y+2/3, z+2/3'
'-x+y+1/3, -x+2/3, z+2/3'
'-x, -y, -z'
'y, -x+y, -z'
'x-y, x, -z'
'-x+2/3, -y+1/3, -z+1/3'
'y+2/3, -x+y+1/3, -z+1/3'
'x-y+2/3, x+1/3, -z+1/3'
'-x+1/3, -y+2/3, -z+2/3'
'y+1/3, -x+y+2/3, -z+2/3'
'x-y+1/3, x+2/3, -z+2/3'

loop_
_atom_site_label
_atom_site_type_symbol
_atom_site_fract_x
_atom_site_fract_y
_atom_site_fract_z
_atom_site_U_iso_or_equiv
_atom_site_adp_type
_atom_site_occupancy
_atom_site_site_symmetry_order
_atom_site_calc_flag
_atom_site_refinement_flags_posn
_atom_site_refinement_flags_adp
_atom_site_refinement_flags_occupancy
_atom_site_disorder_assembly
_atom_site_disorder_group
Au01 Au 0.666667 0.333333 0.61211(2) 0.0667(3) Uani 1 3 d S T P . .
Au02 Au 0.666667 0.333333 0.55833(2) 0.0743(3) Uani 1 3 d S T P . .
Ag03 Ag 0.71961(4) 0.38062(4) 0.63830(2) 0.0671(3) Uani 1 1 d . . . . .
Ag04 Ag 0.69612(4) 0.42746(4) 0.61496(2) 0.0699(3) Uani 1 1 d . . . . .
Ag05 Ag 0.60573(4) 0.36057(4) 0.60613(2) 0.0729(3) Uani 1 1 d . . . . .
Ag06 Ag 0.68842(4) 0.38969(4) 0.58439(2) 0.0718(3) Uani 1 1 d . . . . .
Ag07 Ag 0.69717(4) 0.42403(4) 0.55303(2) 0.0811(4) Uani 1 1 d . . . . .
Ag08 Ag 0.60425(4) 0.36444(4) 0.56409(2) 0.0789(4) Uani 1 1 d . . . . .
Ag09 Ag 0.62877(5) 0.35161(5) 0.53225(2) 0.0889(4) Uani 1 1 d . . . . .
Ag0A Ag 0.61716(5) 0.44905(5) 0.61576(2) 0.0960(5) Uani 1 1 d . . . . .
Ag0B Ag 1.000000 1.000000 0.46308(3) 0.0929(7) Uani 1 3 d S T P . .
Ag0C Ag 0.90872(6) 0.95982(5) 0.48842(2) 0.1028(5) Uani 1 1 d . . . . .
Cu0D Cu 0.666667 0.333333 0.67889(5) 0.0638(9) Uani 1 3 d S T P . .
Cu0E Cu 0.91871(7) 0.86653(7) 0.46685(3) 0.0639(6) Uani 1 1 d . . . . .
Cu0F Cu 0.67735(7) 0.43318(7) 0.64746(3) 0.0682(6) Uani 1 1 d . . . . .
Cu0G Cu 0.68240(7) 0.53869(7) 0.63101(3) 0.0706(6) Uani 1 1 d . . . . .
Cu0H Cu 0.63976(9) 0.48205(8) 0.58201(4) 0.0896(8) Uani 1 1 d . . . . .
Cu0I Cu 0.63292(10) 0.46892(10) 0.54757(4) 0.1046(10) Uani 1 1 d . . . . .
Cu0J Cu 0.62685(12) 0.43686(11) 0.51474(4) 0.1137(11) Uani 1 1 d . . . . .
Cu0K Cu 0.666667 0.333333 0.50524(7) 0.1026(15) Uani 1 3 d S T P . .
Cl0L Cl 1.000000 1.000000 0.500000 0.064(2) Uani 1 6 d S T P . .
S0M S 0.70228(12) 0.40298(12) 0.66593(6) 0.0683(10) Uani 1 1 d . . . . .
S00N S 0.71726(13) 0.49706(13) 0.63246(6) 0.0736(11) Uani 1 1 d . . . . .
P00O P 0.666667 0.333333 0.70578(10) 0.0666(18) Uani 1 3 d S T P . .
S00P S 0.60408(13) 0.41140(13) 0.64149(6) 0.0755(11) Uani 1 1 d . . . . .
S00Q S 0.58275(14) 0.40277(14) 0.58823(6) 0.0781(12) Uani 1 1 d . . . . .
S00R S 0.96793(16) 0.88128(15) 0.48800(6) 0.0794(12) Uani 1 1 d . . . . .
S00S S 0.70047(15) 0.46964(14) 0.58524(6) 0.0791(12) Uani 1 1 d . . . . .
P00T P 0.69365(14) 0.59409(13) 0.64756(6) 0.0738(12) Uani 1 1 d . . . . .
S00U S 0.92653(16) 0.93531(15) 0.46354(6) 0.0802(12) Uani 1 1 d . . . . .
P00V P 0.87555(17) 0.80004(16) 0.45628(7) 0.0853(13) Uani 1 1 d . . . . .
S00W S 0.64516(17) 0.52564(17) 0.60718(7) 0.0947(15) Uani 1 1 d . . . . .
S00X S 0.58024(17) 0.39876(17) 0.53933(7) 0.0919(14) Uani 1 1 d . . . . .
S00Y S 0.63332(19) 0.37440(19) 0.50285(7) 0.1011(16) Uani 1 1 d . . . . .
S00Z S 0.6919(2) 0.47396(18) 0.53299(7) 0.1041(17) Uani 1 1 d . . . . .
S010 S 0.6135(2) 0.5098(2) 0.56254(10) 0.133(2) Uani 1 1 d . . . . .
P0 P 0.6050(4) 0.4680(4) 0.49646(13) 0.180(4) Uani 1 1 d . . . A 2
F013 F 0.9300(3) 0.5667(3) 0.65183(17) 0.111(4) Uani 1 1 d . U . . .
F014 F 0.9410(3) 0.6217(4) 0.63723(14) 0.096(3) Uani 1 1 d . U . . .
F015 F 0.9225(3) 0.6196(4) 0.66209(14) 0.102(3) Uani 1 1 d . U . . .
C01A C 0.7016(4) 0.5887(4) 0.66910(10) 0.076(3) Uani 1 1 d G U . . .
C02J C 0.6889(4) 0.6094(4) 0.68075(14) 0.084(4) Uani 1 1 d G U . . .
H02J H 0.676729 0.626901 0.677563 0.101 Uiso 1 1 calc R U . . .
C03N C 0.6944(4) 0.6039(4) 0.69715(13) 0.092(4) Uani 1 1 d G U . . .
H03N H 0.685966 0.617737 0.704940 0.111 Uiso 1 1 calc R U . . .
C02F C 0.7126(4) 0.5777(4) 0.70191(10) 0.088(4) Uani 1 1 d G U . . .
H02F H 0.716332 0.574047 0.712881 0.105 Uiso 1 1 calc R U . . .
C02X C 0.7253(4) 0.5570(4) 0.69026(14) 0.082(4) Uani 1 1 d G U . . .
H02X H 0.737461 0.539522 0.693445 0.099 Uiso 1 1 calc R U . . .
C01D C 0.7198(4) 0.5625(4) 0.67386(12) 0.078(3) Uani 1 1 d G U . . .
H01D H 0.728224 0.548685 0.666068 0.094 Uiso 1 1 calc R U . . .
C01B C 0.8001(3) 0.5724(3) 0.63688(14) 0.073(3) Uani 1 1 d G U . . .
H01B H 0.785919 0.588840 0.634763 0.087 Uiso 1 1 calc R U . . .
C01R C 0.7759(2) 0.5260(3) 0.63615(14) 0.069(3) Uani 1 1 d G U . . .
C029 C 0.7971(3) 0.5015(2) 0.63931(14) 0.071(3) Uani 1 1 d G U . . .
H029 H 0.780951 0.470443 0.638829 0.086 Uiso 1 1 calc R U . . .
C02A C 0.8423(3) 0.5235(3) 0.64319(14) 0.074(3) Uani 1 1 d G U . . .
H02A H 0.856459 0.507062 0.645308 0.089 Uiso 1 1 calc R U . . .
C01M C 0.8664(2) 0.5699(3) 0.64392(14) 0.077(3) Uani 1 1 d G U . . .
C019 C 0.8453(3) 0.5944(2) 0.64076(14) 0.076(3) Uani 1 1 d G U . . .
H019 H 0.861428 0.625460 0.641243 0.091 Uiso 1 1 calc R U . . .
C01F C 0.7538(3) 0.5180(3) 0.58806(15) 0.084(4) Uani 1 1 d G U . . .
C024 C 0.7923(4) 0.5158(3) 0.58502(15) 0.084(4) Uani 1 1 d G U . . .
H024 H 0.790027 0.488868 0.581850 0.100 Uiso 1 1 calc R U . . .
C01G C 0.8341(3) 0.5538(4) 0.58673(15) 0.091(4) Uani 1 1 d G U . . .
H01G H 0.859858 0.552293 0.584697 0.109 Uiso 1 1 calc R U . . .
C02E C 0.8375(3) 0.5940(3) 0.59147(16) 0.102(4) Uani 1 1 d G U . . .
C033 C 0.7991(5) 0.5962(3) 0.59451(15) 0.097(4) Uani 1 1 d G U . . .
H033 H 0.801350 0.623153 0.597678 0.117 Uiso 1 1 calc R U . . .
C02T C 0.7572(4) 0.5582(4) 0.59280(15) 0.094(4) Uani 1 1 d G U . . .
H02T H 0.731519 0.559729 0.594831 0.113 Uiso 1 1 calc R U . . .
C01H C 0.9173(6) 0.5964(6) 0.6482(2) 0.077(4) Uani 1 1 d . U . . .
F01L F 0.8729(5) 0.5460(6) 0.7118(2) 0.102(4) Uani 0.7 1 d . U P . .
F01N F 0.7932(7) 0.8778(6) 0.4005(2) 0.186(7) Uani 1 1 d . U . . .
F01P F 0.9102(6) 0.6389(5) 0.5826(2) 0.176(6) Uani 1 1 d . U . . .
F01S F 0.7795(6) 0.9263(7) 0.40839(19) 0.164(5) Uani 1 1 d . U . . .
F01T F 0.8822(5) 0.6707(6) 0.5918(2) 0.168(6) Uani 1 1 d . U . . .
C01U C 0.6526(4) 0.4426(3) 0.71319(14) 0.086(4) Uani 1 1 d G U . . .
H01U H 0.664638 0.471063 0.708770 0.103 Uiso 1 1 calc R U . . .
C02N C 0.6195(4) 0.4284(4) 0.72503(15) 0.095(4) Uani 1 1 d G U . . .
H02N H 0.609476 0.447493 0.728519 0.113 Uiso 1 1 calc R U . . .
C031 C 0.6015(4) 0.3858(4) 0.73164(14) 0.099(4) Uani 1 1 d G U . . .
H031 H 0.579417 0.376377 0.739555 0.118 Uiso 1 1 calc R U . . .
C025 C 0.6166(4) 0.3573(3) 0.72642(14) 0.092(4) Uani 1 1 d G U . . .
H025 H 0.604520 0.328829 0.730844 0.110 Uiso 1 1 calc R U . . .
C01V C 0.6496(4) 0.3715(3) 0.71459(14) 0.079(4) Uani 1 1 d G U . . .
C01E C 0.6676(3) 0.4141(4) 0.70797(13) 0.079(3) Uani 1 1 d G U . . .
H01E H 0.689742 0.423514 0.700058 0.095 Uiso 1 1 calc R U . . .
F01W F 0.9043(7) 0.5121(8) 0.7003(3) 0.086(4) Uani 0.5 1 d . U P . .
C020 C 0.8774(4) 0.9230(4) 0.41838(11) 0.090(4) Uani 1 1 d G U . . .
H020 H 0.884906 0.918359 0.407989 0.108 Uiso 1 1 calc R U . . .
C01C C 0.8388(4) 0.9253(5) 0.42081(13) 0.095(4) Uani 1 1 d G U . . .
C01Q C 0.8276(4) 0.9322(4) 0.43634(15) 0.094(4) Uani 1 1 d G U . . .
H01Q H 0.801753 0.933796 0.437971 0.113 Uiso 1 1 calc R U . . .
C02W C 0.8550(4) 0.9368(4) 0.44943(11) 0.094(4) Uani 1 1 d G U . . .
H02W H 0.847493 0.941377 0.459814 0.112 Uiso 1 1 calc R U . . .
C01Z C 0.8936(4) 0.9344(4) 0.44699(12) 0.082(4) Uani 1 1 d G U . . .
C028 C 0.9048(3) 0.9275(4) 0.43146(14) 0.090(4) Uani 1 1 d G U . . .
H028 H 0.930648 0.925941 0.429832 0.108 Uiso 1 1 calc R U . . .
F021 F 0.9726(7) 0.6912(6) 0.4907(3) 0.192(7) Uani 1 1 d . U . . .
F026 F 0.5746(6) 0.5505(5) 0.6896(2) 0.170(6) Uani 1 1 d . U . . .
F02B F 0.8480(6) 0.6788(6) 0.5567(2) 0.186(7) Uani 1 1 d . U . . .
C02G C 0.5500(3) 0.4414(4) 0.65349(13) 0.084(4) Uani 1 1 d G U . . .
H02G H 0.531655 0.425931 0.644753 0.100 Uiso 1 1 calc R U . . .
C01X C 0.5360(3) 0.4620(4) 0.66473(15) 0.089(4) Uani 1 1 d G U . . .
H01X H 0.508389 0.460200 0.663521 0.107 Uiso 1 1 calc R U . . .
C02K C 0.5634(4) 0.4852(4) 0.67779(13) 0.094(4) Uani 1 1 d G U . . .
C02S C 0.6047(4) 0.4878(4) 0.67960(12) 0.088(4) Uani 1 1 d G U . . .
H02S H 0.622969 0.503349 0.688337 0.106 Uiso 1 1 calc R U . . .
C022 C 0.6186(3) 0.4673(4) 0.66836(14) 0.078(3) Uani 1 1 d G U . . .
H022 H 0.646236 0.469080 0.669569 0.094 Uiso 1 1 calc R U . . .
C01J C 0.5913(4) 0.4441(4) 0.65530(12) 0.074(3) Uani 1 1 d G U . . .
F02I F 1.0126(8) 0.7217(7) 0.5118(3) 0.205(8) Uani 1 1 d . U . . .
C02L C 0.6321(5) 0.6691(4) 0.64494(18) 0.108(4) Uani 1 1 d G U . . .
H02L H 0.640279 0.698962 0.643713 0.129 Uiso 1 1 calc R U . . .
C03Z C 0.5874(4) 0.6368(5) 0.64699(18) 0.115(5) Uani 1 1 d G U . . .
H03Z H 0.565636 0.645175 0.647127 0.138 Uiso 1 1 calc R U . . .
C03G C 0.5752(4) 0.5921(4) 0.64882(18) 0.117(5) Uani 1 1 d G U . . .
H03G H 0.545316 0.570571 0.650190 0.140 Uiso 1 1 calc R U . . .
C034 C 0.6078(5) 0.5797(3) 0.64861(18) 0.105(4) Uani 1 1 d G U . . .
H034 H 0.599640 0.549753 0.649838 0.126 Uiso 1 1 calc R U . . .
C02P C 0.6525(4) 0.6119(5) 0.64656(17) 0.100(4) Uani 1 1 d G U . . .
C02O C 0.6647(4) 0.6566(4) 0.64473(17) 0.105(4) Uani 1 1 d G U . . .
H02O H 0.694604 0.678144 0.643361 0.126 Uiso 1 1 calc R U . . .
F02M F 0.9042(5) 0.6344(5) 0.6064(2) 0.167(6) Uani 1 1 d . U . . .
C02Q C 0.7492(3) 0.6526(3) 0.62420(12) 0.079(4) Uani 1 1 d G U . . .
H02Q H 0.723967 0.638139 0.617628 0.095 Uiso 1 1 calc R U . . .
C01O C 0.7464(3) 0.6417(3) 0.64058(13) 0.072(3) Uani 1 1 d G U . . .
C01K C 0.7840(3) 0.6633(3) 0.65041(9) 0.071(3) Uani 1 1 d G U . . .
H01K H 0.782166 0.655982 0.661371 0.086 Uiso 1 1 calc R U . . .
C02C C 0.8245(3) 0.6957(3) 0.64386(12) 0.074(3) Uani 1 1 d G U . . .
H02C H 0.849709 0.710132 0.650441 0.089 Uiso 1 1 calc R U . . .
C01Y C 0.8273(3) 0.7066(3) 0.62749(12) 0.078(3) Uani 1 1 d G U . . .
H01Y H 0.854381 0.728287 0.623105 0.093 Uiso 1 1 calc R U . . .
C02H C 0.7896(4) 0.6850(4) 0.61766(10) 0.084(4) Uani 1 1 d G U . . .
H02H H 0.791511 0.692291 0.606698 0.101 Uiso 1 1 calc R U . . .
C02R C 0.5528(8) 0.5074(8) 0.6897(3) 0.102(5) Uani 1 1 d . U . . .
C02V C 0.8968(6) 0.7885(5) 0.43709(16) 0.109(5) Uani 1 1 d G U . . .
C04S C 0.9426(5) 0.8060(5) 0.43511(18) 0.118(5) Uani 1 1 d G U . . .
H04S H 0.962400 0.824931 0.442946 0.141 Uiso 1 1 calc R U . . .
C053 C 0.9587(4) 0.7951(6) 0.4214(2) 0.131(5) Uani 1 1 d G U . . .
H053 H 0.989335 0.806778 0.420085 0.157 Uiso 1 1 calc R U . . .
C03V C 0.9291(6) 0.7668(6) 0.40970(16) 0.135(5) Uani 1 1 d G U . . .
H03V H 0.939918 0.759480 0.400531 0.162 Uiso 1 1 calc R U . . .
C04R C 0.8834(6) 0.7493(5) 0.41168(17) 0.127(5) Uani 1 1 d G U . . .
H04R H 0.863565 0.730332 0.403839 0.153 Uiso 1 1 calc R U . . .
C04Y C 0.8672(4) 0.7602(5) 0.4254(2) 0.119(5) Uani 1 1 d G U . . .
H04Y H 0.836629 0.748485 0.426700 0.143 Uiso 1 1 calc R U . . .
F02Y F 0.8303(7) 0.9429(7) 0.3942(2) 0.197(7) Uani 1 1 d . U . . .
C032 C 0.8785(7) 0.5282(7) 0.6983(3) 0.093(4) Uani 1 1 d . U . . .
F035 F 0.3759(6) 0.3599(8) 0.6081(3) 0.193(7) Uani 1 1 d . U . . .
C037 C 0.9752(5) 0.8362(4) 0.4929(2) 0.113(5) Uani 1 1 d G U . . .
C04E C 0.9631(5) 0.8155(5) 0.50803(17) 0.116(5) Uani 1 1 d G U . . .
H04E H 0.954348 0.827849 0.516298 0.140 Uiso 1 1 calc R U . . .
C03L C 0.9639(6) 0.7762(5) 0.51077(17) 0.126(5) Uani 1 1 d G U . . .
H03L H 0.955831 0.762291 0.520870 0.151 Uiso 1 1 calc R U . . .
C048 C 0.9770(6) 0.7577(4) 0.4984(2) 0.133(5) Uani 1 1 d DG U . . .
C043 C 0.9891(6) 0.7784(6) 0.48333(19) 0.133(5) Uani 1 1 d G U . . .
H043 H 0.997814 0.766028 0.475069 0.160 Uiso 1 1 calc R U . . .
C03P C 0.9882(5) 0.8177(5) 0.48059(16) 0.124(5) Uani 1 1 d G U . . .
H03P H 0.996332 0.831587 0.470498 0.149 Uiso 1 1 calc R U . . .
C038 C 0.8105(8) 0.9197(8) 0.4062(3) 0.106(5) Uani 1 1 d . U . . .
C039 C 0.7693(6) 0.6060(5) 0.52646(18) 0.127(5) Uani 1 1 d G U . . .
H039 H 0.769590 0.627860 0.519800 0.152 Uiso 1 1 calc R U . . .
C04C C 0.8021(5) 0.6176(4) 0.5383(2) 0.124(5) Uani 1 1 d G U . . .
C057 C 0.8017(5) 0.5849(5) 0.54821(17) 0.116(5) Uani 1 1 d G U . . .
H057 H 0.823638 0.592715 0.556098 0.139 Uiso 1 1 calc R U . . .
C041 C 0.7684(5) 0.5405(5) 0.54638(17) 0.114(5) Uani 1 1 d G U . . .
H041 H 0.768095 0.518583 0.553043 0.137 Uiso 1 1 calc R U . . .
C03B C 0.7356(5) 0.5288(4) 0.53459(19) 0.113(5) Uani 1 1 d G U . . .
C04O C 0.7360(5) 0.5615(6) 0.52463(17) 0.127(5) Uani 1 1 d G U . . .
H04O H 0.714046 0.553727 0.516745 0.152 Uiso 1 1 calc R U . . .
F03A F 0.5461(8) 0.4910(7) 0.7042(3) 0.205(7) Uani 1 1 d . U . . .
F03C F 0.8739(7) 0.6790(7) 0.5327(3) 0.220(9) Uani 1 1 d . U . . .
C03D C 0.8679(7) 0.7556(6) 0.4691(2) 0.154(6) Uani 1 1 d G U . . .
C04D C 0.8567(7) 0.7593(6) 0.4850(3) 0.161(6) Uani 1 1 d G U . . .
H04D H 0.854089 0.783797 0.488080 0.193 Uiso 1 1 calc R U . . .
C05I C 0.8494(7) 0.7264(8) 0.4963(2) 0.169(7) Uani 1 1 d G U . . .
H05I H 0.841888 0.728847 0.506918 0.203 Uiso 1 1 calc R U . . .
C155 C 0.8532(7) 0.6897(6) 0.4916(3) 0.172(7) Uani 1 1 d G U . . .
H155 H 0.848346 0.667693 0.499190 0.206 Uiso 1 1 calc R U . . .
C63 C 0.8644(7) 0.6860(6) 0.4757(3) 0.173(7) Uani 1 1 d G U . . .
H63 H 0.867005 0.661488 0.472623 0.207 Uiso 1 1 calc R U . . .
C051 C 0.8717(7) 0.7189(8) 0.4644(2) 0.164(6) Uani 1 1 d G U . . .
H051 H 0.879206 0.716437 0.453784 0.196 Uiso 1 1 calc R U . . .
F03F F 0.9035(9) 0.5652(9) 0.6864(3) 0.114(5) Uani 0.5 1 d . U P . .
C03J C 0.4739(5) 0.4157(5) 0.58218(15) 0.106(4) Uani 1 1 d G U . . .
H03J H 0.463127 0.427228 0.574312 0.128 Uiso 1 1 calc R U . . .
C03M C 0.4493(4) 0.3966(5) 0.59621(17) 0.109(4) Uani 1 1 d G U . . .
C030 C 0.4654(4) 0.3794(4) 0.60797(14) 0.094(4) Uani 1 1 d G U . . .
H030 H 0.448913 0.366607 0.617349 0.113 Uiso 1 1 calc R U . . .
C02D C 0.5063(4) 0.3813(4) 0.60570(14) 0.095(4) Uani 1 1 d G U . . .
H02D H 0.517062 0.369830 0.613572 0.113 Uiso 1 1 calc R U . . .
C023 C 0.5309(3) 0.4005(5) 0.59168(16) 0.087(4) Uani 1 1 d G U . . .
C03H C 0.5148(4) 0.4177(4) 0.57992(13) 0.106(4) Uani 1 1 d G U . . .
H03H H 0.531277 0.430452 0.570535 0.127 Uiso 1 1 calc R U . . .
C03K C 0.7685(3) 0.4861(3) 0.67615(14) 0.079(3) Uani 1 1 d G U . . .
H03K H 0.750859 0.497084 0.671915 0.094 Uiso 1 1 calc R U . . .
C01I C 0.7549(3) 0.4410(3) 0.67467(13) 0.066(3) Uani 1 1 d G U . . .
C018 C 0.7812(3) 0.4246(2) 0.68100(13) 0.064(3) Uani 1 1 d G U . . .
H018 H 0.772111 0.394411 0.680014 0.077 Uiso 1 1 calc R U . . .
C017 C 0.8212(3) 0.4534(3) 0.68881(13) 0.072(3) Uani 1 1 d G U . . .
H017 H 0.838798 0.442432 0.693042 0.086 Uiso 1 1 calc R U . . .
C016 C 0.8348(3) 0.4985(3) 0.69028(13) 0.076(3) Uani 1 1 d G U . . .
C027 C 0.8084(4) 0.5149(2) 0.68396(14) 0.080(4) Uani 1 1 d G U . . .
H027 H 0.817548 0.545106 0.684943 0.096 Uiso 1 1 calc R U . . .
F03O F 0.5104(8) 0.4980(8) 0.6891(3) 0.221(8) Uani 1 1 d . U . . .
C03Q C 0.8806(8) 0.6341(8) 0.5942(3) 0.106(5) Uani 1 1 d . U . . .
C03R C 0.4745(6) 0.4179(6) 0.5390(2) 0.133(5) Uani 1 1 d G U . . .
H03R H 0.469667 0.442070 0.538631 0.160 Uiso 1 1 calc R U . . .
C123 C 0.4384(4) 0.3747(7) 0.5406(2) 0.144(6) Uani 1 1 d DG U . . .
C157 C 0.4456(5) 0.3385(5) 0.5412(2) 0.153(6) Uani 1 1 d G U . . .
H157 H 0.421456 0.309649 0.542216 0.183 Uiso 1 1 calc R U . . .
C04X C 0.4888(7) 0.3455(5) 0.5403(2) 0.141(6) Uani 1 1 d G U . . .
H04X H 0.493640 0.321355 0.540676 0.169 Uiso 1 1 calc R U . . .
C036 C 0.5249(5) 0.3887(6) 0.5387(2) 0.119(5) Uani 1 1 d G U . . .
C044 C 0.5177(5) 0.4249(5) 0.53812(19) 0.120(5) Uani 1 1 d G U . . .
H044 H 0.541852 0.453775 0.537091 0.144 Uiso 1 1 calc R U . . .
F03W F 0.4124(7) 0.4323(8) 0.6022(3) 0.236(10) Uani 1 1 d . U . . .
C040 C 0.9761(13) 0.7114(8) 0.5043(4) 0.152(7) Uani 1 1 d D U . . .
C042 C 0.5791(5) 0.5946(4) 0.60470(19) 0.122(5) Uani 1 1 d G U . . .
H042 H 0.586489 0.623883 0.602363 0.146 Uiso 1 1 calc R U . . .
C04H C 0.5351(5) 0.5628(5) 0.6083(2) 0.121(4) Uani 1 1 d DG U . . .
C03T C 0.5241(4) 0.5191(5) 0.61177(19) 0.118(5) Uani 1 1 d G U . . .
H03T H 0.494639 0.497771 0.614158 0.141 Uiso 1 1 calc R U . . .
C049 C 0.5571(5) 0.5072(4) 0.61170(18) 0.113(5) Uani 1 1 d G U . . .
H049 H 0.549671 0.477910 0.614038 0.135 Uiso 1 1 calc R U . . .
C02U C 0.6011(4) 0.5390(5) 0.60813(19) 0.107(4) Uani 1 1 d G U . . .
C03S C 0.6121(4) 0.5827(4) 0.60463(19) 0.116(5) Uani 1 1 d G U . . .
H03S H 0.641522 0.604021 0.602243 0.139 Uiso 1 1 calc R U . . .
F046 F 0.4656(11) 0.5487(10) 0.6000(3) 0.159(6) Uani 0.6 1 d D U P . .
F047 F 0.3774(6) 0.3740(9) 0.5870(3) 0.214(7) Uani 1 1 d . U . . .
C04B C 0.4035(10) 0.3919(11) 0.6005(4) 0.129(6) Uani 1 1 d . U . . .
F04G F 0.9400(11) 0.6876(9) 0.5156(4) 0.274(12) Uani 1 1 d . U . . .
C04K C 0.5000(6) 0.2816(6) 0.4996(2) 0.148(6) Uani 1 1 d G U . . .
H04K H 0.476971 0.262028 0.506418 0.178 Uiso 1 1 calc R U . . .
C054 C 0.4913(5) 0.2851(6) 0.4834(3) 0.161(6) Uani 1 1 d DG U . . .
C052 C 0.5257(8) 0.3143(7) 0.47319(18) 0.164(6) Uani 1 1 d G U . . .
H052 H 0.519923 0.316681 0.462309 0.197 Uiso 1 1 calc R U . . .
C04W C 0.5688(6) 0.3401(6) 0.4793(2) 0.153(6) Uani 1 1 d G U . . .
H04W H 0.591840 0.359670 0.472475 0.183 Uiso 1 1 calc R U . . .
C045 C 0.5775(5) 0.3366(6) 0.4955(3) 0.145(6) Uani 1 1 d G U . . .
C04T C 0.5431(7) 0.3074(7) 0.50571(18) 0.148(6) Uani 1 1 d G U . . .
H04T H 0.548888 0.305019 0.516584 0.178 Uiso 1 1 calc R U . . .
F04L F 0.5124(12) 0.6099(13) 0.6050(5) 0.157(6) Uani 0.45 1 d D U P . .
F04M F 0.8226(9) 0.6976(8) 0.5359(3) 0.234(10) Uani 1 1 d . U . . .
C05M C 0.7295(5) 0.6289(8) 0.5646(2) 0.153(6) Uani 1 1 d G U . . .
H05M H 0.760090 0.639382 0.565030 0.184 Uiso 1 1 calc R U . . .
C225 C 0.7137(7) 0.6588(5) 0.5651(2) 0.166(6) Uani 1 1 d DG U . . .
C104 C 0.6680(8) 0.6431(7) 0.5643(2) 0.168(6) Uani 1 1 d G U . . .
H104 H 0.657373 0.663089 0.564689 0.202 Uiso 1 1 calc R U . . .
C05E C 0.6381(5) 0.5974(8) 0.5631(2) 0.164(6) Uani 1 1 d G U . . .
H05E H 0.607492 0.586903 0.562635 0.197 Uiso 1 1 calc R U . . .
C04N C 0.6539(7) 0.5675(5) 0.5626(2) 0.156(6) Uani 1 1 d G U . . .
C05Q C 0.6996(8) 0.5832(7) 0.5633(2) 0.152(6) Uani 1 1 d G U . . .
H05Q H 0.710208 0.563196 0.562975 0.182 Uiso 1 1 calc R U . . .
C04Z C 0.5521(7) 0.4515(11) 0.4922(3) 0.206(8) Uani 1 1 d G U . . .
C27 C 0.5376(10) 0.4795(7) 0.4859(3) 0.211(8) Uani 1 1 d G U . A .
H27 H 0.558409 0.508575 0.482928 0.253 Uiso 1 1 calc R U . . .
C192 C 0.4922(12) 0.4639(10) 0.4841(3) 0.220(8) Uani 1 1 d G U . A .
H192 H 0.482513 0.482661 0.479928 0.264 Uiso 1 1 calc R U . . .
C1 C 0.4611(7) 0.4204(11) 0.4886(3) 0.223(9) Uani 1 1 d G U . A .
H1 H 0.430716 0.410029 0.487429 0.267 Uiso 1 1 calc R U . . .
C2 C 0.4756(10) 0.3924(7) 0.4949(3) 0.222(9) Uani 1 1 d G U . A .
H2 H 0.454814 0.363313 0.497930 0.266 Uiso 1 1 calc R U . . .
C50 C 0.5210(12) 0.4080(10) 0.4967(3) 0.211(8) Uani 1 1 d G U . A .
H50 H 0.530710 0.389227 0.500931 0.253 Uiso 1 1 calc R U . . .
F056 F 0.4845(10) 0.5704(10) 0.6228(3) 0.154(6) Uani 0.6 1 d D U P . .
C05C C 0.7829(5) 0.7406(5) 0.45352(18) 0.111(5) Uani 1 1 d G U . . .
H05C H 0.788404 0.719139 0.458001 0.133 Uiso 1 1 calc R U . . .
C02Z C 0.8179(4) 0.7840(5) 0.45113(18) 0.105(5) Uani 1 1 d G U . . .
C03E C 0.8096(4) 0.8161(4) 0.44443(18) 0.111(5) Uani 1 1 d G U . . .
H03E H 0.833015 0.845111 0.442829 0.134 Uiso 1 1 calc R U . . .
C05L C 0.7663(5) 0.8048(5) 0.44013(19) 0.123(5) Uani 1 1 d G U . . .
H05L H 0.760707 0.826317 0.435645 0.147 Uiso 1 1 calc R U . . .
C134 C 0.7312(4) 0.7615(6) 0.4425(2) 0.129(5) Uani 1 1 d G U . . .
H134 H 0.702247 0.753933 0.439639 0.155 Uiso 1 1 calc R U . . .
C34 C 0.7395(4) 0.7294(4) 0.44922(19) 0.128(5) Uani 1 1 d G U . . .
H34 H 0.716094 0.700344 0.450817 0.154 Uiso 1 1 calc R U . . .
C9 C 0.8387(11) 0.6664(11) 0.5407(4) 0.139(6) Uani 1 1 d . U . . .
C38 C 0.4939(7) 0.5735(9) 0.6075(4) 0.145(6) Uani 1 1 d D U . . .
C40 C 0.7432(10) 0.7104(6) 0.5665(6) 0.172(7) Uani 1 1 d D U . . .
F7 F 0.4420(11) 0.2529(11) 0.4624(4) 0.305(11) Uani 1 1 d . U . . .
C8 C 0.4438(7) 0.2608(10) 0.4769(5) 0.168(7) Uani 1 1 d D U . . .
F F 0.4379(11) 0.2191(11) 0.4784(4) 0.307(11) Uani 1 1 d D U . . .
C39 C 0.6192(8) 0.5355(9) 0.5156(3) 0.193(8) Uani 1 1 d G U . . .
H39 H 0.600980 0.513100 0.522916 0.232 Uiso 1 1 calc R U . . .
C21 C 0.6276(9) 0.5242(7) 0.5003(4) 0.200(8) Uani 1 1 d G U . . .
C45 C 0.6548(10) 0.5576(12) 0.4895(3) 0.219(8) Uani 1 1 d G U . . .
H45 H 0.660404 0.550092 0.479242 0.262 Uiso 1 1 calc R U . . .
C42 C 0.6738(8) 0.6023(10) 0.4939(3) 0.224(9) Uani 1 1 d G U . . .
H42 H 0.692013 0.624682 0.486637 0.269 Uiso 1 1 calc R U . . .
C25 C 0.6654(9) 0.6136(7) 0.5092(4) 0.216(8) Uani 1 1 d G U . . .
H25 H 0.678107 0.643483 0.512172 0.259 Uiso 1 1 calc R U . . .
C36 C 0.6382(9) 0.5802(11) 0.5201(3) 0.203(8) Uani 1 1 d G U . . .
H36 H 0.632590 0.587691 0.530312 0.244 Uiso 1 1 calc R U . . .
C32 C 0.649(2) 0.4650(11) 0.4442(4) 0.319(13) Uani 1 1 d G U . . .
H32 H 0.655399 0.465081 0.433281 0.383 Uiso 1 1 calc R U . . .
C35 C 0.6080(16) 0.4605(11) 0.4489(6) 0.317(13) Uani 1 1 d G U . . .
H35 H 0.587343 0.457548 0.441018 0.380 Uiso 1 1 calc R U . . .
C4 C 0.5981(11) 0.4604(11) 0.4652(8) 0.314(13) Uani 1 1 d G U . . .
H4 H 0.570840 0.457354 0.468345 0.376 Uiso 1 1 calc R U . . .
C3 C 0.629(2) 0.4648(11) 0.4770(4) 0.309(13) Uani 1 1 d G U . . .
C15 C 0.6698(17) 0.4693(11) 0.4723(6) 0.309(13) Uani 1 1 d G U . . .
H15 H 0.690449 0.472224 0.480202 0.371 Uiso 1 1 calc R U . . .
C33 C 0.6797(12) 0.4694(11) 0.4560(8) 0.316(13) Uani 1 1 d G U . . .
H33 H 0.706953 0.472418 0.452874 0.379 Uiso 1 1 calc R U . . .
F161 F 0.4151(9) 0.2611(10) 0.4859(3) 0.262(12) Uani 1 1 d . U . . .
F3 F 0.3901(8) 0.4069(8) 0.5445(3) 0.263(9) Uani 1 1 d D U . . .
F5 F 0.3709(9) 0.3493(8) 0.5534(4) 0.264(9) Uani 1 1 d D U . . .
F28 F 0.3680(9) 0.3504(10) 0.5282(3) 0.283(10) Uani 1 1 d D U . . .
C89 C 0.3927(7) 0.3716(11) 0.5407(3) 0.278(10) Uani 1 1 d D U . . .
F16 F 0.4555(15) 0.5392(15) 0.6127(6) 0.157(6) Uani 0.4 1 d . U P . .
F23 F 0.4854(12) 0.5745(12) 0.5932(4) 0.159(6) Uani 0.55 1 d . U P . .
F79 F 0.5100(15) 0.6092(16) 0.6182(6) 0.155(7) Uani 0.4 1 d . U P . .
F2 F 0.9136(8) 0.5349(9) 0.6896(3) 0.105(4) Uani 0.5 1 d . U P . .
F24 F 0.8915(13) 0.5113(14) 0.7093(5) 0.098(5) Uani 0.3 1 d . U P . .
F29 F 0.8902(8) 0.5732(8) 0.6953(3) 0.109(4) Uani 0.5 1 d . U P . .
F4B F 0.7188(10) 0.7293(10) 0.5639(4) 0.290(11) Uani 1 1 d D U . B 2
F1B F 0.750(2) 0.7198(18) 0.5812(8) 0.244(12) Uani 0.49(3) 1 d . U P B 2
F13 F 0.7717(12) 0.7204(10) 0.5540(4) 0.274(10) Uani 1 1 d . U . . .
F1A F 0.788(2) 0.7199(19) 0.5687(8) 0.262(11) Uani 0.51(3) 1 d . U P B 1

loop_
_atom_site_aniso_label
_atom_site_aniso_U_11
_atom_site_aniso_U_22
_atom_site_aniso_U_33
_atom_site_aniso_U_23
_atom_site_aniso_U_13
_atom_site_aniso_U_12
Au01 0.0513(4) 0.0513(4) 0.0975(9) 0.000 0.000 0.02567(19)
Au02 0.0630(4) 0.0630(4) 0.0969(9) 0.000 0.000 0.0315(2)
Ag03 0.0519(6) 0.0495(6) 0.0995(8) 0.0024(6) 0.0001(6) 0.0251(5)
Ag04 0.0584(6) 0.0520(6) 0.1003(9) -0.0031(6) -0.0089(6) 0.0284(5)
Ag05 0.0553(6) 0.0583(7) 0.1076(9) -0.0071(6) -0.0076(6) 0.0303(5)
Ag06 0.0599(7) 0.0579(6) 0.0969(9) -0.0002(6) -0.0052(6) 0.0288(6)
Ag07 0.0693(8) 0.0659(7) 0.1059(10) 0.0083(7) -0.0052(7) 0.0321(6)
Ag08 0.0639(7) 0.0671(7) 0.1089(10) -0.0078(7) -0.0106(7) 0.0352(6)
Ag09 0.0834(9) 0.0831(9) 0.1034(10) 0.0021(8) -0.0053(8) 0.0440(8)
Ag0A 0.0869(10) 0.0843(9) 0.1286(12) -0.0076(9) -0.0164(9) 0.0517(8)
Ag0B 0.0892(10) 0.0892(10) 0.1002(17) 0.000 0.000 0.0446(5)
Ag0C 0.0953(11) 0.0872(10) 0.1144(12) -0.0002(9) -0.0148(9) 0.0370(8)
Cu0D 0.0512(12) 0.0512(12) 0.089(3) 0.000 0.000 0.0256(6)
Cu0E 0.0592(12) 0.0515(12) 0.0782(14) 0.0024(10) -0.0078(11) 0.0256(10)
Cu0F 0.0560(12) 0.0502(12) 0.1000(17) -0.0007(11) -0.0057(12) 0.0278(10)
Cu0G 0.0600(13) 0.0454(11) 0.1059(18) -0.0037(11) -0.0122(12) 0.0260(10)
Cu0H 0.0712(16) 0.0666(15) 0.138(2) -0.0167(15) -0.0226(16) 0.0399(13)
Cu0I 0.0868(19) 0.0805(18) 0.147(3) -0.0108(18) -0.0353(19) 0.0424(16)
Cu0J 0.123(3) 0.110(2) 0.129(3) -0.032(2) -0.058(2) 0.074(2)
Cu0K 0.100(2) 0.100(2) 0.108(4) 0.000 0.000 0.0500(11)
Cl0L 0.055(3) 0.055(3) 0.084(6) 0.000 0.000 0.0273(14)
S0M 0.050(2) 0.0482(19) 0.104(3) 0.002(2) -0.004(2) 0.0233(16)
S00N 0.058(2) 0.056(2) 0.110(3) -0.009(2) -0.017(2) 0.0301(18)
P00O 0.051(2) 0.051(2) 0.098(5) 0.000 0.000 0.0255(11)
S00P 0.061(2) 0.053(2) 0.116(3) -0.010(2) -0.013(2) 0.0313(18)
S00Q 0.065(2) 0.067(2) 0.106(3) -0.015(2) -0.014(2) 0.036(2)
S00R 0.084(3) 0.070(2) 0.089(3) 0.000(2) -0.020(2) 0.042(2)
S00S 0.073(3) 0.056(2) 0.110(3) -0.001(2) -0.016(2) 0.033(2)
P00T 0.065(2) 0.050(2) 0.105(3) 0.003(2) -0.008(2) 0.0281(19)
S00U 0.081(3) 0.069(3) 0.091(3) -0.001(2) -0.018(2) 0.037(2)
P00V 0.079(3) 0.066(3) 0.103(3) 0.010(3) -0.007(3) 0.030(2)
S00W 0.083(3) 0.086(3) 0.127(4) -0.026(3) -0.028(3) 0.052(3)
S00X 0.086(3) 0.090(3) 0.108(4) -0.010(3) -0.021(3) 0.050(3)
S00Y 0.096(4) 0.093(3) 0.110(4) 0.007(3) -0.019(3) 0.045(3)
S00Z 0.104(4) 0.087(3) 0.116(4) 0.011(3) -0.019(3) 0.044(3)
S010 0.121(5) 0.085(4) 0.208(7) -0.032(4) -0.048(5) 0.062(4)
P0 0.229(11) 0.197(9) 0.181(8) -0.062(7) -0.079(8) 0.157(9)
F013 0.077(6) 0.079(6) 0.185(10) -0.013(7) -0.024(7) 0.046(5)
F014 0.063(6) 0.088(7) 0.124(8) 0.013(6) 0.007(6) 0.027(5)
F015 0.070(6) 0.089(7) 0.128(8) -0.022(6) -0.027(6) 0.026(5)
C01A 0.073(6) 0.067(6) 0.093(6) 0.005(5) 0.000(5) 0.039(5)
C02J 0.084(6) 0.072(6) 0.094(6) 0.006(5) -0.002(5) 0.038(5)
C03N 0.088(6) 0.083(6) 0.102(6) 0.001(5) -0.002(6) 0.040(5)
C02F 0.088(6) 0.077(6) 0.100(6) 0.006(5) -0.001(5) 0.041(5)
C02X 0.082(6) 0.072(6) 0.094(6) 0.003(5) 0.000(5) 0.040(5)
C01D 0.073(6) 0.069(6) 0.093(6) 0.004(5) -0.002(5) 0.036(5)
C01B 0.070(5) 0.065(5) 0.091(6) 0.000(5) -0.006(5) 0.040(5)
C01R 0.067(5) 0.059(5) 0.087(6) 0.000(5) -0.004(5) 0.037(4)
C029 0.068(5) 0.060(5) 0.095(6) -0.002(5) -0.003(5) 0.038(4)
C02A 0.072(5) 0.062(5) 0.094(6) -0.004(5) 0.000(5) 0.037(4)
C01M 0.073(5) 0.069(5) 0.091(5) -0.004(5) -0.003(5) 0.039(4)
C019 0.074(6) 0.070(5) 0.090(6) -0.002(5) -0.001(5) 0.040(5)
C01F 0.087(6) 0.075(6) 0.098(6) 0.003(5) 0.002(5) 0.047(5)
C024 0.086(6) 0.077(6) 0.096(6) 0.004(5) -0.004(5) 0.047(5)
C01G 0.090(6) 0.086(6) 0.102(6) 0.012(5) -0.008(5) 0.049(5)
C02E 0.099(6) 0.095(6) 0.100(6) 0.007(5) -0.008(5) 0.040(5)
C033 0.098(6) 0.084(6) 0.102(6) -0.006(6) 0.004(6) 0.039(5)
C02T 0.092(6) 0.081(6) 0.103(6) -0.003(5) 0.002(6) 0.039(5)
C01H 0.080(6) 0.072(6) 0.094(7) 0.001(6) -0.003(6) 0.048(5)
F01L 0.090(6) 0.105(6) 0.109(6) -0.020(5) -0.016(5) 0.047(5)
F01N 0.212(14) 0.158(12) 0.189(12) -0.052(10) -0.119(11) 0.092(11)
F01P 0.148(9) 0.130(9) 0.184(10) -0.017(8) 0.018(9) 0.020(8)
F01S 0.143(9) 0.242(13) 0.148(10) -0.045(9) -0.049(8) 0.128(9)
F01T 0.133(10) 0.121(9) 0.228(12) 0.010(9) -0.025(9) 0.046(8)
C01U 0.083(6) 0.080(6) 0.099(6) -0.005(5) 0.000(5) 0.045(5)
C02N 0.093(6) 0.090(6) 0.099(6) -0.007(6) 0.007(5) 0.045(5)
C031 0.093(6) 0.099(6) 0.099(6) -0.010(6) 0.010(6) 0.044(5)
C025 0.085(6) 0.093(6) 0.093(6) -0.005(5) 0.006(5) 0.041(5)
C01V 0.072(6) 0.082(6) 0.086(6) 0.000(5) 0.004(5) 0.040(5)
C01E 0.077(6) 0.077(6) 0.089(6) -0.006(5) 0.004(5) 0.043(5)
F01W 0.075(6) 0.094(6) 0.100(7) -0.010(6) -0.006(6) 0.049(5)
C020 0.093(6) 0.091(6) 0.089(6) 0.006(5) -0.003(5) 0.047(5)
C01C 0.094(6) 0.098(6) 0.096(6) 0.005(5) -0.008(5) 0.050(5)
C01Q 0.093(6) 0.098(6) 0.098(6) -0.004(6) -0.007(5) 0.053(5)
C02W 0.095(6) 0.094(6) 0.092(6) -0.004(5) -0.004(5) 0.047(5)
C01Z 0.084(6) 0.083(6) 0.085(6) 0.006(5) -0.005(5) 0.047(5)
C028 0.086(6) 0.094(6) 0.086(6) 0.009(5) -0.005(5) 0.042(5)
F021 0.267(16) 0.156(12) 0.211(14) -0.008(11) 0.006(12) 0.148(12)
F026 0.194(13) 0.106(9) 0.201(13) -0.030(9) 0.067(10) 0.069(9)
F02B 0.195(14) 0.143(12) 0.144(11) 0.030(10) -0.003(10) 0.027(10)
C02G 0.081(6) 0.078(6) 0.102(6) -0.001(5) -0.001(5) 0.047(5)
C01X 0.087(6) 0.085(6) 0.104(6) -0.002(5) 0.007(5) 0.050(5)
C02K 0.096(6) 0.085(6) 0.107(6) -0.006(5) 0.013(5) 0.050(5)
C02S 0.085(6) 0.079(6) 0.098(6) 0.005(5) 0.005(5) 0.039(5)
C022 0.076(6) 0.070(6) 0.093(6) -0.002(5) 0.005(5) 0.039(5)
C01J 0.066(5) 0.074(6) 0.097(6) 0.002(5) 0.002(5) 0.047(5)
F02I 0.219(15) 0.203(14) 0.269(17) -0.029(12) -0.041(13) 0.162(13)
C02L 0.107(7) 0.104(7) 0.131(7) -0.002(6) -0.007(6) 0.067(5)
C03Z 0.111(7) 0.114(7) 0.130(7) -0.006(6) -0.011(6) 0.063(5)
C03G 0.108(7) 0.116(7) 0.129(7) -0.002(6) -0.013(6) 0.058(5)
C034 0.098(6) 0.105(7) 0.124(7) -0.004(6) -0.007(6) 0.059(5)
C02P 0.097(6) 0.098(6) 0.122(7) 0.000(6) -0.012(6) 0.062(5)
C02O 0.103(6) 0.101(6) 0.127(7) 0.005(6) -0.011(6) 0.062(5)
F02M 0.123(9) 0.136(10) 0.160(10) 0.024(9) -0.027(9) 0.004(7)
C02Q 0.082(6) 0.065(5) 0.086(6) 0.002(5) -0.009(5) 0.033(5)
C01O 0.077(6) 0.058(5) 0.082(6) 0.000(5) -0.008(5) 0.035(4)
C01K 0.076(6) 0.055(5) 0.079(6) 0.000(5) 0.000(5) 0.030(4)
C02C 0.073(6) 0.063(5) 0.083(6) 0.001(5) -0.005(5) 0.032(4)
C01Y 0.081(6) 0.067(5) 0.087(6) 0.006(5) -0.002(5) 0.038(5)
C02H 0.089(6) 0.067(6) 0.087(6) 0.007(5) -0.002(5) 0.032(5)
C02R 0.107(7) 0.089(7) 0.116(8) -0.009(6) 0.013(7) 0.053(6)
C02V 0.115(7) 0.107(7) 0.114(7) -0.002(6) 0.007(6) 0.061(5)
C04S 0.126(7) 0.112(7) 0.123(7) 0.000(6) 0.006(6) 0.065(6)
C053 0.133(7) 0.127(7) 0.138(7) 0.008(6) 0.006(6) 0.069(6)
C03V 0.141(7) 0.129(7) 0.135(7) 0.009(6) 0.004(6) 0.068(6)
C04R 0.134(7) 0.119(7) 0.128(7) 0.009(6) 0.005(6) 0.063(6)
C04Y 0.124(7) 0.116(7) 0.121(7) 0.003(6) 0.005(6) 0.062(6)
F02Y 0.182(12) 0.239(13) 0.129(9) 0.044(10) -0.036(9) 0.076(10)
C032 0.081(7) 0.084(7) 0.098(7) 0.001(6) 0.002(6) 0.029(6)
F035 0.134(10) 0.248(14) 0.241(13) 0.034(11) 0.020(10) 0.128(10)
C037 0.119(7) 0.112(7) 0.123(7) -0.008(6) -0.005(6) 0.068(5)
C04E 0.125(7) 0.112(7) 0.126(7) -0.004(6) -0.003(6) 0.070(6)
C03L 0.133(7) 0.120(7) 0.137(7) -0.002(6) -0.002(6) 0.073(6)
C048 0.141(7) 0.129(7) 0.146(7) 0.002(6) -0.006(6) 0.080(5)
C043 0.141(7) 0.131(7) 0.140(7) -0.005(6) 0.000(6) 0.078(6)
C03P 0.132(7) 0.121(7) 0.133(7) -0.006(6) -0.001(6) 0.073(6)
C038 0.106(8) 0.107(8) 0.103(8) 0.000(7) -0.011(7) 0.052(6)
C039 0.130(7) 0.120(7) 0.126(7) 0.012(6) -0.001(6) 0.059(6)
C04C 0.125(6) 0.122(6) 0.122(7) 0.008(6) 0.000(5) 0.059(5)
C057 0.118(7) 0.114(7) 0.115(7) 0.005(6) 0.001(6) 0.057(5)
C041 0.114(7) 0.116(7) 0.116(7) 0.012(6) 0.000(6) 0.061(5)
C03B 0.121(7) 0.110(7) 0.112(7) 0.016(6) -0.006(6) 0.061(5)
C04O 0.131(7) 0.120(7) 0.123(7) 0.013(6) -0.009(6) 0.058(6)
F03A 0.250(14) 0.226(13) 0.189(13) -0.038(11) 0.026(11) 0.157(11)
F03C 0.190(14) 0.203(15) 0.188(14) -0.005(12) 0.059(12) 0.040(11)
C03D 0.162(8) 0.149(8) 0.155(8) 0.010(6) -0.005(6) 0.081(6)
C04D 0.167(8) 0.153(8) 0.162(8) 0.008(6) -0.003(6) 0.079(6)
C05I 0.177(8) 0.159(8) 0.166(8) 0.008(6) 0.000(6) 0.081(6)
C155 0.184(8) 0.160(8) 0.171(8) 0.010(7) 0.002(7) 0.085(6)
C63 0.184(8) 0.160(8) 0.173(8) 0.009(6) 0.000(7) 0.085(6)
C051 0.174(8) 0.154(8) 0.162(8) 0.013(6) -0.004(6) 0.081(6)
F03F 0.101(7) 0.107(7) 0.112(7) -0.002(6) -0.006(6) 0.038(5)
C03J 0.096(6) 0.121(7) 0.109(7) 0.003(6) -0.003(6) 0.059(5)
C03M 0.101(6) 0.120(6) 0.114(6) 0.001(5) 0.000(5) 0.061(5)
C030 0.090(6) 0.101(6) 0.103(6) 0.005(5) -0.001(5) 0.057(5)
C02D 0.092(6) 0.092(6) 0.101(6) 0.001(6) -0.002(6) 0.047(5)
C023 0.084(6) 0.095(6) 0.094(6) -0.004(5) -0.007(5) 0.053(5)
C03H 0.099(6) 0.114(7) 0.105(7) -0.002(6) -0.003(6) 0.053(5)
C03K 0.082(6) 0.067(5) 0.089(6) -0.002(5) -0.009(5) 0.039(5)
C01I 0.064(5) 0.057(5) 0.079(6) -0.002(5) -0.005(5) 0.032(4)
C018 0.059(5) 0.058(5) 0.079(6) 0.003(5) -0.005(5) 0.032(4)
C017 0.065(5) 0.067(5) 0.083(6) 0.001(5) -0.002(5) 0.033(4)
C016 0.073(5) 0.069(5) 0.080(5) -0.002(5) -0.002(5) 0.031(4)
C027 0.077(6) 0.071(6) 0.089(6) -0.001(5) -0.005(5) 0.034(5)
F03O 0.203(13) 0.266(14) 0.235(14) -0.080(11) 0.024(10) 0.147(11)
C03Q 0.103(8) 0.096(7) 0.106(8) 0.010(7) -0.004(7) 0.040(6)
C03R 0.125(7) 0.138(7) 0.144(7) 0.005(6) -0.008(6) 0.071(6)
C123 0.132(7) 0.147(8) 0.155(8) 0.006(6) -0.008(6) 0.072(6)
C157 0.139(8) 0.154(8) 0.159(8) 0.008(6) -0.004(6) 0.068(6)
C04X 0.135(7) 0.141(8) 0.148(7) 0.006(6) -0.009(6) 0.070(6)
C036 0.119(7) 0.121(7) 0.125(7) 0.009(6) -0.014(6) 0.067(6)
C044 0.117(7) 0.126(7) 0.133(7) 0.005(6) -0.012(6) 0.072(6)
F03W 0.194(15) 0.218(16) 0.35(2) -0.034(14) 0.057(13) 0.146(13)
C040 0.153(9) 0.143(9) 0.157(9) -0.004(7) -0.001(7) 0.072(7)
C042 0.127(7) 0.115(7) 0.139(7) 0.009(6) -0.008(6) 0.072(5)
C04H 0.123(6) 0.121(6) 0.141(7) 0.005(6) -0.010(6) 0.076(5)
C03T 0.115(7) 0.112(7) 0.137(7) -0.002(6) -0.004(6) 0.064(5)
C049 0.110(7) 0.106(7) 0.132(7) 0.000(6) -0.008(6) 0.062(5)
C02U 0.111(7) 0.099(7) 0.125(7) 0.002(6) -0.010(6) 0.063(5)
C03S 0.120(7) 0.107(7) 0.134(7) 0.005(6) -0.011(6) 0.067(5)
F046 0.152(7) 0.163(8) 0.168(8) 0.003(6) -0.005(6) 0.085(6)
F047 0.137(10) 0.285(15) 0.243(14) 0.003(12) -0.005(10) 0.123(10)
C04B 0.120(8) 0.134(8) 0.132(8) 0.003(7) -0.001(7) 0.063(6)
F04G 0.32(2) 0.233(17) 0.31(2) 0.028(15) 0.034(16) 0.163(15)
C04K 0.143(8) 0.148(8) 0.149(8) 0.006(6) -0.007(6) 0.069(6)
C054 0.154(7) 0.158(7) 0.159(7) 0.002(6) -0.004(6) 0.069(6)
C052 0.158(8) 0.161(8) 0.155(8) 0.001(6) -0.008(6) 0.066(6)
C04W 0.146(8) 0.152(8) 0.150(8) 0.004(6) -0.014(6) 0.067(6)
C045 0.146(8) 0.142(8) 0.146(8) 0.002(6) -0.002(6) 0.070(6)
C04T 0.147(8) 0.144(8) 0.150(8) 0.006(6) -0.007(6) 0.070(6)
F04L 0.152(7) 0.162(7) 0.168(8) 0.002(6) -0.003(6) 0.087(6)
F04M 0.265(18) 0.210(16) 0.189(15) 0.012(12) -0.044(13) 0.091(13)
C05M 0.151(8) 0.152(8) 0.167(8) 0.005(6) -0.007(6) 0.083(6)
C225 0.165(8) 0.159(7) 0.170(7) -0.003(6) -0.003(6) 0.080(6)
C104 0.169(8) 0.158(8) 0.174(8) -0.002(6) -0.005(6) 0.079(6)
C05E 0.163(8) 0.155(8) 0.173(8) 0.002(7) -0.007(6) 0.078(6)
C04N 0.154(8) 0.149(8) 0.167(8) 0.006(6) -0.006(6) 0.078(6)
C05Q 0.149(8) 0.150(8) 0.166(8) 0.006(6) -0.003(6) 0.082(6)
C04Z 0.207(10) 0.212(10) 0.216(10) 0.004(7) -0.009(7) 0.117(7)
C27 0.211(10) 0.213(10) 0.221(10) 0.005(7) -0.009(7) 0.117(7)
C192 0.221(10) 0.217(10) 0.227(10) 0.005(7) -0.008(7) 0.113(7)
C1 0.223(10) 0.222(10) 0.225(10) 0.007(7) -0.008(7) 0.113(7)
C2 0.220(10) 0.223(10) 0.223(10) 0.000(7) -0.006(7) 0.112(7)
C50 0.207(10) 0.219(10) 0.218(10) 0.000(7) -0.006(7) 0.114(7)
F056 0.150(7) 0.161(8) 0.168(8) -0.002(6) -0.004(6) 0.092(6)
C05C 0.102(7) 0.108(7) 0.124(7) 0.002(6) -0.006(6) 0.053(5)
C02Z 0.093(7) 0.104(7) 0.117(7) 0.000(6) -0.007(6) 0.049(5)
C03E 0.097(7) 0.113(7) 0.122(7) 0.008(6) -0.014(6) 0.050(5)
C05L 0.107(7) 0.123(7) 0.136(7) 0.010(6) -0.012(6) 0.055(6)
C134 0.116(7) 0.128(7) 0.138(7) 0.006(6) -0.008(6) 0.057(6)
C34 0.117(7) 0.122(7) 0.134(7) 0.003(6) -0.005(6) 0.050(6)
C9 0.137(8) 0.138(9) 0.130(8) 0.000(7) -0.002(7) 0.061(6)
C38 0.146(9) 0.135(9) 0.151(9) 0.003(7) -0.004(7) 0.068(7)
C40 0.174(9) 0.166(9) 0.179(10) 0.000(8) -0.003(8) 0.087(7)
F7 0.301(13) 0.305(13) 0.287(13) 0.018(8) -0.021(8) 0.135(9)
C8 0.164(9) 0.163(9) 0.167(9) -0.010(7) 0.003(7) 0.074(7)
F 0.300(13) 0.307(13) 0.299(13) 0.013(8) -0.022(8) 0.140(9)
C39 0.199(9) 0.196(10) 0.199(10) 0.004(7) -0.005(7) 0.109(7)
C21 0.206(10) 0.198(10) 0.205(10) 0.006(7) -0.002(7) 0.109(7)
C45 0.223(10) 0.211(10) 0.216(10) -0.001(7) -0.003(7) 0.104(7)
C42 0.229(10) 0.217(10) 0.218(10) -0.002(7) -0.001(7) 0.105(7)
C25 0.219(10) 0.214(10) 0.211(10) 0.002(7) -0.005(7) 0.105(7)
C36 0.204(10) 0.205(10) 0.203(10) 0.006(7) -0.007(7) 0.104(7)
C32 0.317(14) 0.321(14) 0.315(14) 0.002(7) -0.001(7) 0.157(8)
C35 0.316(14) 0.320(14) 0.315(14) 0.001(7) -0.001(7) 0.159(8)
C4 0.314(14) 0.316(14) 0.311(14) 0.001(7) 0.001(7) 0.157(8)
C3 0.311(14) 0.312(14) 0.308(14) 0.002(7) 0.002(7) 0.158(8)
C15 0.312(14) 0.310(14) 0.310(14) 0.002(7) 0.001(7) 0.160(8)
C33 0.315(14) 0.318(14) 0.315(14) 0.001(7) 0.000(7) 0.158(8)
F161 0.207(17) 0.28(2) 0.260(18) -0.031(15) 0.000(14) 0.094(14)
F3 0.210(12) 0.293(14) 0.314(14) -0.004(11) 0.007(11) 0.147(11)
F5 0.216(12) 0.297(14) 0.308(14) 0.006(11) 0.010(11) 0.150(11)
F28 0.237(14) 0.302(15) 0.327(16) -0.019(13) -0.012(13) 0.149(12)
C89 0.256(12) 0.289(12) 0.297(12) -0.006(8) 0.004(8) 0.142(8)
F16 0.152(8) 0.161(8) 0.168(8) 0.001(6) -0.003(6) 0.087(6)
F23 0.155(7) 0.165(8) 0.166(8) 0.004(6) -0.003(6) 0.087(6)
F79 0.149(8) 0.162(8) 0.166(9) -0.002(7) -0.003(7) 0.088(6)
F2 0.092(6) 0.107(6) 0.111(6) -0.012(5) -0.003(5) 0.046(5)
F24 0.089(6) 0.099(6) 0.104(7) -0.007(6) -0.012(6) 0.044(5)
F29 0.097(6) 0.104(6) 0.117(6) -0.012(5) -0.008(5) 0.045(5)
F4B 0.299(16) 0.246(15) 0.285(16) 0.022(13) -0.056(13) 0.106(12)
F1B 0.265(15) 0.225(15) 0.248(15) 0.019(12) -0.038(12) 0.127(12)
F13 0.273(12) 0.266(12) 0.271(12) 0.007(8) -0.003(8) 0.127(8)
F1A 0.266(12) 0.256(12) 0.259(12) 0.005(8) -0.009(8) 0.128(8)

loop_
_atom_type_symbol
_atom_type_description
_atom_type_scat_dispersion_real
_atom_type_scat_dispersion_imag
_atom_type_scat_source
C C 0.0181 0.0091 'International Tables Vol C Tables 4.2.6.8 and 6.1.1.4'
H H 0.0000 0.0000 'International Tables Vol C Tables 4.2.6.8 and 6.1.1.4'
Ag Ag 0.1306 4.2820 'International Tables Vol C Tables 4.2.6.8 and 6.1.1.4'
Au Au -4.4197 7.2980 'International Tables Vol C Tables 4.2.6.8 and 6.1.1.4'
Cl Cl 0.3639 0.7018 'International Tables Vol C Tables 4.2.6.8 and 6.1.1.4'
Cu Cu -1.9646 0.5888 'International Tables Vol C Tables 4.2.6.8 and 6.1.1.4'
F F 0.0727 0.0534 'International Tables Vol C Tables 4.2.6.8 and 6.1.1.4'
P P 0.2955 0.4335 'International Tables Vol C Tables 4.2.6.8 and 6.1.1.4'
S S 0.3331 0.5567 'International Tables Vol C Tables 4.2.6.8 and 6.1.1.4'

loop_
_geom_angle_atom_site_label_1
_geom_angle_atom_site_label_2
_geom_angle_atom_site_label_3
_geom_angle
_geom_angle_site_symmetry_1
_geom_angle_site_symmetry_3
_geom_angle_publ_flag
Ag03 Au01 Ag03 65.86(5) 3_665 . ?
Ag03 Au01 Ag03 65.87(5) 3_665 2_655 ?
Ag03 Au01 Ag03 65.86(5) . 2_655 ?
Ag03 Au01 Ag04 75.28(4) 3_665 2_655 ?
Ag03 Au01 Ag04 75.28(4) 2_655 . ?
Ag03 Au01 Ag04 61.08(4) 2_655 2_655 ?
Ag03 Au01 Ag04 61.08(4) . . ?
Ag03 Au01 Ag04 123.26(6) 2_655 3_665 ?
Ag03 Au01 Ag04 75.28(4) . 3_665 ?
Ag03 Au01 Ag04 123.26(6) 3_665 . ?
Ag03 Au01 Ag04 123.26(6) . 2_655 ?
Ag03 Au01 Ag04 61.08(4) 3_665 3_665 ?
Ag03 Au01 Ag06 169.43(3) 2_655 3_665 ?
Ag03 Au01 Ag06 169.43(3) . 2_655 ?
Ag03 Au01 Ag06 122.65(4) 2_655 . ?
Ag03 Au01 Ag06 110.52(3) 3_665 3_665 ?
Ag03 Au01 Ag06 110.52(4) . . ?
Ag03 Au01 Ag06 122.65(4) . 3_665 ?
Ag03 Au01 Ag06 122.65(4) 3_665 2_655 ?
Ag03 Au01 Ag06 169.43(3) 3_665 . ?
Ag03 Au01 Ag06 110.52(4) 2_655 2_655 ?
Ag04 Au01 Ag04 119.351(11) 3_665 . ?
Ag04 Au01 Ag04 119.351(11) 3_665 2_655 ?
Ag04 Au01 Ag04 119.350(11) 2_655 . ?
Ag05 Au01 Ag03 109.32(4) 3_665 3_665 ?
Ag05 Au01 Ag03 62.33(4) 2_655 3_665 ?
Ag05 Au01 Ag03 123.56(5) . 3_665 ?
Ag05 Au01 Ag03 62.33(4) . 2_655 ?
Ag05 Au01 Ag03 109.32(4) . . ?
Ag05 Au01 Ag03 109.32(4) 2_655 2_655 ?
Ag05 Au01 Ag03 123.56(5) 3_665 2_655 ?
Ag05 Au01 Ag03 62.33(4) 3_665 . ?
Ag05 Au01 Ag03 123.55(5) 2_655 . ?
Ag05 Au01 Ag04 174.30(7) 2_655 . ?
Ag05 Au01 Ag04 61.84(3) 3_665 3_665 ?
Ag05 Au01 Ag04 174.30(7) 3_665 2_655 ?
Ag05 Au01 Ag04 61.35(3) 2_655 3_665 ?
Ag05 Au01 Ag04 61.84(3) 2_655 2_655 ?
Ag05 Au01 Ag04 174.30(7) . 3_665 ?
Ag05 Au01 Ag04 61.35(3) . 2_655 ?
Ag05 Au01 Ag04 61.35(3) 3_665 . ?
Ag05 Au01 Ag04 61.84(3) . . ?
Ag05 Au01 Ag05 116.85(2) 2_655 3_665 ?
Ag05 Au01 Ag05 116.85(2) 2_655 . ?
Ag05 Au01 Ag05 116.85(2) 3_665 . ?
Ag05 Au01 Ag06 116.19(6) 3_665 2_655 ?
Ag05 Au01 Ag06 116.19(6) . 3_665 ?
Ag05 Au01 Ag06 61.28(4) . 2_655 ?
Ag05 Au01 Ag06 61.28(4) 3_665 . ?
Ag05 Au01 Ag06 66.87(4) 2_655 2_655 ?
Ag05 Au01 Ag06 66.88(4) 3_665 3_665 ?
Ag05 Au01 Ag06 116.19(6) 2_655 . ?
Ag05 Au01 Ag06 66.87(4) . . ?
Ag05 Au01 Ag06 61.28(4) 2_655 3_665 ?
Ag06 Au01 Ag04 113.81(5) 2_655 3_665 ?
Ag06 Au01 Ag04 58.11(4) . . ?
Ag06 Au01 Ag04 108.63(4) . 3_665 ?
Ag06 Au01 Ag04 113.82(5) 3_665 . ?
Ag06 Au01 Ag04 58.12(4) 2_655 2_655 ?
Ag06 Au01 Ag04 108.63(4) 2_655 . ?
Ag06 Au01 Ag04 113.81(5) . 2_655 ?
Ag06 Au01 Ag04 58.11(4) 3_665 3_665 ?
Ag06 Au01 Ag04 108.63(4) 3_665 2_655 ?
Ag06 Au01 Ag06 62.28(5) 3_665 2_655 ?
Ag06 Au01 Ag06 62.29(5) 3_665 . ?
Ag06 Au01 Ag06 62.29(5) . 2_655 ?
Ag06 Au02 Ag06 65.07(5) 3_665 . ?
Ag06 Au02 Ag06 65.06(5) 3_665 2_655 ?
Ag06 Au02 Ag06 65.06(5) 2_655 . ?
Ag06 Au02 Ag07 113.50(5) 3_665 2_655 ?
Ag06 Au02 Ag07 113.50(5) . 3_665 ?
Ag06 Au02 Ag07 117.27(5) 3_665 . ?
Ag06 Au02 Ag07 117.27(5) . 2_655 ?
Ag06 Au02 Ag07 60.65(4) . . ?
Ag06 Au02 Ag07 117.27(5) 2_655 3_665 ?
Ag06 Au02 Ag07 60.65(4) 2_655 2_655 ?
Ag06 Au02 Ag07 60.65(4) 3_665 3_665 ?
Ag06 Au02 Ag07 113.50(5) 2_655 . ?
Ag06 Au02 Ag08 66.26(4) . . ?
Ag06 Au02 Ag08 62.21(4) . 3_665 ?
Ag06 Au02 Ag08 62.20(4) 2_655 . ?
Ag06 Au02 Ag08 118.86(6) 2_655 3_665 ?
Ag06 Au02 Ag08 118.86(6) . 2_655 ?
Ag06 Au02 Ag08 118.86(6) 3_665 . ?
Ag06 Au02 Ag08 66.26(4) 3_665 3_665 ?
Ag06 Au02 Ag08 66.26(4) 2_655 2_655 ?
Ag06 Au02 Ag08 62.20(4) 3_665 2_655 ?
Ag06 Au02 Ag09 116.25(4) 3_665 3_665 ?
Ag06 Au02 Ag09 113.37(4) 2_655 . ?
Ag06 Au02 Ag09 113.37(4) . 3_665 ?
Ag06 Au02 Ag09 177.56(4) 3_665 . ?
Ag06 Au02 Ag09 116.25(4) 2_655 2_655 ?
Ag06 Au02 Ag09 116.25(4) . . ?
Ag06 Au02 Ag09 177.56(4) . 2_655 ?
Ag06 Au02 Ag09 177.56(4) 2_655 3_665 ?
Ag06 Au02 Ag09 113.36(4) 3_665 2_655 ?
Ag07 Au02 Ag07 117.61(2) 3_665 . ?
Ag07 Au02 Ag07 117.61(2) 2_655 . ?
Ag07 Au02 Ag07 117.61(2) 3_665 2_655 ?
Ag07 Au02 Ag08 62.73(4) 2_655 2_655 ?
Ag07 Au02 Ag08 62.29(4) . 3_665 ?
Ag07 Au02 Ag08 179.47(7) . 2_655 ?
Ag07 Au02 Ag08 62.29(4) 2_655 . ?
Ag07 Au02 Ag08 62.74(4) . . ?
Ag07 Au02 Ag08 62.74(4) 3_665 3_665 ?
Ag07 Au02 Ag08 179.47(7) 2_655 3_665 ?
Ag07 Au02 Ag08 179.46(7) 3_665 . ?
Ag07 Au02 Ag08 62.29(4) 3_665 2_655 ?
Ag08 Au02 Ag08 117.36(2) 2_655 3_665 ?
Ag08 Au02 Ag08 117.36(2) 3_665 . ?
Ag08 Au02 Ag08 117.36(2) 2_655 . ?
Ag09 Au02 Ag07 64.95(5) . . ?
Ag09 Au02 Ag07 64.95(5) 2_655 2_655 ?
Ag09 Au02 Ag07 119.61(6) 3_665 2_655 ?
Ag09 Au02 Ag07 64.12(5) 3_665 . ?
Ag09 Au02 Ag07 64.12(5) . 2_655 ?
Ag09 Au02 Ag07 64.95(5) 3_665 3_665 ?
Ag09 Au02 Ag07 119.61(6) 2_655 . ?
Ag09 Au02 Ag07 64.12(5) 2_655 3_665 ?
Ag09 Au02 Ag07 119.61(6) . 3_665 ?
Ag09 Au02 Ag08 60.86(4) 3_665 3_665 ?
Ag09 Au02 Ag08 116.12(5) 3_665 2_655 ?
Ag09 Au02 Ag08 60.87(4) . . ?
Ag09 Au02 Ag08 60.86(4) 2_655 2_655 ?
Ag09 Au02 Ag08 115.57(5) . 2_655 ?
Ag09 Au02 Ag08 116.12(5) . 3_665 ?
Ag09 Au02 Ag08 115.58(5) 3_665 . ?
Ag09 Au02 Ag08 116.13(5) 2_655 . ?
Ag09 Au02 Ag08 115.57(5) 2_655 3_665 ?
Ag09 Au02 Ag09 65.39(6) 3_665 . ?
Ag09 Au02 Ag09 65.39(6) 2_655 . ?
Ag09 Au02 Ag09 65.39(6) 2_655 3_665 ?
Au01 Ag03 Ag03 57.07(2) . 2_655 ?
Au01 Ag03 Ag03 57.07(2) . 3_665 ?
Au01 Ag03 Ag04 61.50(4) . . ?
Au01 Ag03 Ag05 58.40(4) . 3_665 ?
Au01 Ag03 Cu0F 100.28(6) . 3_665 ?
Au01 Ag03 Cu0F 100.29(6) . . ?
Au01 Ag03 S00P 120.96(11) . 3_665 ?
Ag03 Ag03 Ag03 60.0 3_665 2_655 ?
Ag04 Ag03 Ag03 71.86(5) . 2_655 ?
Ag04 Ag03 Ag03 115.45(4) . 3_665 ?
Ag04 Ag03 Cu0F 152.81(7) . 3_665 ?
Ag04 Ag03 Cu0F 57.18(6) . . ?
Ag05 Ag03 Ag03 100.12(4) 3_665 3_665 ?
Ag05 Ag03 Ag03 111.84(3) 3_665 2_655 ?
Ag05 Ag03 Ag04 60.25(4) 3_665 . ?
Ag05 Ag03 Cu0F 116.00(7) 3_665 . ?
Ag05 Ag03 Cu0F 93.40(6) 3_665 3_665 ?
Cu0F Ag03 Ag03 116.98(6) 3_665 2_655 ?
Cu0F Ag03 Ag03 59.18(6) 3_665 3_665 ?
Cu0F Ag03 Ag03 59.20(6) . 2_655 ?
Cu0F Ag03 Ag03 116.99(6) . 3_665 ?
Cu0F Ag03 Cu0F 150.00(11) . 3_665 ?
S0M Ag03 Au01 133.05(9) . . ?
S0M Ag03 Ag03 76.03(9) . 2_655 ?
S0M Ag03 Ag03 102.82(9) . 3_665 ?
S0M Ag03 Ag04 104.44(10) . . ?
S0M Ag03 Ag05 156.48(10) . 3_665 ?
S0M Ag03 Cu0F 102.70(11) . 3_665 ?
S0M Ag03 Cu0F 47.52(10) . . ?
S0M Ag03 S00P 104.58(14) . 3_665 ?
S00P Ag03 Ag03 104.92(10) 3_665 3_665 ?
S00P Ag03 Ag03 164.08(10) 3_665 2_655 ?
S00P Ag03 Ag04 122.41(10) 3_665 . ?
S00P Ag03 Ag05 74.08(11) 3_665 3_665 ?
S00P Ag03 Cu0F 132.84(11) 3_665 . ?
S00P Ag03 Cu0F 47.13(9) 3_665 3_665 ?
Au01 Ag04 Ag05 56.63(3) . . ?
Au01 Ag04 Ag0A 113.97(5) . . ?
Ag03 Ag04 Au01 57.42(4) . . ?
Ag03 Ag04 Ag05 102.33(5) . . ?
Ag03 Ag04 Ag0A 129.51(6) . . ?
Ag05 Ag04 Au01 56.85(3) 3_665 . ?
Ag05 Ag04 Ag03 59.47(4) 3_665 . ?
Ag05 Ag04 Ag05 108.17(6) 3_665 . ?
Ag05 Ag04 Ag0A 163.82(6) 3_665 . ?
Ag05 Ag04 Ag0A 58.79(4) . . ?
Ag06 Ag04 Au01 60.18(4) . . ?
Ag06 Ag04 Ag03 109.16(5) . . ?
Ag06 Ag04 Ag05 65.64(4) . . ?
Ag06 Ag04 Ag05 60.43(4) . 3_665 ?
Ag06 Ag04 Ag0A 103.72(5) . . ?
Ag06 Ag04 S00S 54.85(10) . . ?
Cu0F Ag04 Au01 101.20(6) . . ?
Cu0F Ag04 Ag03 62.54(6) . . ?
Cu0F Ag04 Ag05 120.44(7) . 3_665 ?
Cu0F Ag04 Ag05 95.83(6) . . ?
Cu0F Ag04 Ag06 158.56(7) . . ?
Cu0F Ag04 Ag0A 72.82(6) . . ?
Cu0F Ag04 S00S 138.90(11) . . ?
S00N Ag04 Au01 150.61(12) . . ?
S00N Ag04 Ag03 97.05(11) . . ?
S00N Ag04 Ag05 125.87(10) . 3_665 ?
S00N Ag04 Ag05 125.02(10) . . ?
S00N Ag04 Ag06 149.17(12) . . ?
S00N Ag04 Ag0A 69.15(9) . . ?
S00N Ag04 Cu0F 50.44(12) . . ?
S00N Ag04 S00S 94.98(14) . . ?
S00S Ag04 Au01 114.18(10) . . ?
S00S Ag04 Ag03 156.21(11) . . ?
S00S Ag04 Ag05 96.94(10) . 3_665 ?
S00S Ag04 Ag05 87.24(10) . . ?
S00S Ag04 Ag0A 74.07(10) . . ?
Au01 Ag05 Ag03 59.27(4) . 2_655 ?
Au01 Ag05 Ag04 61.53(3) . . ?
Au01 Ag05 Ag04 61.80(3) . 2_655 ?
Au01 Ag05 Ag06 58.14(4) . . ?
Au01 Ag05 Ag06 61.12(4) . 2_655 ?
Au01 Ag05 Ag0A 124.84(5) . . ?
Ag03 Ag05 Ag04 73.90(5) 2_655 . ?
Ag03 Ag05 Ag04 60.28(4) 2_655 2_655 ?
Ag03 Ag05 Ag06 112.17(5) 2_655 . ?
Ag03 Ag05 Ag0A 93.78(5) 2_655 . ?
Ag04 Ag05 Ag04 119.48(6) 2_655 . ?
Ag04 Ag05 Ag06 55.43(4) . . ?
Ag04 Ag05 Ag06 107.45(5) 2_655 . ?
Ag04 Ag05 Ag0A 65.11(4) . . ?
Ag04 Ag05 Ag0A 146.89(7) 2_655 . ?
Ag06 Ag05 Ag03 108.01(5) 2_655 2_655 ?
Ag06 Ag05 Ag04 108.27(5) 2_655 . ?
Ag06 Ag05 Ag04 58.21(4) 2_655 2_655 ?
Ag06 Ag05 Ag06 59.35(5) 2_655 . ?
Ag06 Ag05 Ag0A 154.80(7) 2_655 . ?
Ag0A Ag05 Ag06 101.16(5) . . ?
S00Q Ag05 Au01 146.94(13) . . ?
S00Q Ag05 Ag03 148.52(12) . 2_655 ?
S00Q Ag05 Ag04 102.45(11) . . ?
S00Q Ag05 Ag04 137.26(11) . 2_655 ?
S00Q Ag05 Ag06 102.83(12) . 2_655 ?
S00Q Ag05 Ag06 88.82(12) . . ?
S00Q Ag05 Ag0A 58.06(11) . . ?
Au01 Ag06 Ag05 54.98(3) . . ?
Au01 Ag06 Ag05 57.60(4) . 3_665 ?
Au01 Ag06 Ag06 58.86(2) . 3_665 ?
Au01 Ag06 Ag06 58.86(2) . 2_655 ?
Au01 Ag06 Ag08 110.67(5) . . ?
Au01 Ag06 Ag08 115.74(5) . 3_665 ?
Au02 Ag06 Au01 104.95(5) . . ?
Au02 Ag06 Ag04 165.71(6) . . ?
Au02 Ag06 Ag05 117.32(5) . 3_665 ?
Au02 Ag06 Ag05 110.07(5) . . ?
Au02 Ag06 Ag06 57.47(3) . 2_655 ?
Au02 Ag06 Ag06 57.47(3) . 3_665 ?
Au02 Ag06 Ag07 60.68(4) . . ?
Au02 Ag06 Ag08 59.21(4) . . ?
Au02 Ag06 Ag08 61.43(4) . 3_665 ?
Ag04 Ag06 Au01 61.71(4) . . ?
Ag04 Ag06 Ag05 58.92(4) . . ?
Ag04 Ag06 Ag05 61.36(4) . 3_665 ?
Ag04 Ag06 Ag06 113.96(4) . 3_665 ?
Ag04 Ag06 Ag06 108.75(4) . 2_655 ?
Ag04 Ag06 Ag07 132.19(6) . . ?
Ag04 Ag06 Ag08 118.62(5) . . ?
Ag04 Ag06 Ag08 127.38(6) . 3_665 ?
Ag05 Ag06 Ag05 103.98(7) 3_665 . ?
Ag05 Ag06 Ag06 64.23(5) 3_665 3_665 ?
Ag05 Ag06 Ag06 109.97(4) 3_665 2_655 ?
Ag05 Ag06 Ag08 73.99(5) 3_665 3_665 ?
Ag05 Ag06 Ag08 167.57(6) 3_665 . ?
Ag06 Ag06 Ag05 103.91(4) 3_665 . ?
Ag06 Ag06 Ag05 56.41(4) 2_655 . ?
Ag06 Ag06 Ag06 59.998(1) 2_655 3_665 ?
Ag06 Ag06 Ag08 107.10(4) 3_665 . ?
Ag06 Ag06 Ag08 57.72(5) 2_655 . ?
Ag07 Ag06 Au01 165.24(6) . . ?
Ag07 Ag06 Ag05 130.07(6) . 3_665 ?
Ag07 Ag06 Ag05 124.14(5) . . ?
Ag07 Ag06 Ag06 107.44(4) . 2_655 ?
Ag07 Ag06 Ag06 110.79(4) . 3_665 ?
Ag07 Ag06 Ag08 60.30(5) . . ?
Ag07 Ag06 Ag08 62.03(5) . 3_665 ?
Ag08 Ag06 Ag05 68.49(4) . . ?
Ag08 Ag06 Ag05 166.99(6) 3_665 . ?
Ag08 Ag06 Ag06 111.70(4) 3_665 2_655 ?
Ag08 Ag06 Ag06 63.43(5) 3_665 3_665 ?
Ag08 Ag06 Ag08 111.00(7) 3_665 . ?
S00S Ag06 Au01 123.79(12) . . ?
S00S Ag06 Au02 128.49(12) . . ?
S00S Ag06 Ag04 63.11(12) . . ?
S00S Ag06 Ag05 103.23(11) . 3_665 ?
S00S Ag06 Ag05 87.75(12) . . ?
S00S Ag06 Ag06 135.51(12) . 2_655 ?
S00S Ag06 Ag06 164.40(12) . 3_665 ?
S00S Ag06 Ag07 69.24(12) . . ?
S00S Ag06 Ag08 105.25(12) . 3_665 ?
S00S Ag06 Ag08 86.68(10) . . ?
Au02 Ag07 Ag08 60.17(4) . . ?
Au02 Ag07 Ag08 60.41(4) . 3_665 ?
Au02 Ag07 Ag09 56.77(4) . . ?
Au02 Ag07 Ag09 57.17(5) . 3_665 ?
Ag06 Ag07 Au02 58.67(5) . . ?
Ag06 Ag07 Ag08 60.91(5) . 3_665 ?
Ag06 Ag07 Ag08 64.60(5) . . ?
Ag06 Ag07 Ag09 106.07(6) . 3_665 ?
Ag06 Ag07 Ag09 107.64(6) . . ?
Ag08 Ag07 Ag08 113.53(6) 3_665 . ?
Ag08 Ag07 Ag09 57.56(5) . . ?
Ag08 Ag07 Ag09 58.12(5) 3_665 3_665 ?
Ag08 Ag07 Ag09 107.90(6) 3_665 . ?
Ag09 Ag07 Ag08 107.82(6) 3_665 . ?
Ag09 Ag07 Ag09 60.21(6) 3_665 . ?
S00Z Ag07 Au02 140.56(15) . . ?
S00Z Ag07 Ag06 152.61(17) . . ?
S00Z Ag07 Ag08 105.06(15) . . ?
S00Z Ag07 Ag08 140.11(16) . 3_665 ?
S00Z Ag07 Ag09 101.24(16) . 3_665 ?
S00Z Ag07 Ag09 84.11(14) . . ?
Au02 Ag08 Ag06 54.53(4) . . ?
Au02 Ag08 Ag06 56.36(4) . 2_655 ?
Au02 Ag08 Ag07 57.30(4) . 2_655 ?
Au02 Ag08 Ag07 57.09(4) . . ?
Ag06 Ag08 Ag06 58.85(5) 2_655 . ?
Ag06 Ag08 Ag07 104.08(5) 2_655 . ?
Ag06 Ag08 Ag07 57.06(4) 2_655 2_655 ?
Ag07 Ag08 Ag06 103.43(5) 2_655 . ?
Ag07 Ag08 Ag06 55.10(4) . . ?
Ag07 Ag08 Ag07 108.28(7) 2_655 . ?
Ag09 Ag08 Au02 57.14(5) . . ?
Ag09 Ag08 Ag06 105.30(6) . 2_655 ?
Ag09 Ag08 Ag06 103.37(5) . . ?
Ag09 Ag08 Ag07 61.52(5) . . ?
Ag09 Ag08 Ag07 60.98(5) . 2_655 ?
S00Q Ag08 Au02 138.18(11) . . ?
S00Q Ag08 Ag06 85.02(10) . . ?
S00Q Ag08 Ag06 95.99(11) . 2_655 ?
S00Q Ag08 Ag07 136.97(12) . 2_655 ?
S00Q Ag08 Ag07 110.81(11) . . ?
S00Q Ag08 Ag09 158.51(12) . . ?
S00X Ag08 Au02 119.42(13) . . ?
S00X Ag08 Ag06 159.67(12) . 2_655 ?
S00X Ag08 Ag06 137.96(13) . . ?
S00X Ag08 Ag07 103.15(12) . 2_655 ?
S00X Ag08 Ag07 85.78(13) . . ?
S00X Ag08 Ag09 63.45(12) . . ?
S00X Ag08 S00Q 97.00(16) . . ?
Au02 Ag09 Ag07 58.29(4) . . ?
Au02 Ag09 Ag07 58.71(4) . 2_655 ?
Au02 Ag09 Ag08 61.99(5) . . ?
Au02 Ag09 Ag09 57.31(3) . 2_655 ?
Au02 Ag09 Ag09 57.31(3) . 3_665 ?
Au02 Ag09 Cu0K 103.80(9) . . ?
Au02 Ag09 S00X 116.36(12) . . ?
Ag07 Ag09 Ag07 107.77(7) 2_655 . ?
Ag07 Ag09 Ag09 60.46(6) 2_655 2_655 ?
Ag07 Ag09 Ag09 108.28(5) 2_655 3_665 ?
Ag08 Ag09 Ag07 60.93(5) . . ?
Ag08 Ag09 Ag07 60.90(5) . 2_655 ?
Ag08 Ag09 Ag09 109.87(4) . 3_665 ?
Ag08 Ag09 Ag09 110.36(4) . 2_655 ?
Ag08 Ag09 S00X 55.47(11) . . ?
Ag09 Ag09 Ag07 107.39(5) 2_655 . ?
Ag09 Ag09 Ag07 59.33(6) 3_665 . ?
Ag09 Ag09 Ag09 60.000(1) 3_665 2_655 ?
Cu0K Ag09 Ag07 112.41(7) . . ?
Cu0K Ag09 Ag07 113.43(6) . 2_655 ?
Cu0K Ag09 Ag08 165.78(9) . . ?
Cu0K Ag09 Ag09 58.09(6) . 3_665 ?
Cu0K Ag09 Ag09 58.09(6) . 2_655 ?
Cu0K Ag09 S00X 138.19(13) . . ?
S00X Ag09 Ag07 97.66(12) . 2_655 ?
S00X Ag09 Ag07 81.51(11) . . ?
S00X Ag09 Ag09 137.76(13) . 3_665 ?
S00X Ag09 Ag09 157.83(13) . 2_655 ?
S00Y Ag09 Au02 149.10(15) . . ?
S00Y Ag09 Ag07 112.95(14) . . ?
S00Y Ag09 Ag07 139.28(14) . 2_655 ?
S00Y Ag09 Ag08 143.93(15) . . ?
S00Y Ag09 Ag09 105.32(14) . 2_655 ?
S00Y Ag09 Ag09 92.20(14) . 3_665 ?
S00Y Ag09 Cu0K 49.27(15) . . ?
S00Y Ag09 S00X 88.93(18) . . ?
Ag05 Ag0A Ag04 56.10(4) . . ?
Ag05 Ag0A Cu0G 143.36(7) . . ?
Cu0G Ag0A Ag04 87.79(6) . . ?
Cu0H Ag0A Ag04 88.78(7) . . ?
Cu0H Ag0A Ag05 91.09(7) . . ?
Cu0H Ag0A Cu0G 94.44(8) . . ?
S00P Ag0A Ag04 80.93(11) . . ?
S00P Ag0A Ag05 77.76(11) . . ?
S00P Ag0A Cu0G 91.71(12) . . ?
S00P Ag0A Cu0H 167.80(12) . . ?
S00P Ag0A S00Q 120.93(15) . . ?
S00P Ag0A S00W 135.30(18) . . ?
S00Q Ag0A Ag04 91.09(10) . . ?
S00Q Ag0A Ag05 51.23(10) . . ?
S00Q Ag0A Cu0G 146.75(13) . . ?
S00Q Ag0A Cu0H 52.31(12) . . ?
S00W Ag0A Ag04 109.28(13) . . ?
S00W Ag0A Ag05 144.68(15) . . ?
S00W Ag0A Cu0G 47.28(13) . . ?
S00W Ag0A Cu0H 54.61(15) . . ?
S00W Ag0A S00Q 102.70(17) . . ?
S00U Ag0B S00U 119.977(8) . 3_675 ?
S00U Ag0B S00U 119.976(9) 3_675 2_765 ?
S00U Ag0B S00U 119.975(8) . 2_765 ?
Ag0C Ag0C Ag0C 90.54(8) 12_656 11_566 ?
Cl0L Ag0C Ag0C 54.861(17) . 11_566 ?
Cl0L Ag0C Ag0C 54.862(18) . 12_656 ?
S00R Ag0C Ag0C 46.45(12) 11_566 12_656 ?
S00R Ag0C Ag0C 136.33(14) 3_675 12_656 ?
S00R Ag0C Ag0C 45.79(12) 3_675 11_566 ?
S00R Ag0C Ag0C 90.83(13) 11_566 11_566 ?
S00R Ag0C Cl0L 91.45(12) 11_566 . ?
S00R Ag0C Cl0L 90.90(12) 3_675 . ?
S00R Ag0C S00R 120.20(12) 11_566 3_675 ?
S00R Ag0C S00U 122.65(16) 11_566 . ?
S00U Ag0C Ag0C 93.09(12) . 12_656 ?
S00U Ag0C Ag0C 135.27(13) . 11_566 ?
S00U Ag0C Cl0L 92.33(12) . . ?
S00U Ag0C S00R 116.92(16) . 3_675 ?
S0M Cu0D S0M 100.84(17) 3_665 . ?
S0M Cu0D S0M 100.84(18) 3_665 2_655 ?
S0M Cu0D S0M 100.84(17) 2_655 . ?
P00O Cu0D S0M 117.14(14) . . ?
P00O Cu0D S0M 117.13(14) . 2_655 ?
P00O Cu0D S0M 117.13(14) . 3_665 ?
S00U Cu0E S00R 99.84(18) . . ?
P00V Cu0E S00R 124.76(19) . . ?
P00V Cu0E S00U 135.2(2) . . ?
Ag03 Cu0F Ag03 61.62(6) . 2_655 ?
Ag04 Cu0F Ag03 60.29(6) . . ?
Ag04 Cu0F Ag03 74.25(7) . 2_655 ?
S0M Cu0F Ag03 57.51(12) . . ?
S0M Cu0F Ag03 82.36(12) . 2_655 ?
S0M Cu0F Ag04 117.47(14) . . ?
S0M Cu0F S00N 128.80(17) . . ?
S0M Cu0F S00P 127.35(18) . . ?
S00N Cu0F Ag03 102.17(13) . . ?
S00N Cu0F Ag03 132.51(15) . 2_655 ?
S00N Cu0F Ag04 60.06(13) . . ?
S00N Cu0F S00P 103.47(17) . . ?
S00P Cu0F Ag03 63.56(11) . 2_655 ?
S00P Cu0F Ag03 123.15(13) . . ?
S00P Cu0F Ag04 91.62(15) . . ?
S00N Cu0G Ag0A 74.79(12) . . ?
P00T Cu0G Ag0A 148.41(16) . . ?
P00T Cu0G S00N 126.01(19) . . ?
P00T Cu0G S00W 122.74(19) . . ?
S00W Cu0G Ag0A 51.83(14) . . ?
S00W Cu0G S00N 110.13(19) . . ?
Cu0I Cu0H Ag0A 152.26(12) . . ?
S00Q Cu0H Ag0A 58.23(13) . . ?
S00Q Cu0H Cu0I 94.13(15) . . ?
S00Q Cu0H S00W 105.6(2) . . ?
S00S Cu0H Ag0A 84.91(15) . . ?
S00S Cu0H Cu0I 95.35(17) . . ?
S00S Cu0H S00Q 93.60(17) . . ?
S00S Cu0H S00W 102.10(19) . . ?
S00W Cu0H Ag0A 51.82(15) . . ?
S00W Cu0H Cu0I 152.55(17) . . ?
S010 Cu0H Ag0A 137.8(2) . . ?
S010 Cu0H Cu0I 49.4(2) . . ?
S010 Cu0H S00Q 110.1(2) . . ?
S010 Cu0H S00S 137.2(3) . . ?
S010 Cu0H S00W 104.8(2) . . ?
Cu0H Cu0I Cu0J 166.43(14) . . ?
S00X Cu0I Cu0H 114.9(2) . . ?
S00X Cu0I Cu0J 56.60(17) . . ?
S00X Cu0I S00Z 97.5(2) . . ?
S00Z Cu0I Cu0H 120.42(19) . . ?
S00Z Cu0I Cu0J 55.33(18) . . ?
S010 Cu0I Cu0H 51.3(2) . . ?
S010 Cu0I Cu0J 141.1(2) . . ?
S010 Cu0I S00X 120.4(3) . . ?
S010 Cu0I S00Z 141.5(3) . . ?
S00X Cu0J Cu0I 49.52(15) . . ?
S00Y Cu0J Cu0I 133.03(18) . . ?
S00Y Cu0J S00X 100.1(2) . . ?
S00Z Cu0J Cu0I 50.01(18) . . ?
S00Z Cu0J S00X 87.7(2) . . ?
S00Z Cu0J S00Y 103.8(2) . . ?
P0 Cu0J Cu0I 115.6(3) . . ?
P0 Cu0J S00X 121.6(4) . . ?
P0 Cu0J S00Y 111.0(3) . . ?
P0 Cu0J S00Z 127.7(4) . . ?
Ag09 Cu0K Ag09 63.82(12) 2_655 3_665 ?
Ag09 Cu0K Ag09 63.82(12) 2_655 . ?
Ag09 Cu0K Ag09 63.82(12) 3_665 . ?
S00Y Cu0K Ag09 119.9(2) 2_655 3_665 ?
S00Y Cu0K Ag09 58.79(17) 3_665 3_665 ?
S00Y Cu0K Ag09 58.79(17) 2_655 2_655 ?
S00Y Cu0K Ag09 103.22(19) 2_655 . ?
S00Y Cu0K Ag09 103.22(19) 3_665 2_655 ?
S00Y Cu0K Ag09 119.9(2) 3_665 . ?
S00Y Cu0K Ag09 58.80(17) . . ?
S00Y Cu0K Ag09 103.23(19) . 3_665 ?
S00Y Cu0K Ag09 119.9(2) . 2_655 ?
S00Y Cu0K S00Y 119.24(6) 3_665 2_655 ?
S00Y Cu0K S00Y 119.23(7) 3_665 . ?
S00Y Cu0K S00Y 119.24(6) 2_655 . ?
Ag0C Cl0L Ag0C 70.28(3) 12_656 . ?
Ag0C Cl0L Ag0C 180.00(6) 2_765 11_566 ?
Ag0C Cl0L Ag0C 109.72(4) 12_656 11_566 ?
Ag0C Cl0L Ag0C 70.28(4) 12_656 2_765 ?
Ag0C Cl0L Ag0C 180.0 10_776 . ?
Ag0C Cl0L Ag0C 70.28(4) 10_776 3_675 ?
Ag0C Cl0L Ag0C 70.28(4) 3_675 11_566 ?
Ag0C Cl0L Ag0C 180.00(6) 12_656 3_675 ?
Ag0C Cl0L Ag0C 70.28(4) 11_566 . ?
Ag0C Cl0L Ag0C 109.72(4) 2_765 . ?
Ag0C Cl0L Ag0C 109.72(3) 3_675 . ?
Ag0C Cl0L Ag0C 109.72(4) 3_675 2_765 ?
Ag0C Cl0L Ag0C 109.72(3) 10_776 12_656 ?
Ag0C Cl0L Ag0C 109.72(4) 10_776 11_566 ?
Ag0C Cl0L Ag0C 70.28(3) 10_776 2_765 ?
Cu0D S0M Ag03 100.19(16) . . ?
Cu0F S0M Ag03 74.97(15) . . ?
Cu0F S0M Cu0D 131.29(18) . . ?
C01I S0M Ag03 106.0(4) . . ?
C01I S0M Cu0D 113.1(4) . . ?
C01I S0M Cu0F 114.8(4) . . ?
Cu0F S00N Ag04 69.51(12) . . ?
Cu0F S00N Cu0G 112.3(2) . . ?
Cu0G S00N Ag04 124.28(18) . . ?
C01R S00N Ag04 109.3(4) . . ?
C01R S00N Cu0F 114.6(4) . . ?
C01R S00N Cu0G 117.6(4) . . ?
C01V P00O Cu0D 113.2(9) 2_655 . ?
C01V P00O Cu0D 113.2(4) . . ?
C01V P00O Cu0D 113.2(9) 3_665 . ?
C01V P00O C01V 105.5(10) 3_665 2_655 ?
C01V P00O C01V 105.5(9) 3_665 . ?
C01V P00O C01V 105.5(10) 2_655 . ?
Ag0A S00P Ag03 109.26(18) . 2_655 ?
Cu0F S00P Ag03 69.31(11) . 2_655 ?
Cu0F S00P Ag0A 97.63(18) . . ?
C01J S00P Ag03 145.9(4) . 2_655 ?
C01J S00P Ag0A 104.8(4) . . ?
C01J S00P Cu0F 103.5(4) . . ?
Ag05 S00Q Ag08 84.34(13) . . ?
Ag05 S00Q Ag0A 70.71(13) . . ?
Ag05 S00Q Cu0H 117.39(18) . . ?
Ag0A S00Q Ag08 140.18(17) . . ?
Cu0H S00Q Ag08 97.33(18) . . ?
Cu0H S00Q Ag0A 69.46(13) . . ?
C023 S00Q Ag05 119.6(5) . . ?
C023 S00Q Ag08 128.1(5) . . ?
C023 S00Q Ag0A 91.6(5) . . ?
C023 S00Q Cu0H 107.8(5) . . ?
Ag0C S00R Ag0C 87.76(16) 12_656 2_765 ?
Cu0E S00R Ag0C 112.5(2) . 12_656 ?
Cu0E S00R Ag0C 121.0(2) . 2_765 ?
C037 S00R Ag0C 110.7(6) . 12_656 ?
C037 S00R Ag0C 108.6(6) . 2_765 ?
C037 S00R Cu0E 113.5(6) . . ?
Ag06 S00S Ag04 62.04(10) . . ?
Cu0H S00S Ag04 111.7(2) . . ?
Cu0H S00S Ag06 120.66(18) . . ?
C01F S00S Ag04 97.7(4) . . ?
C01F S00S Ag06 123.1(4) . . ?
C01F S00S Cu0H 116.3(4) . . ?
C01A P00T Cu0G 118.8(4) . . ?
C01A P00T C01O 105.4(5) . . ?
C02P P00T Cu0G 115.9(5) . . ?
C02P P00T C01A 105.2(6) . . ?
C02P P00T C01O 106.1(6) . . ?
C01O P00T Cu0G 104.4(4) . . ?
Ag0B S00U Ag0C 91.32(16) . . ?
Cu0E S00U Ag0B 119.6(2) . . ?
Cu0E S00U Ag0C 110.3(2) . . ?
C01Z S00U Ag0B 112.1(5) . . ?
C01Z S00U Ag0C 112.8(5) . . ?
C01Z S00U Cu0E 109.6(5) . . ?
C02V P00V Cu0E 115.1(6) . . ?
C03D P00V Cu0E 113.6(8) . . ?
C03D P00V C02V 102.9(10) . . ?
C03D P00V C02Z 101.9(9) . . ?
C02Z P00V Cu0E 118.4(6) . . ?
C02Z P00V C02V 103.0(8) . . ?
Ag0A S00W Cu0H 73.57(15) . . ?
Cu0G S00W Ag0A 80.89(19) . . ?
Cu0G S00W Cu0H 134.3(2) . . ?
C02U S00W Ag0A 109.9(6) . . ?
C02U S00W Cu0G 112.4(6) . . ?
C02U S00W Cu0H 111.7(5) . . ?
Ag08 S00X Ag09 61.08(11) . . ?
Cu0I S00X Ag08 89.11(18) . . ?
Cu0I S00X Ag09 106.0(2) . . ?
Cu0I S00X Cu0J 73.9(2) . . ?
Cu0J S00X Ag08 125.8(2) . . ?
Cu0J S00X Ag09 74.63(16) . . ?
C036 S00X Ag08 118.5(6) . . ?
C036 S00X Ag09 138.8(6) . . ?
C036 S00X Cu0I 115.2(6) . . ?
C036 S00X Cu0J 115.3(6) . . ?
Cu0J S00Y Ag09 82.8(2) . . ?
Cu0K S00Y Ag09 71.9(2) . . ?
Cu0K S00Y Cu0J 144.6(3) . . ?
C045 S00Y Ag09 102.5(7) . . ?
C045 S00Y Cu0J 103.4(7) . . ?
C045 S00Y Cu0K 105.8(7) . . ?
Ag07 S00Z Cu0J 114.4(2) . . ?
Cu0I S00Z Ag07 88.3(2) . . ?
Cu0I S00Z Cu0J 74.7(2) . . ?
C03B S00Z Ag07 112.7(6) . . ?
C03B S00Z Cu0I 107.2(6) . . ?
C03B S00Z Cu0J 132.9(6) . . ?
Cu0I S010 Cu0H 79.3(2) . . ?
C04N S010 Cu0H 102.5(8) . . ?
C04N S010 Cu0I 113.6(9) . . ?
C04Z P0 Cu0J 124.5(14) . . ?
C04Z P0 C21 103.0(15) . . ?
C04Z P0 C3 104(2) . . ?
C21 P0 Cu0J 110.7(10) . . ?
C21 P0 C3 105.5(18) . . ?
C3 P0 Cu0J 107.2(19) . . ?
C02J C01A P00T 121.2(6) . . ?
C02J C01A C01D 120.0 . . ?
C01D C01A P00T 118.8(6) . . ?
C01A C02J H02J 120.0 . . ?
C01A C02J C03N 120.0 . . ?
C03N C02J H02J 120.0 . . ?
C02J C03N H03N 120.0 . . ?
C02F C03N C02J 120.0 . . ?
C02F C03N H03N 120.0 . . ?
C03N C02F H02F 120.0 . . ?
C02X C02F C03N 120.0 . . ?
C02X C02F H02F 120.0 . . ?
C02F C02X H02X 120.0 . . ?
C02F C02X C01D 120.0 . . ?
C01D C02X H02X 120.0 . . ?
C01A C01D H01D 120.0 . . ?
C02X C01D C01A 120.0 . . ?
C02X C01D H01D 120.0 . . ?
C01R C01B H01B 120.0 . . ?
C01R C01B C019 120.0 . . ?
C019 C01B H01B 120.0 . . ?
C01B C01R S00N 120.8(6) . . ?
C029 C01R S00N 119.1(6) . . ?
C029 C01R C01B 120.0 . . ?
C01R C029 H029 120.0 . . ?
C01R C029 C02A 120.0 . . ?
C02A C029 H029 120.0 . . ?
C029 C02A H02A 120.0 . . ?
C01M C02A C029 120.0 . . ?
C01M C02A H02A 120.0 . . ?
C02A C01M C01H 122.4(9) . . ?
C019 C01M C02A 120.0 . . ?
C019 C01M C01H 117.6(9) . . ?
C01B C019 H019 120.0 . . ?
C01M C019 C01B 120.0 . . ?
C01M C019 H019 120.0 . . ?
C024 C01F S00S 119.6(7) . . ?
C024 C01F C02T 120.0 . . ?
C02T C01F S00S 120.3(7) . . ?
C01F C024 H024 120.0 . . ?
C01F C024 C01G 120.0 . . ?
C01G C024 H024 120.0 . . ?
C024 C01G H01G 120.0 . . ?
C024 C01G C02E 120.0 . . ?
C02E C01G H01G 120.0 . . ?
C01G C02E C03Q 121.9(14) . . ?
C033 C02E C01G 120.0 . . ?
C033 C02E C03Q 118.0(14) . . ?
C02E C033 H033 120.0 . . ?
C02T C033 C02E 120.0 . . ?
C02T C033 H033 120.0 . . ?
C01F C02T H02T 120.0 . . ?
C033 C02T C01F 120.0 . . ?
C033 C02T H02T 120.0 . . ?
F013 C01H F015 105.8(15) . . ?
F013 C01H C01M 107.7(14) . . ?
F014 C01H F013 110.3(16) . . ?
F014 C01H F015 110.8(16) . . ?
F014 C01H C01M 113.5(14) . . ?
F015 C01H C01M 108.5(13) . . ?
C032 F01L F24 49.9(17) . . ?
C032 F01L F29 57.4(14) . . ?
F29 F01L F24 99(2) . . ?
C02N C01U H01U 120.0 . . ?
C02N C01U C01E 120.0 . . ?
C01E C01U H01U 120.0 . . ?
C01U C02N H02N 120.0 . . ?
C031 C02N C01U 120.0 . . ?
C031 C02N H02N 120.0 . . ?
C02N C031 H031 120.0 . . ?
C025 C031 C02N 120.0 . . ?
C025 C031 H031 120.0 . . ?
C031 C025 H025 120.0 . . ?
C01V C025 C031 120.0 . . ?
C01V C025 H025 120.0 . . ?
C025 C01V P00O 121.7(7) . . ?
C01E C01V P00O 118.0(7) . . ?
C01E C01V C025 120.0 . . ?
C01U C01E H01E 120.0 . . ?
C01V C01E C01U 120.0 . . ?
C01V C01E H01E 120.0 . . ?
F2 F01W C032 67(2) . . ?
F24 F01W C032 70(3) . . ?
F24 F01W F2 132(4) . . ?
C01C C020 H020 120.0 . . ?
C01C C020 C028 120.0 . . ?
C028 C020 H020 120.0 . . ?
C020 C01C C038 117.3(13) . . ?
C01Q C01C C020 120.0 . . ?
C01Q C01C C038 122.7(13) . . ?
C01C C01Q H01Q 120.0 . . ?
C01C C01Q C02W 120.0 . . ?
C02W C01Q H01Q 120.0 . . ?
C01Q C02W H02W 120.0 . . ?
C01Z C02W C01Q 120.0 . . ?
C01Z C02W H02W 120.0 . . ?
C02W C01Z S00U 121.0(7) . . ?
C02W C01Z C028 120.0 . . ?
C028 C01Z S00U 118.8(7) . . ?
C020 C028 C01Z 120.0 . . ?
C020 C028 H028 120.0 . . ?
C01Z C028 H028 120.0 . . ?
C01X C02G H02G 120.0 . . ?
C01X C02G C01J 120.0 . . ?
C01J C02G H02G 120.0 . . ?
C02G C01X H01X 120.0 . . ?
C02G C01X C02K 120.0 . . ?
C02K C01X H01X 120.0 . . ?
C01X C02K C02R 124.6(13) . . ?
C02S C02K C01X 120.0 . . ?
C02S C02K C02R 115.4(13) . . ?
C02K C02S H02S 120.0 . . ?
C022 C02S C02K 120.0 . . ?
C022 C02S H02S 120.0 . . ?
C02S C022 H022 120.0 . . ?
C02S C022 C01J 120.0 . . ?
C01J C022 H022 120.0 . . ?
C02G C01J S00P 117.1(6) . . ?
C022 C01J S00P 122.6(6) . . ?
C022 C01J C02G 120.0 . . ?
C03Z C02L H02L 120.0 . . ?
C03Z C02L C02O 120.0 . . ?
C02O C02L H02L 120.0 . . ?
C02L C03Z H03Z 120.0 . . ?
C02L C03Z C03G 120.0 . . ?
C03G C03Z H03Z 120.0 . . ?
C03Z C03G H03G 120.0 . . ?
C034 C03G C03Z 120.0 . . ?
C034 C03G H03G 120.0 . . ?
C03G C034 H034 120.0 . . ?
C03G C034 C02P 120.0 . . ?
C02P C034 H034 120.0 . . ?
C034 C02P P00T 118.0(8) . . ?
C02O C02P P00T 121.9(8) . . ?
C02O C02P C034 120.0 . . ?
C02L C02O H02O 120.0 . . ?
C02P C02O C02L 120.0 . . ?
C02P C02O H02O 120.0 . . ?
C01O C02Q H02Q 120.0 . . ?
C01O C02Q C02H 120.0 . . ?
C02H C02Q H02Q 120.0 . . ?
C02Q C01O P00T 116.8(6) . . ?
C01K C01O P00T 122.8(6) . . ?
C01K C01O C02Q 120.0 . . ?
C01O C01K H01K 120.0 . . ?
C01O C01K C02C 120.0 . . ?
C02C C01K H01K 120.0 . . ?
C01K C02C H02C 120.0 . . ?
C01K C02C C01Y 120.0 . . ?
C01Y C02C H02C 120.0 . . ?
C02C C01Y H01Y 120.0 . . ?
C02H C01Y C02C 120.0 . . ?
C02H C01Y H01Y 120.0 . . ?
C02Q C02H H02H 120.0 . . ?
C01Y C02H C02Q 120.0 . . ?
C01Y C02H H02H 120.0 . . ?
F026 C02R C02K 118(2) . . ?
F026 C02R F03A 112(2) . . ?
F026 C02R F03O 102(2) . . ?
F03A C02R C02K 116(2) . . ?
F03A C02R F03O 89(2) . . ?
F03O C02R C02K 114(2) . . ?
C04S C02V P00V 119.3(10) . . ?
C04S C02V C04Y 120.0 . . ?
C04Y C02V P00V 120.5(10) . . ?
C02V C04S H04S 120.0 . . ?
C02V C04S C053 120.0 . . ?
C053 C04S H04S 120.0 . . ?
C04S C053 H053 120.0 . . ?
C03V C053 C04S 120.0 . . ?
C03V C053 H053 120.0 . . ?
C053 C03V H03V 120.0 . . ?
C053 C03V C04R 120.0 . . ?
C04R C03V H03V 120.0 . . ?
C03V C04R H04R 120.0 . . ?
C03V C04R C04Y 120.0 . . ?
C04Y C04R H04R 120.0 . . ?
C02V C04Y H04Y 120.0 . . ?
C04R C04Y C02V 120.0 . . ?
C04R C04Y H04Y 120.0 . . ?
F01L C032 F03F 108(2) . . ?
F01L C032 C016 111.0(17) . . ?
F01L C032 F29 70.4(17) . . ?
F01W C032 F01L 113(2) . . ?
F01W C032 F03F 103(2) . . ?
F01W C032 C016 116.4(19) . . ?
F01W C032 F2 50.6(16) . . ?
F01W C032 F29 128(2) . . ?
C016 C032 F03F 104.8(17) . . ?
F2 C032 F01L 134(2) . . ?
F2 C032 F03F 54.0(16) . . ?
F2 C032 C016 114.0(19) . . ?
F2 C032 F29 89(2) . . ?
F24 C032 F01L 77(2) . . ?
F24 C032 F01W 39.2(19) . . ?
F24 C032 F03F 132(3) . . ?
F24 C032 C016 118(2) . . ?
F24 C032 F2 88(3) . . ?
F24 C032 F29 131(3) . . ?
F29 C032 F03F 39.0(14) . . ?
F29 C032 C016 108.4(18) . . ?
C04E C037 S00R 121.9(10) . . ?
C04E C037 C03P 120.0 . . ?
C03P C037 S00R 117.6(10) . . ?
C037 C04E H04E 120.0 . . ?
C037 C04E C03L 120.0 . . ?
C03L C04E H04E 120.0 . . ?
C04E C03L H03L 120.0 . . ?
C048 C03L C04E 120.0 . . ?
C048 C03L H03L 120.0 . . ?
C03L C048 C040 112.0(17) . . ?
C043 C048 C03L 120.0 . . ?
C043 C048 C040 128.0(17) . . ?
C048 C043 H043 120.0 . . ?
C03P C043 C048 120.0 . . ?
C03P C043 H043 120.0 . . ?
C037 C03P H03P 120.0 . . ?
C043 C03P C037 120.0 . . ?
C043 C03P H03P 120.0 . . ?
F01N C038 C01C 109.1(19) . . ?
F01S C038 F01N 107(2) . . ?
F01S C038 C01C 116(2) . . ?
F01S C038 F02Y 105(2) . . ?
F02Y C038 F01N 103(2) . . ?
F02Y C038 C01C 116(2) . . ?
C04C C039 H039 120.0 . . ?
C04C C039 C04O 120.0 . . ?
C04O C039 H039 120.0 . . ?
C039 C04C C057 120.0 . . ?
C039 C04C C9 121.1(17) . . ?
C057 C04C C9 118.9(17) . . ?
C04C C057 H057 120.0 . . ?
C041 C057 C04C 120.0 . . ?
C041 C057 H057 120.0 . . ?
C057 C041 H041 120.0 . . ?
C03B C041 C057 120.0 . . ?
C03B C041 H041 120.0 . . ?
C041 C03B S00Z 120.4(10) . . ?
C041 C03B C04O 120.0 . . ?
C04O C03B S00Z 119.5(10) . . ?
C039 C04O H04O 120.0 . . ?
C03B C04O C039 120.0 . . ?
C03B C04O H04O 120.0 . . ?
C04D C03D P00V 114.1(15) . . ?
C04D C03D C051 120.0 . . ?
C051 C03D P00V 125.9(15) . . ?
C03D C04D H04D 120.0 . . ?
C03D C04D C05I 120.0 . . ?
C05I C04D H04D 120.0 . . ?
C04D C05I H05I 120.0 . . ?
C155 C05I C04D 120.0 . . ?
C155 C05I H05I 120.0 . . ?
C05I C155 H155 120.0 . . ?
C63 C155 C05I 120.0 . . ?
C63 C155 H155 120.0 . . ?
C155 C63 H63 120.0 . . ?
C051 C63 C155 120.0 . . ?
C051 C63 H63 120.0 . . ?
C03D C051 H051 120.0 . . ?
C63 C051 C03D 120.0 . . ?
C63 C051 H051 120.0 . . ?
F2 F03F C032 56.4(18) . . ?
F29 F03F C032 66(2) . . ?
F29 F03F F2 116(3) . . ?
C03M C03J H03J 120.0 . . ?
C03M C03J C03H 120.0 . . ?
C03H C03J H03J 120.0 . . ?
C03J C03M C030 120.0 . . ?
C03J C03M C04B 126.2(14) . . ?
C030 C03M C04B 113.8(15) . . ?
C03M C030 H030 120.0 . . ?
C02D C030 C03M 120.0 . . ?
C02D C030 H030 120.0 . . ?
C030 C02D H02D 120.0 . . ?
C023 C02D C030 120.0 . . ?
C023 C02D H02D 120.0 . . ?
C02D C023 S00Q 121.3(8) . . ?
C02D C023 C03H 120.0 . . ?
C03H C023 S00Q 118.7(8) . . ?
C03J C03H H03H 120.0 . . ?
C023 C03H C03J 120.0 . . ?
C023 C03H H03H 120.0 . . ?
C01I C03K H03K 120.0 . . ?
C01I C03K C027 120.0 . . ?
C027 C03K H03K 120.0 . . ?
C03K C01I S0M 120.8(5) . . ?
C03K C01I C018 120.0 . . ?
C018 C01I S0M 119.1(6) . . ?
C01I C018 H018 120.0 . . ?
C01I C018 C017 120.0 . . ?
C017 C018 H018 120.0 . . ?
C018 C017 H017 120.0 . . ?
C018 C017 C016 120.0 . . ?
C016 C017 H017 120.0 . . ?
C017 C016 C032 118.0(11) . . ?
C027 C016 C032 122.0(11) . . ?
C027 C016 C017 120.0 . . ?
C03K C027 H027 120.0 . . ?
C016 C027 C03K 120.0 . . ?
C016 C027 H027 120.0 . . ?
F01P C03Q C02E 111(2) . . ?
F01T C03Q C02E 116(2) . . ?
F01T C03Q F01P 96(2) . . ?
F01T C03Q F02M 114(2) . . ?
F02M C03Q C02E 117.9(19) . . ?
F02M C03Q F01P 97(2) . . ?
C123 C03R H03R 120.0 . . ?
C123 C03R C044 120.0 . . ?
C044 C03R H03R 120.0 . . ?
C03R C123 C157 120.0 . . ?
C03R C123 C89 114.5(19) . . ?
C157 C123 C89 125.4(19) . . ?
C123 C157 H157 120.0 . . ?
C123 C157 C04X 120.0 . . ?
C04X C157 H157 120.0 . . ?
C157 C04X H04X 120.0 . . ?
C157 C04X C036 120.0 . . ?
C036 C04X H04X 120.0 . . ?
C04X C036 S00X 120.6(11) . . ?
C044 C036 S00X 119.1(11) . . ?
C044 C036 C04X 120.0 . . ?
C03R C044 H044 120.0 . . ?
C036 C044 C03R 120.0 . . ?
C036 C044 H044 120.0 . . ?
F021 C040 C048 102(2) . . ?
F021 C040 F04G 116(3) . . ?
F02I C040 F021 112(3) . . ?
F02I C040 C048 109(2) . . ?
F02I C040 F04G 108(3) . . ?
F04G C040 C048 109(2) . . ?
C04H C042 H042 120.0 . . ?
C04H C042 C03S 120.0 . . ?
C03S C042 H042 120.0 . . ?
C042 C04H C38 122.8(15) . . ?
C03T C04H C042 120.0 . . ?
C03T C04H C38 117.1(15) . . ?
C04H C03T H03T 120.0 . . ?
C04H C03T C049 120.0 . . ?
C049 C03T H03T 120.0 . . ?
C03T C049 H049 120.0 . . ?
C02U C049 C03T 120.0 . . ?
C02U C049 H049 120.0 . . ?
C049 C02U S00W 122.5(9) . . ?
C03S C02U S00W 117.5(9) . . ?
C03S C02U C049 120.0 . . ?
C042 C03S H03S 120.0 . . ?
C02U C03S C042 120.0 . . ?
C02U C03S H03S 120.0 . . ?
F16 F046 C38 75(3) . . ?
F23 F046 C38 71(3) . . ?
F23 F046 F16 142(4) . . ?
F035 C04B C03M 121(3) . . ?
F035 C04B F03W 126(3) . . ?
F035 C04B F047 88(3) . . ?
F03W C04B C03M 104(2) . . ?
F03W C04B F047 109(3) . . ?
F047 C04B C03M 106(2) . . ?
C054 C04K H04K 120.0 . . ?
C054 C04K C04T 120.0 . . ?
C04T C04K H04K 120.0 . . ?
C04K C054 C052 120.0 . . ?
C04K C054 C8 121(2) . . ?
C052 C054 C8 119(2) . . ?
C054 C052 H052 120.0 . . ?
C054 C052 C04W 120.0 . . ?
C04W C052 H052 120.0 . . ?
C052 C04W H04W 120.0 . . ?
C045 C04W C052 120.0 . . ?
C045 C04W H04W 120.0 . . ?
C04W C045 S00Y 117.2(13) . . ?
C04W C045 C04T 120.0 . . ?
C04T C045 S00Y 122.7(13) . . ?
C04K C04T H04T 120.0 . . ?
C045 C04T C04K 120.0 . . ?
C045 C04T H04T 120.0 . . ?
C38 F04L F23 54(3) . . ?
F79 F04L C38 78(3) . . ?
F79 F04L F23 129(4) . . ?
C225 C05M H05M 120.0 . . ?
C225 C05M C05Q 120.0 . . ?
C05Q C05M H05M 120.0 . . ?
C05M C225 C40 125(2) . . ?
C104 C225 C05M 120.0 . . ?
C104 C225 C40 115(2) . . ?
C225 C104 H104 120.0 . . ?
C225 C104 C05E 120.0 . . ?
C05E C104 H104 120.0 . . ?
C104 C05E H05E 120.0 . . ?
C04N C05E C104 120.0 . . ?
C04N C05E H05E 120.0 . . ?
C05E C04N S010 117.1(15) . . ?
C05E C04N C05Q 120.0 . . ?
C05Q C04N S010 122.7(15) . . ?
C05M C05Q H05Q 120.0 . . ?
C04N C05Q C05M 120.0 . . ?
C04N C05Q H05Q 120.0 . . ?
C27 C04Z P0 124(2) . . ?
C27 C04Z C50 120.0 . . ?
C50 C04Z P0 116(2) . . ?
C04Z C27 H27 120.0 . . ?
C192 C27 C04Z 120.0 . . ?
C192 C27 H27 120.0 . . ?
C27 C192 H192 120.0 . . ?
C27 C192 C1 120.0 . . ?
C1 C192 H192 120.0 . . ?
C192 C1 H1 120.0 . . ?
C192 C1 C2 120.0 . . ?
C2 C1 H1 120.0 . . ?
C1 C2 H2 120.0 . . ?
C50 C2 C1 120.0 . . ?
C50 C2 H2 120.0 . . ?
C04Z C50 H50 120.0 . . ?
C2 C50 C04Z 120.0 . . ?
C2 C50 H50 120.0 . . ?
C38 F056 F16 61(2) . . ?
F79 F056 C38 66(2) . . ?
F79 F056 F16 121(3) . . ?
C02Z C05C H05C 120.0 . . ?
C02Z C05C C34 120.0 . . ?
C34 C05C H05C 120.0 . . ?
C05C C02Z P00V 121.5(9) . . ?
C05C C02Z C03E 120.0 . . ?
C03E C02Z P00V 118.5(9) . . ?
C02Z C03E H03E 120.0 . . ?
C05L C03E C02Z 120.0 . . ?
C05L C03E H03E 120.0 . . ?
C03E C05L H05L 120.0 . . ?
C134 C05L C03E 120.0 . . ?
C134 C05L H05L 120.0 . . ?
C05L C134 H134 120.0 . . ?
C34 C134 C05L 120.0 . . ?
C34 C134 H134 120.0 . . ?
C05C C34 H34 120.0 . . ?
C134 C34 C05C 120.0 . . ?
C134 C34 H34 120.0 . . ?
F02B C9 C04C 114(2) . . ?
F02B C9 F04M 98(2) . . ?
F03C C9 F02B 111(3) . . ?
F03C C9 C04C 116(3) . . ?
F03C C9 F04M 105(3) . . ?
F04M C9 C04C 111(2) . . ?
F046 C38 C04H 112(3) . . ?
F046 C38 F04L 124(4) . . ?
F046 C38 F056 113(3) . . ?
F046 C38 F16 52(2) . . ?
F046 C38 F23 50(2) . . ?
F046 C38 F79 148(3) . . ?
F04L C38 C04H 101(3) . . ?
F04L C38 F056 105(3) . . ?
F04L C38 F16 145(3) . . ?
F04L C38 F23 79(4) . . ?
F04L C38 F79 50(2) . . ?
F056 C38 C04H 99(2) . . ?
F056 C38 F16 61(3) . . ?
F056 C38 F79 55(2) . . ?
F16 C38 C04H 112(3) . . ?
F16 C38 F79 111(4) . . ?
F23 C38 C04H 107(3) . . ?
F23 C38 F056 153(2) . . ?
F23 C38 F16 101(3) . . ?
F23 C38 F79 126(4) . . ?
F79 C38 C04H 100(2) . . ?
F4B C40 C225 110(3) . . ?
F4B C40 F13 108(4) . . ?
F1B C40 C225 108(4) . . ?
F1B C40 F4B 96(4) . . ?
F1B C40 F13 132(4) . . ?
F13 C40 C225 102(3) . . ?
F13 C40 F1A 58(3) . . ?
F1A C40 C225 107(3) . . ?
C8 F7 F 51.5(14) . . ?
F7 C8 C054 113(3) . . ?
F7 C8 F 84(3) . . ?
F7 C8 F161 129(3) . . ?
F C8 C054 96(2) . . ?
F161 C8 C054 116(3) . . ?
F161 C8 F 105(3) . . ?
C8 F F7 45(2) . . ?
C21 C39 H39 120.0 . . ?
C21 C39 C36 120.0 . . ?
C36 C39 H39 120.0 . . ?
C39 C21 P0 116(2) . . ?
C45 C21 P0 124(2) . . ?
C45 C21 C39 120.0 . . ?
C21 C45 H45 120.0 . . ?
C21 C45 C42 120.0 . . ?
C42 C45 H45 120.0 . . ?
C45 C42 H42 120.0 . . ?
C45 C42 C25 120.0 . . ?
C25 C42 H42 120.0 . . ?
C42 C25 H25 120.0 . . ?
C36 C25 C42 120.0 . . ?
C36 C25 H25 120.0 . . ?
C39 C36 H36 120.0 . . ?
C25 C36 C39 120.0 . . ?
C25 C36 H36 120.0 . . ?
C35 C32 H32 120.0 . . ?
C35 C32 C33 120.0 . . ?
C33 C32 H32 120.0 . . ?
C32 C35 H35 120.0 . . ?
C4 C35 C32 120.0 . . ?
C4 C35 H35 120.0 . . ?
C35 C4 H4 120.0 . . ?
C35 C4 C3 120.0 . . ?
C3 C4 H4 120.0 . . ?
C4 C3 P0 106(5) . . ?
C15 C3 P0 134(5) . . ?
C15 C3 C4 120.0 . . ?
C3 C15 H15 120.0 . . ?
C3 C15 C33 120.0 . . ?
C33 C15 H15 120.0 . . ?
C32 C33 C15 120.0 . . ?
C32 C33 H33 120.0 . . ?
C15 C33 H33 120.0 . . ?
F3 C89 C123 119(2) . . ?
F5 C89 C123 109(2) . . ?
F5 C89 F3 94.0(9) . . ?
F5 C89 F28 106(3) . . ?
F28 C89 C123 113.5(19) . . ?
F28 C89 F3 113(2) . . ?
F046 F16 F056 111(4) . . ?
F046 F16 C38 53(2) . . ?
C38 F16 F056 58(3) . . ?
F046 F23 F04L 104(3) . . ?
F046 F23 C38 59(2) . . ?
C38 F23 F04L 48(2) . . ?
F04L F79 F056 110(4) . . ?
F04L F79 C38 51(3) . . ?
F056 F79 C38 59(3) . . ?
F01W F2 C032 62.6(19) . . ?
F01W F2 F03F 130(3) . . ?
F03F F2 C032 70(2) . . ?
F01W F24 F01L 118(4) . . ?
F01W F24 C032 70(3) . . ?
C032 F24 F01L 53(2) . . ?
C032 F29 F01L 52.2(14) . . ?
F03F F29 F01L 124(3) . . ?
F03F F29 C032 75(3) . . ?
F1A F13 C40 63(4) . . ?
F13 F1A C40 59(4) . . ?

loop_
_geom_bond_atom_site_label_1
_geom_bond_atom_site_label_2
_geom_bond_distance
_geom_bond_site_symmetry_2
_geom_bond_publ_flag
Au01 Ag03 2.7692(16) 3_665 ?
Au01 Ag03 2.7693(16) . ?
Au01 Ag03 2.7692(16) 2_655 ?
Au01 Ag04 2.8884(12) 2_655 ?
Au01 Ag04 2.8884(11) . ?
Au01 Ag04 2.8884(11) 3_665 ?
Au01 Ag05 2.7439(12) 2_655 ?
Au01 Ag05 2.7440(12) . ?
Au01 Ag05 2.7439(12) 3_665 ?
Au01 Ag06 2.8459(17) 2_655 ?
Au01 Ag06 2.8458(17) . ?
Au01 Ag06 2.8460(17) 3_665 ?
Au02 Ag06 2.7368(17) 2_655 ?
Au02 Ag06 2.7369(17) . ?
Au02 Ag06 2.7369(17) 3_665 ?
Au02 Ag07 2.7938(13) 3_665 ?
Au02 Ag07 2.7936(13) 2_655 ?
Au02 Ag07 2.7937(13) . ?
Au02 Ag08 2.8871(13) 2_655 ?
Au02 Ag08 2.8871(13) 3_665 ?
Au02 Ag08 2.8870(13) . ?
Au02 Ag09 2.7468(18) 2_655 ?
Au02 Ag09 2.7468(18) 3_665 ?
Au02 Ag09 2.7468(18) . ?
Ag03 Ag03 3.0110(19) 2_655 ?
Ag03 Ag03 3.0109(19) 3_665 ?
Ag03 Ag04 2.8768(17) . ?
Ag03 Ag05 2.8532(19) 3_665 ?
Ag03 Cu0F 2.939(2) 3_665 ?
Ag03 Cu0F 2.939(2) . ?
Ag03 S0M 2.567(5) . ?
Ag03 S00P 2.814(4) 3_665 ?
Ag04 Ag05 2.8969(16) . ?
Ag04 Ag05 2.8760(17) 3_665 ?
Ag04 Ag06 2.7852(19) . ?
Ag04 Ag0A 3.1661(19) . ?
Ag04 Cu0F 2.784(3) . ?
Ag04 S00N 2.575(4) . ?
Ag04 S00S 2.813(5) . ?
Ag05 Ag06 3.0812(18) . ?
Ag05 Ag06 2.8503(17) 2_655 ?
Ag05 Ag0A 2.9850(19) . ?
Ag05 S00Q 2.466(5) . ?
Ag06 Ag06 2.944(2) 3_665 ?
Ag06 Ag06 2.944(2) 2_655 ?
Ag06 Ag07 2.7930(19) . ?
Ag06 Ag08 3.0762(17) . ?
Ag06 Ag08 2.9081(19) 3_665 ?
Ag06 S00S 2.578(4) . ?
Ag07 Ag08 2.9392(18) 3_665 ?
Ag07 Ag08 2.9581(19) . ?
Ag07 Ag09 2.941(2) 3_665 ?
Ag07 Ag09 2.975(2) . ?
Ag07 S00Z 2.457(5) . ?
Ag08 Ag09 2.856(2) . ?
Ag08 S00Q 2.690(5) . ?
Ag08 S00X 2.688(5) . ?
Ag09 Ag09 2.967(3) 2_655 ?
Ag09 Ag09 2.967(3) 3_665 ?
Ag09 Cu0K 2.807(5) . ?
Ag09 S00X 2.919(5) . ?
Ag09 S00Y 2.525(6) . ?
Ag0A Cu0G 3.042(3) . ?
Ag0A Cu0H 2.956(4) . ?
Ag0A S00P 2.407(5) . ?
Ag0A S00Q 2.684(5) . ?
Ag0A S00W 2.422(6) . ?
Ag0B S00U 2.400(5) 2_765 ?
Ag0B S00U 2.400(5) . ?
Ag0B S00U 2.400(5) 3_675 ?
Ag0C Ag0C 3.334(2) 12_656 ?
Ag0C Ag0C 3.335(2) 11_566 ?
Ag0C Cl0L 2.8968(17) . ?
Ag0C S00R 2.392(5) 11_566 ?
Ag0C S00R 2.419(5) 3_675 ?
Ag0C S00U 2.410(5) . ?
Cu0D S0M 2.340(4) . ?
Cu0D S0M 2.340(4) 2_655 ?
Cu0D S0M 2.340(4) 3_665 ?
Cu0D P00O 2.213(9) . ?
Cu0E S00R 2.305(5) . ?
Cu0E S00U 2.268(5) . ?
Cu0E P00V 2.197(5) . ?
Cu0F S0M 2.244(5) . ?
Cu0F S00N 2.291(5) . ?
Cu0F S00P 2.303(5) . ?
Cu0G S00N 2.293(4) . ?
Cu0G P00T 2.218(5) . ?
Cu0G S00W 2.264(6) . ?
Cu0H Cu0I 2.862(5) . ?
Cu0H S00Q 2.498(5) . ?
Cu0H S00S 2.355(5) . ?
Cu0H S00W 2.512(6) . ?
Cu0H S010 2.274(8) . ?
Cu0I Cu0J 2.889(5) . ?
Cu0I S00X 2.287(6) . ?
Cu0I S00Z 2.295(7) . ?
Cu0I S010 2.213(8) . ?
Cu0J S00X 2.510(7) . ?
Cu0J S00Y 2.478(7) . ?
Cu0J S00Z 2.463(6) . ?
Cu0J P0 2.189(10) . ?
Cu0K S00Y 2.237(6) 3_665 ?
Cu0K S00Y 2.237(6) 2_655 ?
Cu0K S00Y 2.238(6) . ?
S0M C01I 1.776(8) . ?
S00N C01R 1.781(8) . ?
P00O C01V 1.838(17) 3_665 ?
P00O C01V 1.838(15) 2_655 ?
P00O C01V 1.838(9) . ?
S00P C01J 1.807(9) . ?
S00Q C023 1.774(10) . ?
S00R C037 1.743(12) . ?
S00S C01F 1.778(10) . ?
P00T C01A 1.818(9) . ?
P00T C02P 1.809(10) . ?
P00T C01O 1.831(9) . ?
S00U C01Z 1.765(9) . ?
P00V C02V 1.867(13) . ?
P00V C03D 1.769(15) . ?
P00V C02Z 1.830(12) . ?
S00W C02U 1.800(11) . ?
S00X C036 1.764(13) . ?
S00Y C045 1.807(15) . ?
S00Z C03B 1.738(13) . ?
S010 C04N 1.771(16) . ?
P0 C04Z 1.66(2) . ?
P0 C21 1.72(2) . ?
P0 C3 1.83(3) . ?
F013 C01H 1.335(18) . ?
F014 C01H 1.24(2) . ?
F015 C01H 1.35(2) . ?
C01A C02J 1.3900 . ?
C01A C01D 1.3900 . ?
C02J H02J 0.9300 . ?
C02J C03N 1.3900 . ?
C03N H03N 0.9300 . ?
C03N C02F 1.3900 . ?
C02F H02F 0.9300 . ?
C02F C02X 1.3900 . ?
C02X H02X 0.9300 . ?
C02X C01D 1.3900 . ?
C01D H01D 0.9300 . ?
C01B H01B 0.9300 . ?
C01B C01R 1.3900 . ?
C01B C019 1.3900 . ?
C01R C029 1.3900 . ?
C029 H029 0.9300 . ?
C029 C02A 1.3900 . ?
C02A H02A 0.9300 . ?
C02A C01M 1.3900 . ?
C01M C019 1.3900 . ?
C01M C01H 1.56(2) . ?
C019 H019 0.9300 . ?
C01F C024 1.3900 . ?
C01F C02T 1.3900 . ?
C024 H024 0.9300 . ?
C024 C01G 1.3900 . ?
C01G H01G 0.9300 . ?
C01G C02E 1.3900 . ?
C02E C033 1.3900 . ?
C02E C03Q 1.46(3) . ?
C033 H033 0.9300 . ?
C033 C02T 1.3900 . ?
C02T H02T 0.9300 . ?
F01L C032 1.33(2) . ?
F01L F24 1.63(5) . ?
F01L F29 1.58(3) . ?
F01N C038 1.34(3) . ?
F01P C03Q 1.35(3) . ?
F01S C038 1.21(3) . ?
F01T C03Q 1.25(3) . ?
C01U H01U 0.9300 . ?
C01U C02N 1.3900 . ?
C01U C01E 1.3900 . ?
C02N H02N 0.9300 . ?
C02N C031 1.3900 . ?
C031 H031 0.9300 . ?
C031 C025 1.3900 . ?
C025 H025 0.9300 . ?
C025 C01V 1.3900 . ?
C01V C01E 1.3900 . ?
C01E H01E 0.9300 . ?
F01W C032 1.28(3) . ?
F01W F2 1.11(3) . ?
F01W F24 0.86(4) . ?
C020 H020 0.9300 . ?
C020 C01C 1.3900 . ?
C020 C028 1.3900 . ?
C01C C01Q 1.3900 . ?
C01C C038 1.50(2) . ?
C01Q H01Q 0.9300 . ?
C01Q C02W 1.3900 . ?
C02W H02W 0.9300 . ?
C02W C01Z 1.3900 . ?
C01Z C028 1.3900 . ?
C028 H028 0.9300 . ?
F021 C040 1.30(3) . ?
F026 C02R 1.29(2) . ?
F02B C9 1.37(3) . ?
C02G H02G 0.9300 . ?
C02G C01X 1.3900 . ?
C02G C01J 1.3900 . ?
C01X H01X 0.9300 . ?
C01X C02K 1.3900 . ?
C02K C02S 1.3900 . ?
C02K C02R 1.40(2) . ?
C02S H02S 0.9300 . ?
C02S C022 1.3900 . ?
C022 H022 0.9300 . ?
C022 C01J 1.3900 . ?
F02I C040 1.28(3) . ?
C02L H02L 0.9300 . ?
C02L C03Z 1.3900 . ?
C02L C02O 1.3900 . ?
C03Z H03Z 0.9300 . ?
C03Z C03G 1.3900 . ?
C03G H03G 0.9300 . ?
C03G C034 1.3900 . ?
C034 H034 0.9300 . ?
C034 C02P 1.3900 . ?
C02P C02O 1.3900 . ?
C02O H02O 0.9300 . ?
F02M C03Q 1.29(3) . ?
C02Q H02Q 0.9300 . ?
C02Q C01O 1.3900 . ?
C02Q C02H 1.3900 . ?
C01O C01K 1.3900 . ?
C01K H01K 0.9300 . ?
C01K C02C 1.3900 . ?
C02C H02C 0.9300 . ?
C02C C01Y 1.3900 . ?
C01Y H01Y 0.9300 . ?
C01Y C02H 1.3900 . ?
C02H H02H 0.9300 . ?
C02R F03A 1.29(3) . ?
C02R F03O 1.33(3) . ?
C02V C04S 1.3900 . ?
C02V C04Y 1.3900 . ?
C04S H04S 0.9300 . ?
C04S C053 1.3900 . ?
C053 H053 0.9300 . ?
C053 C03V 1.3900 . ?
C03V H03V 0.9300 . ?
C03V C04R 1.3900 . ?
C04R H04R 0.9300 . ?
C04R C04Y 1.3900 . ?
C04Y H04Y 0.9300 . ?
F02Y C038 1.24(3) . ?
C032 F03F 1.49(3) . ?
C032 C016 1.49(2) . ?
C032 F2 1.32(3) . ?
C032 F24 1.28(4) . ?
C032 F29 1.42(3) . ?
F035 C04B 1.21(3) . ?
C037 C04E 1.3900 . ?
C037 C03P 1.3900 . ?
C04E H04E 0.9300 . ?
C04E C03L 1.3900 . ?
C03L H03L 0.9300 . ?
C03L C048 1.3900 . ?
C048 C043 1.3900 . ?
C048 C040 1.656(10) . ?
C043 H043 0.9300 . ?
C043 C03P 1.3900 . ?
C03P H03P 0.9300 . ?
C039 H039 0.9300 . ?
C039 C04C 1.3900 . ?
C039 C04O 1.3900 . ?
C04C C057 1.3900 . ?
C04C C9 1.53(3) . ?
C057 H057 0.9300 . ?
C057 C041 1.3900 . ?
C041 H041 0.9300 . ?
C041 C03B 1.3900 . ?
C03B C04O 1.3900 . ?
C04O H04O 0.9300 . ?
F03C C9 1.25(3) . ?
C03D C04D 1.3900 . ?
C03D C051 1.3900 . ?
C04D H04D 0.9300 . ?
C04D C05I 1.3900 . ?
C05I H05I 0.9300 . ?
C05I C155 1.3900 . ?
C155 H155 0.9300 . ?
C155 C63 1.3900 . ?
C63 H63 0.9300 . ?
C63 C051 1.3900 . ?
C051 H051 0.9300 . ?
F03F F2 1.29(3) . ?
F03F F29 0.97(3) . ?
C03J H03J 0.9300 . ?
C03J C03M 1.3900 . ?
C03J C03H 1.3900 . ?
C03M C030 1.3900 . ?
C03M C04B 1.55(3) . ?
C030 H030 0.9300 . ?
C030 C02D 1.3900 . ?
C02D H02D 0.9300 . ?
C02D C023 1.3900 . ?
C023 C03H 1.3900 . ?
C03H H03H 0.9300 . ?
C03K H03K 0.9300 . ?
C03K C01I 1.3900 . ?
C03K C027 1.3900 . ?
C01I C018 1.3900 . ?
C018 H018 0.9300 . ?
C018 C017 1.3900 . ?
C017 H017 0.9300 . ?
C017 C016 1.3900 . ?
C016 C027 1.3900 . ?
C027 H027 0.9300 . ?
C03R H03R 0.9300 . ?
C03R C123 1.3900 . ?
C03R C044 1.3900 . ?
C123 C157 1.3900 . ?
C123 C89 1.527(10) . ?
C157 H157 0.9300 . ?
C157 C04X 1.3900 . ?
C04X H04X 0.9300 . ?
C04X C036 1.3900 . ?
C036 C044 1.3900 . ?
C044 H044 0.9300 . ?
F03W C04B 1.28(3) . ?
C040 F04G 1.44(4) . ?
C042 H042 0.9300 . ?
C042 C04H 1.3900 . ?
C042 C03S 1.3900 . ?
C04H C03T 1.3900 . ?
C04H C38 1.642(10) . ?
C03T H03T 0.9300 . ?
C03T C049 1.3900 . ?
C049 H049 0.9300 . ?
C049 C02U 1.3900 . ?
C02U C03S 1.3900 . ?
C03S H03S 0.9300 . ?
F046 C38 1.106(10) . ?
F046 F16 1.09(4) . ?
F046 F23 0.98(4) . ?
F047 C04B 1.36(3) . ?
C04K H04K 0.9300 . ?
C04K C054 1.3900 . ?
C04K C04T 1.3900 . ?
C054 C052 1.3900 . ?
C054 C8 1.516(10) . ?
C052 H052 0.9300 . ?
C052 C04W 1.3900 . ?
C04W H04W 0.9300 . ?
C04W C045 1.3900 . ?
C045 C04T 1.3900 . ?
C04T H04T 0.9300 . ?
F04L C38 1.11(4) . ?
F04L F23 1.47(5) . ?
F04L F79 1.09(4) . ?
F04M C9 1.49(4) . ?
C05M H05M 0.9300 . ?
C05M C225 1.3900 . ?
C05M C05Q 1.3900 . ?
C225 C104 1.3900 . ?
C225 C40 1.554(10) . ?
C104 H104 0.9300 . ?
C104 C05E 1.3900 . ?
C05E H05E 0.9300 . ?
C05E C04N 1.3900 . ?
C04N C05Q 1.3900 . ?
C05Q H05Q 0.9300 . ?
C04Z C27 1.3900 . ?
C04Z C50 1.3900 . ?
C27 H27 0.9300 . ?
C27 C192 1.3900 . ?
C192 H192 0.9300 . ?
C192 C1 1.3900 . ?
C1 H1 0.9300 . ?
C1 C2 1.3900 . ?
C2 H2 0.9300 . ?
C2 C50 1.3900 . ?
C50 H50 0.9300 . ?
F056 C38 1.30(4) . ?
F056 F16 1.34(5) . ?
F056 F79 1.24(5) . ?
C05C H05C 0.9300 . ?
C05C C02Z 1.3900 . ?
C05C C34 1.3900 . ?
C02Z C03E 1.3900 . ?
C03E H03E 0.9300 . ?
C03E C05L 1.3900 . ?
C05L H05L 0.9300 . ?
C05L C134 1.3900 . ?
C134 H134 0.9300 . ?
C134 C34 1.3900 . ?
C34 H34 0.9300 . ?
C38 F16 1.33(5) . ?
C38 F23 1.21(4) . ?
C38 F79 1.39(4) . ?
C40 F4B 1.313(10) . ?
C40 F1B 1.24(6) . ?
C40 F13 1.35(4) . ?
C40 F1A 1.41(7) . ?
F7 C8 1.22(4) . ?
F7 F 1.72(4) . ?
C8 F 1.355(10) . ?
C8 F161 1.24(4) . ?
C39 H39 0.9300 . ?
C39 C21 1.3900 . ?
C39 C36 1.3900 . ?
C21 C45 1.3900 . ?
C45 H45 0.9300 . ?
C45 C42 1.3900 . ?
C42 H42 0.9300 . ?
C42 C25 1.3900 . ?
C25 H25 0.9300 . ?
C25 C36 1.3900 . ?
C36 H36 0.9300 . ?
C32 H32 0.9300 . ?
C32 C35 1.3900 . ?
C32 C33 1.3900 . ?
C35 H35 0.9300 . ?
C35 C4 1.3900 . ?
C4 H4 0.9300 . ?
C4 C3 1.3900 . ?
C3 C15 1.3900 . ?
C15 H15 0.9300 . ?
C15 C33 1.3900 . ?
C33 H33 0.9300 . ?
F3 C89 1.303(10) . ?
F5 C89 1.296(10) . ?
F28 C89 1.301(10) . ?
F13 F1A 1.33(6) . ?

loop_
_geom_torsion_atom_site_label_1
_geom_torsion_atom_site_label_2
_geom_torsion_atom_site_label_3
_geom_torsion_atom_site_label_4
_geom_torsion
_geom_torsion_site_symmetry_1
_geom_torsion_site_symmetry_2
_geom_torsion_site_symmetry_3
_geom_torsion_site_symmetry_4
_geom_torsion_publ_flag
Ag03 S0M C01I C03K 109.4(6) . . . . ?
Ag03 S0M C01I C018 -74.6(6) . . . . ?
Ag03 S00P C01J C02G -113.2(8) 2_655 . . . ?
Ag03 S00P C01J C022 59.9(11) 2_655 . . . ?
Ag04 S00N C01R C01B 144.2(5) . . . . ?
Ag04 S00N C01R C029 -39.7(7) . . . . ?
Ag04 S00S C01F C024 81.1(7) . . . . ?
Ag04 S00S C01F C02T -100.9(6) . . . . ?
Ag05 S00Q C023 C02D 10.4(9) . . . . ?
Ag05 S00Q C023 C03H -168.7(6) . . . . ?
Ag06 S00S C01F C024 19.5(9) . . . . ?
Ag06 S00S C01F C02T -162.4(5) . . . . ?
Ag07 S00Z C03B C041 -0.5(11) . . . . ?
Ag07 S00Z C03B C04O -176.7(7) . . . . ?
Ag08 S00Q C023 C02D 117.9(7) . . . . ?
Ag08 S00Q C023 C03H -61.2(9) . . . . ?
Ag08 S00X C036 C04X -51.0(11) . . . . ?
Ag08 S00X C036 C044 123.5(8) . . . . ?
Ag09 S00X C036 C04X 26.6(14) . . . . ?
Ag09 S00X C036 C044 -158.9(7) . . . . ?
Ag09 S00Y C045 C04W -179.2(8) . . . . ?
Ag09 S00Y C045 C04T 5.8(11) . . . . ?
Ag0A S00P C01J C02G 72.1(6) . . . . ?
Ag0A S00P C01J C022 -114.8(6) . . . . ?
Ag0A S00Q C023 C02D -58.3(7) . . . . ?
Ag0A S00Q C023 C03H 122.7(7) . . . . ?
Ag0A S00W C02U C049 -6.1(10) . . . . ?
Ag0A S00W C02U C03S 175.8(6) . . . . ?
Ag0B S00U C01Z C02W -116.3(7) . . . . ?
Ag0B S00U C01Z C028 69.0(7) . . . . ?
Ag0C S00R C037 C04E 105.6(9) 2_765 . . . ?
Ag0C S00R C037 C04E 10.8(10) 12_656 . . . ?
Ag0C S00R C037 C03P -82.6(8) 2_765 . . . ?
Ag0C S00R C037 C03P -177.4(7) 12_656 . . . ?
Ag0C S00U C01Z C02W -15.0(8) . . . . ?
Ag0C S00U C01Z C028 170.4(5) . . . . ?
Cu0D S0M C01I C03K -141.8(5) . . . . ?
Cu0D S0M C01I C018 34.1(7) . . . . ?
Cu0D P00O C01V C025 129.1(6) . . . . ?
Cu0D P00O C01V C01E -44.7(7) . . . . ?
Cu0E S00R C037 C04E -116.9(9) . . . . ?
Cu0E S00R C037 C03P 55.0(10) . . . . ?
Cu0E S00U C01Z C02W 108.4(7) . . . . ?
Cu0E S00U C01Z C028 -66.2(7) . . . . ?
Cu0E P00V C02V C04S 35.3(10) . . . . ?
Cu0E P00V C02V C04Y -149.3(7) . . . . ?
Cu0E P00V C03D C04D 48.0(11) . . . . ?
Cu0E P00V C03D C051 -132.5(11) . . . . ?
Cu0E P00V C02Z C05C -142.0(7) . . . . ?
Cu0E P00V C02Z C03E 39.1(10) . . . . ?
Cu0F S0M C01I C03K 28.9(7) . . . . ?
Cu0F S0M C01I C018 -155.2(5) . . . . ?
Cu0F S00N C01R C01B -140.1(5) . . . . ?
Cu0F S00N C01R C029 36.0(7) . . . . ?
Cu0F S00P C01J C02G 173.9(5) . . . . ?
Cu0F S00P C01J C022 -13.0(7) . . . . ?
Cu0G S00N C01R C01B -4.8(8) . . . . ?
Cu0G S00N C01R C029 171.3(5) . . . . ?
Cu0G P00T C01A C02J -150.5(5) . . . . ?
Cu0G P00T C01A C01D 28.1(8) . . . . ?
Cu0G P00T C02P C034 54.1(9) . . . . ?
Cu0G P00T C02P C02O -129.4(7) . . . . ?
Cu0G P00T C01O C02Q 53.4(6) . . . . ?
Cu0G P00T C01O C01K -119.3(6) . . . . ?
Cu0G S00W C02U C049 -94.2(9) . . . . ?
Cu0G S00W C02U C03S 87.7(8) . . . . ?
Cu0H S00Q C023 C02D -127.2(7) . . . . ?
Cu0H S00Q C023 C03H 53.8(8) . . . . ?
Cu0H S00S C01F C024 -160.0(5) . . . . ?
Cu0H S00S C01F C02T 18.1(8) . . . . ?
Cu0H S00W C02U C049 73.5(9) . . . . ?
Cu0H S00W C02U C03S -104.5(8) . . . . ?
Cu0H S010 C04N C05E -131.8(9) . . . . ?
Cu0H S010 C04N C05Q 43.5(12) . . . . ?
Cu0I S00X C036 C04X -154.6(8) . . . . ?
Cu0I S00X C036 C044 19.9(11) . . . . ?
Cu0I S00Z C03B C041 94.9(9) . . . . ?
Cu0I S00Z C03B C04O -81.2(9) . . . . ?
Cu0I S010 C04N C05E 144.5(8) . . . . ?
Cu0I S010 C04N C05Q -40.1(13) . . . . ?
Cu0J S00X C036 C04X 122.1(8) . . . . ?
Cu0J S00X C036 C044 -63.5(10) . . . . ?
Cu0J S00Y C045 C04W 95.4(9) . . . . ?
Cu0J S00Y C045 C04T -79.6(11) . . . . ?
Cu0J S00Z C03B C041 179.8(7) . . . . ?
Cu0J S00Z C03B C04O 3.6(14) . . . . ?
Cu0J P0 C04Z C27 153.5(12) . . . . ?
Cu0J P0 C04Z C50 -20.8(18) . . . . ?
Cu0J P0 C21 C39 -55.7(15) . . . . ?
Cu0J P0 C21 C45 120.7(13) . . . . ?
Cu0J P0 C3 C4 147.7(12) . . . . ?
Cu0J P0 C3 C15 -38(3) . . . . ?
Cu0K S00Y C045 C04W -104.7(9) . . . . ?
Cu0K S00Y C045 C04T 80.3(11) . . . . ?
S0M C01I C018 C017 -176.0(8) . . . . ?
S00N C01R C029 C02A -176.1(9) . . . . ?
P00O C01V C01E C01U 173.9(9) . . . . ?
S00Q C023 C03H C03J 179.1(10) . . . . ?
S00R C037 C04E C03L 171.6(13) . . . . ?
S00R C037 C03P C043 -172.0(12) . . . . ?
S00S C01F C024 C01G 178.1(9) . . . . ?
S00S C01F C02T C033 -178.1(9) . . . . ?
P00T C01A C02J C03N 178.6(9) . . . . ?
P00T C01A C01D C02X -178.6(9) . . . . ?
P00T C02P C02O C02L -176.4(11) . . . . ?
P00T C01O C01K C02C 172.4(8) . . . . ?
S00U C01Z C028 C020 174.7(10) . . . . ?
P00V C02V C04S C053 175.5(11) . . . . ?
P00V C02V C04Y C04R -175.4(11) . . . . ?
P00V C03D C04D C05I 179.5(14) . . . . ?
P00V C03D C051 C63 -179.5(16) . . . . ?
P00V C02Z C03E C05L 178.9(11) . . . . ?
S00W C02U C03S C042 178.1(11) . . . . ?
S00X C036 C044 C03R -174.5(12) . . . . ?
S00Y C045 C04T C04K 174.9(14) . . . . ?
S00Z C03B C04O C039 176.2(13) . . . . ?
S010 C04N C05Q C05M -175.2(16) . . . . ?
P0 C04Z C27 C192 -174(2) . . . . ?
P0 C04Z C50 C2 174.5(19) . . . . ?
P0 C21 C45 C42 -176.3(19) . . . . ?
P0 C3 C15 C33 -173(3) . . . . ?
C01A P00T C02P C034 -79.2(8) . . . . ?
C01A P00T C02P C02O 97.2(9) . . . . ?
C01A P00T C01O C02Q 179.2(6) . . . . ?
C01A P00T C01O C01K 6.6(8) . . . . ?
C01A C02J C03N C02F 0.0 . . . . ?
C02J C01A C01D C02X 0.0 . . . . ?
C02J C03N C02F C02X 0.0 . . . . ?
C03N C02F C02X C01D 0.0 . . . . ?
C02F C02X C01D C01A 0.0 . . . . ?
C01D C01A C02J C03N 0.0 . . . . ?
C01B C01R C029 C02A 0.0 . . . . ?
C01R C01B C019 C01M 0.0 . . . . ?
C01R C029 C02A C01M 0.0 . . . . ?
C029 C02A C01M C019 0.0 . . . . ?
C029 C02A C01M C01H 179.9(13) . . . . ?
C02A C01M C019 C01B 0.0 . . . . ?
C02A C01M C01H F013 -3.9(19) . . . . ?
C02A C01M C01H F014 118.5(13) . . . . ?
C02A C01M C01H F015 -117.9(12) . . . . ?
C019 C01B C01R S00N 176.0(9) . . . . ?
C019 C01B C01R C029 0.0 . . . . ?
C019 C01M C01H F013 176.0(11) . . . . ?
C019 C01M C01H F014 -61.6(17) . . . . ?
C019 C01M C01H F015 61.9(15) . . . . ?
C01F C024 C01G C02E 0.0 . . . . ?
C024 C01F C02T C033 0.0 . . . . ?
C024 C01G C02E C033 0.0 . . . . ?
C024 C01G C02E C03Q 176.8(16) . . . . ?
C01G C02E C033 C02T 0.0 . . . . ?
C01G C02E C03Q F01P 42(2) . . . . ?
C01G C02E C03Q F01T 151.2(19) . . . . ?
C01G C02E C03Q F02M -68(3) . . . . ?
C02E C033 C02T C01F 0.0 . . . . ?
C033 C02E C03Q F01P -140.7(17) . . . . ?
C033 C02E C03Q F01T -32(3) . . . . ?
C033 C02E C03Q F02M 109(2) . . . . ?
C02T C01F C024 C01G 0.0 . . . . ?
C01H C01M C019 C01B -179.9(12) . . . . ?
F01L C032 F03F F2 133(2) . . . . ?
F01L C032 F03F F29 -17(3) . . . . ?
F01L C032 C016 C017 -117.2(16) . . . . ?
F01L C032 C016 C027 65(2) . . . . ?
F01L C032 F2 F01W 84(3) . . . . ?
F01L C032 F2 F03F -79(3) . . . . ?
F01L C032 F24 F01W -154(4) . . . . ?
F01L C032 F29 F03F 163(3) . . . . ?
C01U C02N C031 C025 0.0 . . . . ?
C02N C01U C01E C01V 0.0 . . . . ?
C02N C031 C025 C01V 0.0 . . . . ?
C031 C025 C01V P00O -173.7(9) . . . . ?
C031 C025 C01V C01E 0.0 . . . . ?
C025 C01V C01E C01U 0.0 . . . . ?
C01V P00O C01V C025 4.8(12) 2_655 . . . ?
C01V P00O C01V C025 -106.5(6) 3_665 . . . ?
C01V P00O C01V C01E 79.6(14) 3_665 . . . ?
C01V P00O C01V C01E -169.0(9) 2_655 . . . ?
C01E C01U C02N C031 0.0 . . . . ?
F01W C032 F03F F2 13(2) . . . . ?
F01W C032 F03F F29 -137(3) . . . . ?
F01W C032 C016 C017 14(3) . . . . ?
F01W C032 C016 C027 -164.5(18) . . . . ?
F01W C032 F2 F03F -163(3) . . . . ?
F01W C032 F24 F01L 154(4) . . . . ?
F01W C032 F29 F01L -104(3) . . . . ?
F01W C032 F29 F03F 59(4) . . . . ?
C020 C01C C01Q C02W 0.0 . . . . ?
C020 C01C C038 F01N 66(2) . . . . ?
C020 C01C C038 F01S -173.0(19) . . . . ?
C020 C01C C038 F02Y -50(3) . . . . ?
C01C C020 C028 C01Z 0.0 . . . . ?
C01C C01Q C02W C01Z 0.0 . . . . ?
C01Q C01C C038 F01N -113.3(19) . . . . ?
C01Q C01C C038 F01S 8(3) . . . . ?
C01Q C01C C038 F02Y 131(2) . . . . ?
C01Q C02W C01Z S00U -174.6(10) . . . . ?
C01Q C02W C01Z C028 0.0 . . . . ?
C02W C01Z C028 C020 0.0 . . . . ?
C028 C020 C01C C01Q 0.0 . . . . ?
C028 C020 C01C C038 -179.4(15) . . . . ?
C02G C01X C02K C02S 0.0 . . . . ?
C02G C01X C02K C02R 179.2(17) . . . . ?
C01X C02G C01J S00P 173.3(9) . . . . ?
C01X C02G C01J C022 0.0 . . . . ?
C01X C02K C02S C022 0.0 . . . . ?
C01X C02K C02R F026 -109(2) . . . . ?
C01X C02K C02R F03A 113(2) . . . . ?
C01X C02K C02R F03O 11(3) . . . . ?
C02K C02S C022 C01J 0.0 . . . . ?
C02S C02K C02R F026 71(3) . . . . ?
C02S C02K C02R F03A -68(3) . . . . ?
C02S C02K C02R F03O -169.4(19) . . . . ?
C02S C022 C01J S00P -172.9(9) . . . . ?
C02S C022 C01J C02G 0.0 . . . . ?
C01J C02G C01X C02K 0.0 . . . . ?
C02L C03Z C03G C034 0.0 . . . . ?
C03Z C02L C02O C02P 0.0 . . . . ?
C03Z C03G C034 C02P 0.0 . . . . ?
C03G C034 C02P P00T 176.5(11) . . . . ?
C03G C034 C02P C02O 0.0 . . . . ?
C034 C02P C02O C02L 0.0 . . . . ?
C02P P00T C01A C02J -18.8(8) . . . . ?
C02P P00T C01A C01D 159.8(7) . . . . ?
C02P P00T C01O C02Q -69.5(8) . . . . ?
C02P P00T C01O C01K 117.8(7) . . . . ?
C02O C02L C03Z C03G 0.0 . . . . ?
C02Q C01O C01K C02C 0.0 . . . . ?
C01O P00T C01A C02J 93.1(7) . . . . ?
C01O P00T C01A C01D -88.3(7) . . . . ?
C01O P00T C02P C034 169.4(7) . . . . ?
C01O P00T C02P C02O -14.1(10) . . . . ?
C01O C02Q C02H C01Y 0.0 . . . . ?
C01O C01K C02C C01Y 0.0 . . . . ?
C01K C02C C01Y C02H 0.0 . . . . ?
C02C C01Y C02H C02Q 0.0 . . . . ?
C02H C02Q C01O P00T -172.9(8) . . . . ?
C02H C02Q C01O C01K 0.0 . . . . ?
C02R C02K C02S C022 -179.3(15) . . . . ?
C02V P00V C03D C04D 173.1(10) . . . . ?
C02V P00V C03D C051 -7.4(14) . . . . ?
C02V P00V C02Z C05C 89.7(10) . . . . ?
C02V P00V C02Z C03E -89.2(9) . . . . ?
C02V C04S C053 C03V 0.0 . . . . ?
C04S C02V C04Y C04R 0.0 . . . . ?
C04S C053 C03V C04R 0.0 . . . . ?
C053 C03V C04R C04Y 0.0 . . . . ?
C03V C04R C04Y C02V 0.0 . . . . ?
C04Y C02V C04S C053 0.0 . . . . ?
C032 F01L F24 F01W 28(4) . . . . ?
C032 F01L F29 F03F -20(3) . . . . ?
C032 F01W F2 F03F 20(3) . . . . ?
C032 F01W F24 F01L -23(3) . . . . ?
C032 F03F F2 F01W -19(3) . . . . ?
C032 F03F F29 F01L 17(2) . . . . ?
C032 C016 C027 C03K 178.1(14) . . . . ?
C037 C04E C03L C048 0.0 . . . . ?
C04E C037 C03P C043 0.0 . . . . ?
C04E C03L C048 C043 0.0 . . . . ?
C04E C03L C048 C040 179.4(19) . . . . ?
C03L C048 C043 C03P 0.0 . . . . ?
C03L C048 C040 F021 157(2) . . . . ?
C03L C048 C040 F02I -83(3) . . . . ?
C03L C048 C040 F04G 34(3) . . . . ?
C048 C043 C03P C037 0.0 . . . . ?
C043 C048 C040 F021 -23(4) . . . . ?
C043 C048 C040 F02I 96(3) . . . . ?
C043 C048 C040 F04G -146(2) . . . . ?
C03P C037 C04E C03L 0.0 . . . . ?
C038 C01C C01Q C02W 179.4(16) . . . . ?
C039 C04C C057 C041 0.0 . . . . ?
C039 C04C C9 F02B 138(2) . . . . ?
C039 C04C C9 F03C -91(3) . . . . ?
C039 C04C C9 F04M 28(3) . . . . ?
C04C C039 C04O C03B 0.0 . . . . ?
C04C C057 C041 C03B 0.0 . . . . ?
C057 C04C C9 F02B -41(3) . . . . ?
C057 C04C C9 F03C 90(3) . . . . ?
C057 C04C C9 F04M -150.9(18) . . . . ?
C057 C041 C03B S00Z -176.1(13) . . . . ?
C057 C041 C03B C04O 0.0 . . . . ?
C041 C03B C04O C039 0.0 . . . . ?
C04O C039 C04C C057 0.0 . . . . ?
C04O C039 C04C C9 -179(2) . . . . ?
C03D P00V C02V C04S -88.8(11) . . . . ?
C03D P00V C02V C04Y 86.6(11) . . . . ?
C03D P00V C02Z C05C -16.6(12) . . . . ?
C03D P00V C02Z C03E 164.4(11) . . . . ?
C03D C04D C05I C155 0.0 . . . . ?
C04D C03D C051 C63 0.0 . . . . ?
C04D C05I C155 C63 0.0 . . . . ?
C05I C155 C63 C051 0.0 . . . . ?
C155 C63 C051 C03D 0.0 . . . . ?
C051 C03D C04D C05I 0.0 . . . . ?
F03F C032 C016 C017 126.7(17) . . . . ?
F03F C032 C016 C027 -51(2) . . . . ?
F03F C032 F2 F01W 163(3) . . . . ?
F03F C032 F24 F01L 103(3) . . . . ?
F03F C032 F24 F01W -51(5) . . . . ?
F03F C032 F29 F01L -163(3) . . . . ?
C03J C03M C030 C02D 0.0 . . . . ?
C03J C03M C04B F035 146(2) . . . . ?
C03J C03M C04B F03W -66(3) . . . . ?
C03J C03M C04B F047 49(3) . . . . ?
C03M C03J C03H C023 0.0 . . . . ?
C03M C030 C02D C023 0.0 . . . . ?
C030 C03M C04B F035 -34(3) . . . . ?
C030 C03M C04B F03W 114(2) . . . . ?
C030 C03M C04B F047 -131(2) . . . . ?
C030 C02D C023 S00Q -179.1(11) . . . . ?
C030 C02D C023 C03H 0.0 . . . . ?
C02D C023 C03H C03J 0.0 . . . . ?
C03H C03J C03M C030 0.0 . . . . ?
C03H C03J C03M C04B -180(2) . . . . ?
C03K C01I C018 C017 0.0 . . . . ?
C01I C03K C027 C016 0.0 . . . . ?
C01I C018 C017 C016 0.0 . . . . ?
C018 C017 C016 C032 -178.1(13) . . . . ?
C018 C017 C016 C027 0.0 . . . . ?
C017 C016 C027 C03K 0.0 . . . . ?
C016 C032 F03F F2 -109(2) . . . . ?
C016 C032 F03F F29 101(3) . . . . ?
C016 C032 F2 F01W -105(2) . . . . ?
C016 C032 F2 F03F 91(2) . . . . ?
C016 C032 F24 F01L -107(2) . . . . ?
C016 C032 F24 F01W 98(4) . . . . ?
C016 C032 F29 F01L 106.4(18) . . . . ?
C016 C032 F29 F03F -91(3) . . . . ?
C027 C03K C01I S0M 175.9(9) . . . . ?
C027 C03K C01I C018 0.0 . . . . ?
C03Q C02E C033 C02T -176.9(15) . . . . ?
C03R C123 C157 C04X 0.0 . . . . ?
C03R C123 C89 F3 -21(3) . . . . ?
C03R C123 C89 F5 -127(2) . . . . ?
C03R C123 C89 F28 115(3) . . . . ?
C123 C03R C044 C036 0.0 . . . . ?
C123 C157 C04X C036 0.0 . . . . ?
C157 C123 C89 F3 161(2) . . . . ?
C157 C123 C89 F5 56(2) . . . . ?
C157 C123 C89 F28 -62(3) . . . . ?
C157 C04X C036 S00X 174.4(13) . . . . ?
C157 C04X C036 C044 0.0 . . . . ?
C04X C036 C044 C03R 0.0 . . . . ?
C044 C03R C123 C157 0.0 . . . . ?
C044 C03R C123 C89 -177.3(17) . . . . ?
C040 C048 C043 C03P -179(2) . . . . ?
C042 C04H C03T C049 0.0 . . . . ?
C042 C04H C38 F046 128(3) . . . . ?
C042 C04H C38 F04L -6(4) . . . . ?
C042 C04H C38 F056 -113(2) . . . . ?
C042 C04H C38 F16 -175(3) . . . . ?
C042 C04H C38 F23 75(3) . . . . ?
C042 C04H C38 F79 -57(4) . . . . ?
C04H C042 C03S C02U 0.0 . . . . ?
C04H C03T C049 C02U 0.0 . . . . ?
C04H C38 F16 F046 -102(4) . . . . ?
C04H C38 F16 F056 88(3) . . . . ?
C04H C38 F23 F046 105(3) . . . . ?
C04H C38 F23 F04L -98(3) . . . . ?
C04H C38 F79 F04L 96(4) . . . . ?
C04H C38 F79 F056 -94(3) . . . . ?
C03T C04H C38 F046 -48(4) . . . . ?
C03T C04H C38 F04L 178(3) . . . . ?
C03T C04H C38 F056 71(2) . . . . ?
C03T C04H C38 F16 9(4) . . . . ?
C03T C04H C38 F23 -101(3) . . . . ?
C03T C04H C38 F79 127(3) . . . . ?
C03T C049 C02U S00W -178.0(12) . . . . ?
C03T C049 C02U C03S 0.0 . . . . ?
C049 C02U C03S C042 0.0 . . . . ?
C03S C042 C04H C03T 0.0 . . . . ?
C03S C042 C04H C38 -176.0(19) . . . . ?
F046 C38 F16 F056 -171(4) . . . . ?
F046 C38 F23 F04L 157(4) . . . . ?
F046 C38 F79 F04L -93(9) . . . . ?
F046 C38 F79 F056 77(8) . . . . ?
C04B C03M C030 C02D 179.9(17) . . . . ?
C04K C054 C052 C04W 0.0 . . . . ?
C04K C054 C8 F7 -154(3) . . . . ?
C04K C054 C8 F -69(3) . . . . ?
C04K C054 C8 F161 41(4) . . . . ?
C054 C04K C04T C045 0.0 . . . . ?
C054 C052 C04W C045 0.0 . . . . ?
C054 C8 F F7 -112(3) . . . . ?
C052 C054 C8 F7 32(4) . . . . ?
C052 C054 C8 F 117(3) . . . . ?
C052 C054 C8 F161 -133(3) . . . . ?
C052 C04W C045 S00Y -175.2(14) . . . . ?
C052 C04W C045 C04T 0.0 . . . . ?
C04W C045 C04T C04K 0.0 . . . . ?
C04T C04K C054 C052 0.0 . . . . ?
C04T C04K C054 C8 -174(2) . . . . ?
F04L C38 F16 F046 98(8) . . . . ?
F04L C38 F16 F056 -73(8) . . . . ?
F04L C38 F23 F046 -157(4) . . . . ?
F04L C38 F79 F056 170(5) . . . . ?
C05M C225 C104 C05E 0.0 . . . . ?
C05M C225 C40 F4B 169(3) . . . . ?
C05M C225 C40 F1B -87(4) . . . . ?
C05M C225 C40 F13 54(4) . . . . ?
C05M C225 C40 F1A -5(6) . . . . ?
C225 C05M C05Q C04N 0.0 . . . . ?
C225 C104 C05E C04N 0.0 . . . . ?
C225 C40 F13 F1A -102(4) . . . . ?
C225 C40 F1A F13 94(4) . . . . ?
C104 C225 C40 F4B -11(5) . . . . ?
C104 C225 C40 F1B 92(4) . . . . ?
C104 C225 C40 F13 -126(2) . . . . ?
C104 C225 C40 F1A 174(4) . . . . ?
C104 C05E C04N S010 175.5(15) . . . . ?
C104 C05E C04N C05Q 0.0 . . . . ?
C05E C04N C05Q C05M 0.0 . . . . ?
C05Q C05M C225 C104 0.0 . . . . ?
C05Q C05M C225 C40 180(100) . . . . ?
C04Z P0 C21 C39 79.4(16) . . . . ?
C04Z P0 C21 C45 -104.1(17) . . . . ?
C04Z P0 C3 C4 14(2) . . . . ?
C04Z P0 C3 C15 -172(2) . . . . ?
C04Z C27 C192 C1 0.0 . . . . ?
C27 C04Z C50 C2 0.0 . . . . ?
C27 C192 C1 C2 0.0 . . . . ?
C192 C1 C2 C50 0.0 . . . . ?
C1 C2 C50 C04Z 0.0 . . . . ?
C50 C04Z C27 C192 0.0 . . . . ?
F056 C38 F16 F046 171(4) . . . . ?
F056 C38 F23 F046 -57(7) . . . . ?
F056 C38 F23 F04L 100(6) . . . . ?
F056 C38 F79 F04L -170(5) . . . . ?
C05C C02Z C03E C05L 0.0 . . . . ?
C02Z P00V C02V C04S 165.5(9) . . . . ?
C02Z P00V C02V C04Y -19.0(10) . . . . ?
C02Z P00V C03D C04D -80.4(11) . . . . ?
C02Z P00V C03D C051 99.1(13) . . . . ?
C02Z C05C C34 C134 0.0 . . . . ?
C02Z C03E C05L C134 0.0 . . . . ?
C03E C05L C134 C34 0.0 . . . . ?
C05L C134 C34 C05C 0.0 . . . . ?
C34 C05C C02Z P00V -178.9(12) . . . . ?
C34 C05C C02Z C03E 0.0 . . . . ?
C9 C04C C057 C041 179(2) . . . . ?
C38 C04H C03T C049 176.2(18) . . . . ?
C38 F046 F16 F056 8(4) . . . . ?
C38 F046 F23 F04L -17(3) . . . . ?
C38 F04L F23 F046 20(3) . . . . ?
C38 F04L F79 F056 -9(4) . . . . ?
C38 F056 F16 F046 -8(3) . . . . ?
C38 F056 F79 F04L 8(4) . . . . ?
C40 C225 C104 C05E -180(100) . . . . ?
C8 C054 C052 C04W 174(2) . . . . ?
F F7 C8 C054 94(3) . . . . ?
F F7 C8 F161 -104(5) . . . . ?
C39 C21 C45 C42 0.0 . . . . ?
C21 P0 C04Z C27 27(2) . . . . ?
C21 P0 C04Z C50 -147.6(17) . . . . ?
C21 P0 C3 C4 -94.3(19) . . . . ?
C21 P0 C3 C15 80(3) . . . . ?
C21 C39 C36 C25 0.0 . . . . ?
C21 C45 C42 C25 0.0 . . . . ?
C45 C42 C25 C36 0.0 . . . . ?
C42 C25 C36 C39 0.0 . . . . ?
C36 C39 C21 P0 176.6(18) . . . . ?
C36 C39 C21 C45 0.0 . . . . ?
C32 C35 C4 C3 0.0 . . . . ?
C35 C32 C33 C15 0.0 . . . . ?
C35 C4 C3 P0 175(2) . . . . ?
C35 C4 C3 C15 0.0 . . . . ?
C4 C3 C15 C33 0.0 . . . . ?
C3 P0 C04Z C27 -83.3(18) . . . . ?
C3 P0 C04Z C50 102.3(17) . . . . ?
C3 P0 C21 C39 -171(2) . . . . ?
C3 P0 C21 C45 5(3) . . . . ?
C3 C15 C33 C32 0.0 . . . . ?
C33 C32 C35 C4 0.0 . . . . ?
F161 C8 F F7 129(3) . . . . ?
C89 C123 C157 C04X 177.0(19) . . . . ?
F16 F046 C38 C04H 101(4) . . . . ?
F16 F046 C38 F04L -137(5) . . . . ?
F16 F046 C38 F056 -9(4) . . . . ?
F16 F046 C38 F23 -164(5) . . . . ?
F16 F046 C38 F79 -68(9) . . . . ?
F16 F046 F23 F04L 8(9) . . . . ?
F16 F046 F23 C38 25(7) . . . . ?
F16 F056 C38 C04H -111(3) . . . . ?
F16 F056 C38 F046 8(4) . . . . ?
F16 F056 C38 F04L 146(3) . . . . ?
F16 F056 C38 F23 52(7) . . . . ?
F16 F056 C38 F79 154(4) . . . . ?
F16 F056 F79 F04L -19(7) . . . . ?
F16 F056 F79 C38 -27(3) . . . . ?
F16 C38 F23 F046 -13(4) . . . . ?
F16 C38 F23 F04L 145(3) . . . . ?
F16 C38 F79 F04L -146(4) . . . . ?
F16 C38 F79 F056 25(3) . . . . ?
F23 F046 C38 C04H -94(4) . . . . ?
F23 F046 C38 F04L 27(5) . . . . ?
F23 F046 C38 F056 156(3) . . . . ?
F23 F046 C38 F16 164(5) . . . . ?
F23 F046 C38 F79 96(8) . . . . ?
F23 F046 F16 F056 -16(10) . . . . ?
F23 F046 F16 C38 -24(7) . . . . ?
F23 F04L C38 C04H 106(3) . . . . ?
F23 F04L C38 F046 -21(4) . . . . ?
F23 F04L C38 F056 -153(2) . . . . ?
F23 F04L C38 F16 -93(7) . . . . ?
F23 F04L C38 F79 -161(4) . . . . ?
F23 F04L F79 F056 11(7) . . . . ?
F23 F04L F79 C38 20(4) . . . . ?
F23 C38 F16 F046 12(4) . . . . ?
F23 C38 F16 F056 -159(3) . . . . ?
F23 C38 F79 F04L -23(5) . . . . ?
F23 C38 F79 F056 147(3) . . . . ?
F79 F04L C38 C04H -94(3) . . . . ?
F79 F04L C38 F046 140(4) . . . . ?
F79 F04L C38 F056 8(4) . . . . ?
F79 F04L C38 F16 68(9) . . . . ?
F79 F04L C38 F23 161(4) . . . . ?
F79 F04L F23 F046 -4(7) . . . . ?
F79 F04L F23 C38 -24(5) . . . . ?
F79 F056 C38 C04H 96(3) . . . . ?
F79 F056 C38 F046 -146(3) . . . . ?
F79 F056 C38 F04L -8(4) . . . . ?
F79 F056 C38 F16 -154(4) . . . . ?
F79 F056 C38 F23 -102(7) . . . . ?
F79 F056 F16 F046 20(6) . . . . ?
F79 F056 F16 C38 28(4) . . . . ?
F79 C38 F16 F046 148(4) . . . . ?
F79 C38 F16 F056 -23(3) . . . . ?
F79 C38 F23 F046 -139(4) . . . . ?
F79 C38 F23 F04L 18(4) . . . . ?
F2 F01W C032 F01L -130(2) . . . . ?
F2 F01W C032 F03F -14(2) . . . . ?
F2 F01W C032 C016 100(2) . . . . ?
F2 F01W C032 F24 -157(4) . . . . ?
F2 F01W C032 F29 -47(3) . . . . ?
F2 F01W F24 F01L 6(7) . . . . ?
F2 F01W F24 C032 29(5) . . . . ?
F2 C032 F03F F29 -150(3) . . . . ?
F2 C032 C016 C017 70(2) . . . . ?
F2 C032 C016 C027 -108(2) . . . . ?
F2 C032 F24 F01L 137(2) . . . . ?
F2 C032 F24 F01W -18(3) . . . . ?
F2 C032 F29 F01L -139(2) . . . . ?
F2 C032 F29 F03F 24(3) . . . . ?
F2 F03F F29 F01L -11(5) . . . . ?
F2 F03F F29 C032 -28(3) . . . . ?
F24 F01L C032 F01W -17(2) . . . . ?
F24 F01L C032 F03F -130(3) . . . . ?
F24 F01L C032 C016 115(3) . . . . ?
F24 F01L C032 F2 -74(4) . . . . ?
F24 F01L C032 F29 -142(3) . . . . ?
F24 F01L F29 C032 28.6(19) . . . . ?
F24 F01L F29 F03F 8(4) . . . . ?
F24 F01W C032 F01L 27(4) . . . . ?
F24 F01W C032 F03F 143(4) . . . . ?
F24 F01W C032 C016 -103(4) . . . . ?
F24 F01W C032 F2 157(4) . . . . ?
F24 F01W C032 F29 110(4) . . . . ?
F24 F01W F2 C032 -29(5) . . . . ?
F24 F01W F2 F03F -9(7) . . . . ?
F24 C032 F03F F2 44(4) . . . . ?
F24 C032 F03F F29 -106(4) . . . . ?
F24 C032 C016 C017 -31(3) . . . . ?
F24 C032 C016 C027 151(3) . . . . ?
F24 C032 F2 F01W 14(3) . . . . ?
F24 C032 F2 F03F -149(3) . . . . ?
F24 C032 F29 F01L -52(4) . . . . ?
F24 C032 F29 F03F 110(4) . . . . ?
F29 F01L C032 F01W 125(2) . . . . ?
F29 F01L C032 F03F 11.4(18) . . . . ?
F29 F01L C032 C016 -103(2) . . . . ?
F29 F01L C032 F2 68(3) . . . . ?
F29 F01L C032 F24 142(3) . . . . ?
F29 F01L F24 F01W -4(5) . . . . ?
F29 F01L F24 C032 -32(2) . . . . ?
F29 C032 F03F F2 150(3) . . . . ?
F29 C032 C016 C017 167.3(15) . . . . ?
F29 C032 C016 C027 -11(2) . . . . ?
F29 C032 F2 F01W 145(2) . . . . ?
F29 C032 F2 F03F -18.5(19) . . . . ?
F29 C032 F24 F01L 50(3) . . . . ?
F29 C032 F24 F01W -104(4) . . . . ?
F29 F03F F2 F01W 12(5) . . . . ?
F29 F03F F2 C032 31(3) . . . . ?

loop_
_smtbx_masks_void_nr
_smtbx_masks_void_average_x
_smtbx_masks_void_average_y
_smtbx_masks_void_average_z
_smtbx_masks_void_volume
_smtbx_masks_void_count_electrons
_smtbx_masks_void_content
1 0.000 0.000 0.000 7884.2 629.0 ?
2 0.000 0.000 0.422 14.1 1.8 ?
3 0.000 0.000 0.578 14.1 2.5 ?
4 0.022 0.094 0.568 7.3 0.0 ?
5 -0.333 0.333 0.333 7884.2 629.0 ?
6 -0.052 0.209 0.818 18.2 0.0 ?
7 0.333 0.667 0.667 7884.2 629.0 ?
8 0.052 0.791 0.182 18.2 0.0 ?
9 -0.022 0.906 0.432 7.3 0.0 ?
10 0.072 0.614 0.849 18.2 0.0 ?
11 0.072 0.978 0.568 7.3 0.0 ?
12 0.092 0.875 0.474 8.2 0.0 ?
13 0.094 0.072 0.432 7.3 0.0 ?
14 0.124 0.405 0.484 18.2 0.0 ?
15 0.117 0.575 0.141 8.2 0.0 ?
16 0.125 0.217 0.474 8.2 0.0 ?
17 0.209 0.262 0.182 18.2 0.0 ?
18 0.208 0.450 0.193 8.2 0.0 ?
19 0.217 0.092 0.526 8.2 0.0 ?
20 0.239 0.594 0.235 7.3 0.0 ?
21 0.242 0.792 0.193 8.2 0.0 ?
22 0.262 0.052 0.818 18.2 0.0 ?
23 0.261 0.689 0.099 7.3 0.0 ?
24 0.281 0.876 0.484 18.2 0.0 ?
25 0.311 0.572 0.099 7.3 0.0 ?
26 0.333 0.667 0.245 14.1 2.5 ?
27 0.333 0.667 0.088 14.1 1.8 ?
28 0.356 0.761 0.235 7.3 0.0 ?
29 0.386 0.457 0.849 18.2 0.0 ?
30 0.405 0.281 0.516 18.2 0.0 ?
31 0.406 0.644 0.235 7.3 0.0 ?
32 0.425 0.542 0.141 8.2 0.0 ?
33 0.457 0.072 0.151 18.2 0.0 ?
34 0.428 0.739 0.099 7.3 0.0 ?
35 0.450 0.242 0.807 8.2 0.0 ?
36 0.458 0.883 0.141 8.2 0.0 ?
37 0.543 0.928 0.849 18.2 0.0 ?
38 0.542 0.117 0.859 8.2 0.0 ?
39 0.550 0.758 0.193 8.2 0.0 ?
40 0.572 0.261 0.901 7.3 0.0 ?
41 0.575 0.458 0.859 8.2 0.0 ?
42 0.595 0.719 0.484 18.2 0.0 ?
43 0.594 0.356 0.765 7.3 0.0 ?
44 0.614 0.543 0.151 18.2 0.0 ?
45 0.644 0.239 0.765 7.3 0.0 ?
46 0.667 0.333 0.912 14.1 2.5 ?
47 0.667 0.333 0.755 14.1 1.8 ?
48 0.689 0.428 0.901 7.3 0.0 ?
49 0.719 0.124 0.516 18.2 0.0 ?
50 0.738 0.948 0.182 18.2 0.0 ?
51 0.739 0.311 0.901 7.3 0.0 ?
52 0.758 0.208 0.807 8.2 0.0 ?
53 0.761 0.406 0.765 7.3 0.0 ?
54 0.791 0.738 0.818 18.2 0.0 ?
55 0.783 0.908 0.474 8.2 0.0 ?
56 0.792 0.550 0.807 8.2 0.0 ?
57 0.876 0.595 0.516 18.2 0.0 ?
58 0.875 0.783 0.526 8.2 0.0 ?
59 0.883 0.425 0.859 8.2 0.0 ?
60 0.908 0.125 0.526 8.2 0.0 ?
61 0.906 0.928 0.568 7.3 0.0 ?
62 0.928 0.386 0.151 18.2 0.0 ?
63 0.928 0.022 0.432 7.3 0.0 ?
